data_4345082
loop_
_publ_author_name
'Yang, Sha'
'Chai, Jinsong'
'Chen, Tao'
'Rao, Bo'
'Pan, Yiting'
'Yu, Haizhu'
'Zhu, Manzhou'

_publ_section_title
;
 Crystal Structures of Two New Gold-Copper Bimetallic Nanoclusters:
 CuxAu25-x(PPh3)10(PhC2H4S)5Cl2(2+) and
 Cu3Au34(PPh3)13((t)BuPhCH2S)6S2(3).
;
_journal_issue 4
_journal_name_full 'Inorganic chemistry'
_journal_page_first 1771
_journal_page_last 1774
_journal_paper_doi 10.1021/acs.inorgchem.6b02016
_journal_volume 56
_journal_year 2017
_chemical_formula_moiety 'C300 H285 Au34 Cu3 P13 S8, 3(F6 Sb)'
_chemical_formula_sum 'C300 H285 Au34 Cu3 F18 P13 S8 Sb3'
_chemical_formula_weight 12144.08
_chemical_name_common a
_chemical_name_systematic
;
 ?
;
_space_group_crystal_system monoclinic
_space_group_IT_number 14
_space_group_name_Hall '-P 2yn'
_space_group_name_H-M_alt 'P 1 21/n 1'
_symmetry_space_group_name_Hall '-P 2yn'
_symmetry_space_group_name_H-M 'P 1 21/n 1'
_atom_sites_solution_hydrogens geom
_atom_sites_solution_primary direct
_audit_creation_date 2015-10-10
_audit_creation_method
;
Olex2 1.2
(compiled 2014.07.22 svn.r2960 for OlexSys, GUI svn.r4862)
;
_cell_angle_alpha 90
_cell_angle_beta 111.2650(10)
_cell_angle_gamma 90
_cell_formula_units_Z 4
_cell_length_a 35.020(3)
_cell_length_b 23.988(2)
_cell_length_c 45.263(4)
_cell_measurement_reflns_used 9962
_cell_measurement_temperature 130(2)
_cell_measurement_theta_max 20.86
_cell_measurement_theta_min 2.17
_cell_volume 35435(5)
_computing_cell_refinement 'SAINT v7.68A (Bruker, 2009)'
_computing_data_reduction 'SAINT v7.68A (Bruker, 2009)'
_computing_molecular_graphics 'Olex2 (Dolomanov et al., 2009)'
_computing_publication_material 'Olex2 (Dolomanov et al., 2009)'
_computing_structure_refinement 'XL (Sheldrick, 2008)'
_computing_structure_solution 'XS (Sheldrick, 2008)'
_diffrn_ambient_temperature 130
_diffrn_measured_fraction_theta_full 0.945
_diffrn_measured_fraction_theta_max 0.998
_diffrn_measurement_device_type 'Bruker APEX-II CCD'
_diffrn_measurement_method '\f and \w scans'
_diffrn_radiation_monochromator graphite
_diffrn_radiation_type MoK\a
_diffrn_radiation_wavelength 0.71073
_diffrn_reflns_av_R_equivalents 0.2405
_diffrn_reflns_av_unetI/netI 0.2821
_diffrn_reflns_Laue_measured_fraction_full 0.945
_diffrn_reflns_Laue_measured_fraction_max 0.998
_diffrn_reflns_limit_h_max 43
_diffrn_reflns_limit_h_min -43
_diffrn_reflns_limit_k_max 29
_diffrn_reflns_limit_k_min -29
_diffrn_reflns_limit_l_max 52
_diffrn_reflns_limit_l_min -55
_diffrn_reflns_number 273363
_diffrn_reflns_point_group_measured_fraction_full 0.945
_diffrn_reflns_point_group_measured_fraction_max 0.998
_diffrn_reflns_theta_full 26.000
_diffrn_reflns_theta_max 25.500
_diffrn_reflns_theta_min 0.635
_diffrn_standards_number 0
_exptl_absorpt_coefficient_mu 14.568
_exptl_absorpt_correction_T_max 0.7453
_exptl_absorpt_correction_T_min 0.5126
_exptl_absorpt_correction_type multi-scan
_exptl_absorpt_process_details
;
SADABS-2008/1 (Bruker,2008) was used for absorption correction.
wR2(int) was 0.1384 before and 0.0708 after correction.
The Ratio of minimum to maximum transmission is 0.6878.
The \l/2 correction factor is 0.0015.
;
_exptl_crystal_density_diffrn 2.276
_exptl_crystal_description block
_exptl_crystal_F_000 21984
_refine_diff_density_max 6.673
_refine_diff_density_min -5.989
_refine_diff_density_rms 0.440
_refine_ls_extinction_method none
_refine_ls_goodness_of_fit_ref 0.895
_refine_ls_hydrogen_treatment constr
_refine_ls_matrix_type fullcycle
_refine_ls_number_parameters 3043
_refine_ls_number_reflns 65849
_refine_ls_number_restraints 2025
_refine_ls_restrained_S_all 0.919
_refine_ls_R_factor_all 0.2248
_refine_ls_R_factor_gt 0.0997
_refine_ls_shift/su_max 0.059
_refine_ls_shift/su_mean 0.002
_refine_ls_structure_factor_coef Fsqd
_refine_ls_weighting_details 'w=1/[\s^2^(Fo^2^)+(0.1422P)^2^] where P=(Fo^2^+2Fc^2^)/3'
_refine_ls_weighting_scheme calc
_refine_ls_wR_factor_gt 0.2388
_refine_ls_wR_factor_ref 0.2796
_reflns_Friedel_coverage 0.000
_reflns_number_gt 25056
_reflns_number_total 65849
_reflns_threshold_expression 'I > 2\s(I)'
_cod_data_source_file ic6b02016_si_003.cif
_cod_data_source_block 20150628a_0m
_cod_depositor_comments 'Adding full bibliography for 4345082.cif.'
_cod_original_cell_volume 35436(6)
_cod_database_code 4345082
_shelxl_version_number 2014-3
_shelx_space_group_comment
;
The symmetry employed for this shelxl refinement is uniquely defined
by the following loop, which should always be used as a source of
symmetry information in preference to the above space-group names.
They are only intended as comments.
;
_olex2_refinement_description
;
1. Fixed Uiso
 At 1.2 times of:
  All C(H) groups, All C(H,H) groups
 At 1.5 times of:
  All C(H,H,H) groups
2. Shared sites
{Cu1, Au32}
{Cu2, Au33}
{Cu3, Au34}
{Cu4, Au35}
{Cu5, Au36}
{Cu6, Au37}
3. Restrained distances
 C45-C46
 1.52 with sigma of 0.02
 C8-C10
 1.52 with sigma of 0.02
 C8-C11
 1.52 with sigma of 0.02
 C8-C9
 1.52 with sigma of 0.02
 C63-C64
 1.52 with sigma of 0.02
 C63-C66
 1.52 with sigma of 0.02
 C63-C65
 1.52 with sigma of 0.02
 C20-C19 = C21-C19 = C22-C19
 1.52 with sigma of 0.02
 C33-C30 = C32-C30 = C31-C30 = C30-C27 = C19-C16 = C8-C5 = C41-C38 = C63-C60
 1.52 with sigma of 0.02
 Sb2-F12 = Sb2-F11 = Sb2-F8 = Sb2-F7 = Sb2-F9 = Sb2-F10
 1.86 with sigma of 0.02
 Sb3-F14 = Sb3-F17 = Sb3-F16 = Sb3-F15 = Sb3-F13 = Sb3-F18
 1.86 with sigma of 0.02
 C44-C41 = C43-C41 = C42-C41
 1.52 with sigma of 0.02
 Sb4-F24 = Sb4-F22 = Sb4-F20 = Sb4-F19
 1.86 with sigma of 0.02
 C53-C52 = C55-C52 = C54-C52
 1.52 with sigma of 0.02
 Sb4-F23 = Sb4-F21
 1.86 with sigma of 0.01
 C10-C11 \\sim C11-C9 \\sim C10-C9 \\sim C20-C21 \\sim C21-C22 \\sim C20-C22
 with sigma of 0.02
 C66-C64 \\sim C64-C65 \\sim C66-C65
 with sigma of 0.02
 F14-F13 \\sim F14-F18 \\sim F14-F15 \\sim F16-F13 \\sim F16-F15 \\sim F16-F18
\\sim F16-F13
 with sigma of 0.01
 C42-C44 \\sim C42-C43 \\sim C43-C44
 with sigma of 0.01
 F10-F9 \\sim F10-F7 \\sim F10-F11 \\sim F10-F8 \\sim F12-F7 \\sim F12-F11
\\sim F12-F8 \\sim F12-F9
 with sigma of 0.01
 F20-F19 \\sim F20-F24 \\sim F22-F24 \\sim F22-F19 \\sim F17-F13 \\sim F17-F14
\\sim F17-F18 \\sim F17-F16
 with sigma of 0.02
 C53-C54 \\sim C54-C55 \\sim C53-C55
 with sigma of 0.01
 F21-F19 \\sim F21-F20 \\sim F21-F22 \\sim F21-F24 \\sim F23-F19 \\sim F23-F20
\\sim F23-F22 \\sim F23-F24
 with sigma of 0.01
4. Uiso/Uaniso restraints and constraints
C1 \\sim C2 \\sim C3 \\sim C4 \\sim C5 \\sim C6 \\sim C7 \\sim C8 \\sim C9
\\sim C10 \\sim C11 \\sim C12 \\sim C13 \\sim C18 \\sim C17 \\sim C16 \\sim C15
\\sim C14 \\sim C19 \\sim C20 \\sim C21 \\sim C22 \\sim C23 \\sim C24 \\sim C25
\\sim C26 \\sim C27 \\sim C28 \\sim C29 \\sim C30 \\sim C31 \\sim C32 \\sim C33
\\sim C34 \\sim C35 \\sim C40 \\sim C39 \\sim C38 \\sim C37 \\sim C36 \\sim C41
\\sim C42 \\sim C43 \\sim C44 \\sim C45 \\sim C46 \\sim C47 \\sim C48 \\sim C49
\\sim C50 \\sim C51 \\sim C52 \\sim C53 \\sim C54 \\sim C55 \\sim C56 \\sim C57
\\sim C58 \\sim C59 \\sim C60 \\sim C61 \\sim C62 \\sim C63 \\sim C64 \\sim C65
\\sim C66 \\sim C67 \\sim C68 \\sim C69 \\sim C70 \\sim C71 \\sim C72 \\sim C73
\\sim C74 \\sim C75 \\sim C76 \\sim C77 \\sim C78 \\sim C79 \\sim C80 \\sim C81
\\sim C82 \\sim C83 \\sim C84 \\sim C85 \\sim C86 \\sim C87 \\sim C88 \\sim C89
\\sim C90 \\sim C91 \\sim C92 \\sim C93 \\sim C94 \\sim C95 \\sim C96 \\sim C97
\\sim C98 \\sim C99 \\sim C100 \\sim C101 \\sim C102 \\sim C103 \\sim C104
\\sim C105 \\sim C106 \\sim C107 \\sim C108 \\sim C109 \\sim C114 \\sim C113
\\sim C112 \\sim C111 \\sim C110 \\sim C115 \\sim C120 \\sim C119 \\sim C118
\\sim C117 \\sim C116 \\sim C121 \\sim C126 \\sim C125 \\sim C124 \\sim C123
\\sim C122 \\sim C127 \\sim C128 \\sim C129 \\sim C130 \\sim C131 \\sim C132
\\sim C133 \\sim C134 \\sim C135 \\sim C136 \\sim C137 \\sim C138 \\sim C139
\\sim C144 \\sim C143 \\sim C142 \\sim C141 \\sim C140 \\sim C145 \\sim C146
\\sim C147 \\sim C148 \\sim C149 \\sim C150 \\sim C151 \\sim C152 \\sim C153
\\sim C154 \\sim C155 \\sim C156 \\sim C157 \\sim C162 \\sim C161 \\sim C160
\\sim C159 \\sim C158 \\sim C163 \\sim C164 \\sim C165 \\sim C166 \\sim C167
\\sim C168 \\sim C169 \\sim C170 \\sim C171 \\sim C172 \\sim C173 \\sim C174
\\sim C175 \\sim C176 \\sim C177 \\sim C178 \\sim C179 \\sim C180 \\sim C181
\\sim C186 \\sim C185 \\sim C184 \\sim C183 \\sim C182 \\sim C187 \\sim C188
\\sim C189 \\sim C190 \\sim C191 \\sim C192 \\sim C193 \\sim C198 \\sim C197
\\sim C196 \\sim C195 \\sim C194 \\sim C199 \\sim C204 \\sim C203 \\sim C202
\\sim C201 \\sim C200 \\sim C205 \\sim C206 \\sim C207 \\sim C208 \\sim C209
\\sim C210 \\sim C211 \\sim C212 \\sim C213 \\sim C214 \\sim C215 \\sim C216
\\sim C217 \\sim C218 \\sim C219 \\sim C220 \\sim C221 \\sim C222 \\sim C223
\\sim C224 \\sim C225 \\sim C226 \\sim C227 \\sim C228 \\sim C229 \\sim C234
\\sim C233 \\sim C232 \\sim C231 \\sim C230 \\sim C235 \\sim C240 \\sim C239
\\sim C238 \\sim C237 \\sim C236 \\sim C241 \\sim C246 \\sim C245 \\sim C244
\\sim C243 \\sim C242 \\sim C247 \\sim C252 \\sim C251 \\sim C250 \\sim C249
\\sim C248 \\sim C253 \\sim C258 \\sim C257 \\sim C256 \\sim C255 \\sim C254
\\sim C259 \\sim C260 \\sim C261 \\sim C262 \\sim C263 \\sim C264 \\sim C265
\\sim C266 \\sim C267 \\sim C268 \\sim C269 \\sim C270 \\sim C271 \\sim C272
\\sim C273 \\sim C274 \\sim C275 \\sim C276 \\sim C277 \\sim C278 \\sim C279
\\sim C280 \\sim C281 \\sim C282 \\sim C283 \\sim C284 \\sim C285 \\sim C286
\\sim C287 \\sim C288 \\sim C289 \\sim C290 \\sim C291 \\sim C292 \\sim C293
\\sim C294 \\sim C295 \\sim C300 \\sim C299 \\sim C298 \\sim C297: within 2A
with sigma of 0.005 and sigma for terminal atoms of 0.01
F1 \\sim F2 \\sim F3 \\sim F4 \\sim F5 \\sim F6 \\sim F7 \\sim F8 \\sim F9
\\sim F10 \\sim F11 \\sim F12 \\sim F18 \\sim F15 \\sim F14 \\sim F13 \\sim F22
\\sim F19 \\sim F24 \\sim F16 \\sim F17 \\sim F20 \\sim F21 \\sim F23 \\sim Sb3
\\sim Sb4: within 2A with sigma of 0.005 and sigma for terminal atoms of 0.01
Uanis(Cu1) = Uanis(Au32)
Uanis(Cu2) = Uanis(Au33)
Uanis(Cu3) = Uanis(Au34)
Uanis(Cu4) = Uanis(Au35)
Uanis(Cu5) = Uanis(Au36)
Uanis(Cu6) = Uanis(Au37)
5. Others
 Fixed Sof: Cu1(0.5) Au32(0.5) Cu2(0.5) Au33(0.5) Cu3(0.5) Au34(0.5) Cu4(0.5)
 Au35(0.5) Cu5(0.5) Au36(0.5) Cu6(0.5) Au37(0.5) Sb3(0.5) Sb4(0.5) F18(0.5)
 F15(0.5) F14(0.5) F13(0.5) F22(0.5) F19(0.5) F24(0.5) F16(0.5) F17(0.5)
 F20(0.5) F21(0.5) F23(0.5)
6.a Secondary CH2 refined with riding coordinates:
 C1(H1A,H1B), C12(H12A,H12B), C23(H23A,H23B), C34(H34A,H34B), C45(H45A,H45B),
 C56(H56A,H56B)
6.b Me refined with riding coordinates:
 C9(H9A,H9B,H9C), C10(H10A,H10B,H10C), C11(H11A,H11B,H11C), C20(H20A,H20B,
 H20C), C21(H21A,H21B,H21C), C22(H22C,H22B,H22A), C31(H31A,H31B,H31C), C32(H32A,
 H32B,H32C), C33(H33A,H33B,H33C), C42(H42A,H42B,H42C), C43(H43A,H43B,H43C),
 C44(H44A,H44B,H44C), C53(H53A,H53B,H53C), C54(H54A,H54B,H54C), C55(H55A,H55B,
 H55C), C64(H64A,H64B,H64C), C65(H65A,H65B,H65C), C66(H66A,H66B,H66C)
6.c Aromatic/amide H refined with riding coordinates:
 C3(H3), C4(H4), C6(H6), C7(H7), C18(H18), C17(H17), C15(H15), C14(H14),
 C25(H25), C26(H26), C28(H28), C29(H29), C40(H40), C39(H39), C37(H37), C36(H36),
  C47(H47), C48(H48), C50(H50), C51(H51), C58(H58), C59(H59), C61(H61),
 C62(H62), C68(H68), C69(H69), C70(H70), C71(H71), C72(H72), C74(H74), C75(H75),
  C76(H76), C77(H77), C78(H78), C80(H80), C81(H81), C82(H82), C83(H83),
 C84(H84), C86(H86), C87(H87), C88(H88), C89(H89), C90(H90), C92(H92), C93(H93),
  C94(H94), C95(H95), C96(H96), C98(H98), C99(H99), C100(H100), C101(H101),
 C102(H102), C104(H104), C105(H105), C106(H106), C107(H107), C108(H108),
 C114(H114), C113(H113), C112(H112), C111(H111), C110(H110), C120(H120),
 C119(H119), C118(H118), C117(H117), C116(H116), C126(H126), C125(H125),
 C124(H124), C123(H123), C122(H122), C128(H128), C129(H129), C130(H130),
 C131(H131), C132(H132), C134(H134), C135(H135), C136(H136), C137(H137),
 C138(H138), C144(H144), C143(H143), C142(H142), C141(H141), C140(H140),
 C146(H146), C147(H147), C148(H148), C149(H149), C150(H150), C152(H152),
 C153(H153), C154(H154), C155(H155), C156(H156), C162(H162), C161(H161),
 C160(H160), C159(H159), C158(H158), C164(H164), C165(H165), C166(H166),
 C167(H167), C168(H168), C170(H170), C171(H171), C172(H172), C173(H173),
 C174(H174), C176(H176), C177(H177), C178(H178), C179(H179), C180(H180),
 C186(H186), C185(H185), C184(H184), C183(H183), C182(H182), C188(H188),
 C189(H189), C190(H190), C191(H191), C192(H192), C198(H198), C197(H197),
 C196(H196), C195(H195), C194(H194), C204(H204), C203(H203), C202(H202),
 C201(H201), C200(H200), C206(H206), C207(H207), C208(H208), C209(H209),
 C210(H210), C212(H212), C213(H213), C214(H214), C215(H215), C216(H216),
 C218(H218), C219(H219), C220(H220), C221(H221), C222(H222), C224(H224),
 C225(H225), C226(H226), C227(H227), C228(H228), C234(H234), C233(H233),
 C232(H232), C231(H231), C230(H230), C240(H240), C239(H239), C238(H238),
 C237(H237), C236(H236), C246(H246), C245(H245), C244(H244), C243(H243),
 C242(H242), C252(H252), C251(H251), C250(H250), C249(H249), C248(H248),
 C258(H258), C257(H257), C256(H256), C255(H255), C254(H254), C260(H260),
 C261(H261), C262(H262), C263(H263), C264(H264), C266(H266), C267(H267),
 C268(H268), C269(H269), C270(H270), C272(H272), C273(H273), C274(H274),
 C275(H275), C276(H276), C278(H278), C279(H279), C280(H280), C281(H281),
 C282(H282), C284(H284), C285(H285), C286(H286), C287(H287), C288(H288),
 C290(H290), C291(H291), C292(H292), C293(H293), C294(H294), C300(H300),
 C299(H299), C298(H298), C297(H297), C296(H296)
6.d Fitted hexagon refined as free rotating group:
 C2(C3,C4,C5,C6,C7), C13(C18,C17,C16,C15,C14), C35(C40,C39,C38,C37,C36),
 C46(C47,C48,C49,C50,C51), C57(C58,C59,C60,C61,C62), C73(C74,C75,C76,C77,C78),
 C91(C92,C93,C94,C95,C96), C97(C98,C99,C100,C101,C102), C103(C104,C105,C106,
 C107,C108), C109(C114,C113,C112,C111,C110), C115(C120,C119,C118,C117,C116),
 C121(C126,C125,C124,C123,C122), C133(C134,C135,C136,C137,C138), C139(C144,C143,
 C142,C141,C140), C145(C146,C147,C148,C149,C150), C151(C152,C153,C154,C155,
 C156), C157(C162,C161,C160,C159,C158), C163(C164,C165,C166,C167,C168),
 C169(C170,C171,C172,C173,C174), C181(C186,C185,C184,C183,C182), C193(C198,C197,
 C196,C195,C194), C199(C204,C203,C202,C201,C200), C205(C206,C207,C208,C209,
 C210), C211(C212,C213,C214,C215,C216), C217(C218,C219,C220,C221,C222),
 C223(C224,C225,C226,C227,C228), C229(C234,C233,C232,C231,C230), C235(C240,C239,
 C238,C237,C236), C241(C246,C245,C244,C243,C242), C247(C252,C251,C250,C249,
 C248), C253(C258,C257,C256,C255,C254), C259(C260,C261,C262,C263,C264),
 C265(C266,C267,C268,C269,C270), C283(C284,C285,C286,C287,C288), C289(C290,C291,
 C292,C293,C294), C295(C300,C299,C298,C297,C296)
;
_olex2_submission_special_instructions 'No special instructions were received'

loop_
_space_group_symop_operation_xyz
'x, y, z'
'-x+1/2, y+1/2, -z+1/2'
'-x, -y, -z'
'x-1/2, -y-1/2, z-1/2'

loop_
_atom_site_label
_atom_site_type_symbol
_atom_site_fract_x
_atom_site_fract_y
_atom_site_fract_z
_atom_site_U_iso_or_equiv
_atom_site_adp_type
_atom_site_occupancy
_atom_site_site_symmetry_order
_atom_site_calc_flag
_atom_site_refinement_flags_posn
_atom_site_refinement_flags_occupancy
Au1 Au -0.42920(3) -0.78382(5) 0.38270(3) 0.025 Uani 1 1 d . .
Au2 Au -0.41202(4) -0.71462(6) 0.33735(3) 0.043 Uani 1 1 d . .
Au3 Au -0.48784(4) -0.76854(6) 0.31957(3) 0.040 Uani 1 1 d . .
Au4 Au -0.47079(4) -0.69941(6) 0.27670(3) 0.042 Uani 1 1 d . .
Au5 Au -0.39262(3) -0.64210(5) 0.29386(3) 0.029 Uani 1 1 d . .
Au6 Au -0.54918(3) -0.75700(5) 0.25711(3) 0.028 Uani 1 1 d . .
Au7 Au -0.44682(3) -0.72281(5) 0.42710(3) 0.034 Uani 1 1 d . .
Au8 Au -0.36805(3) -0.78801(6) 0.44037(3) 0.039 Uani 1 1 d . .
Au9 Au -0.45672(4) -0.84726(5) 0.41991(3) 0.038 Uani 1 1 d . .
Au10 Au -0.51016(4) -0.77458(6) 0.37404(3) 0.053 Uani 1 1 d . .
Au11 Au -0.38483(4) -0.68830(6) 0.40194(4) 0.056 Uani 1 1 d . .
Au12 Au -0.35226(4) -0.78892(6) 0.38051(3) 0.042 Uani 1 1 d . .
Au13 Au -0.47775(4) -0.87055(6) 0.35214(3) 0.052 Uani 1 1 d . .
Au14 Au -0.57191(4) -0.76525(6) 0.30854(3) 0.050 Uani 1 1 d . .
Au15 Au -0.61173(3) -0.68887(6) 0.25617(3) 0.041 Uani 1 1 d . .
Au16 Au -0.61969(3) -0.81481(6) 0.24678(3) 0.041 Uani 1 1 d . .
Au17 Au -0.60156(4) -0.73444(6) 0.19768(3) 0.046 Uani 1 1 d . .
Au18 Au -0.54613(4) -0.65040(6) 0.23655(4) 0.054 Uani 1 1 d . .
Au19 Au -0.53840(4) -0.86028(6) 0.28397(3) 0.045 Uani 1 1 d . .
Au20 Au -0.55313(4) -0.84356(6) 0.21707(3) 0.044 Uani 1 1 d . .
Au21 Au -0.51161(5) -0.74282(7) 0.21480(4) 0.064 Uani 1 1 d . .
Au22 Au -0.42728(4) -0.68475(6) 0.23404(3) 0.048 Uani 1 1 d . .
Au23 Au -0.38734(4) -0.57517(6) 0.24686(3) 0.045 Uani 1 1 d . .
Au24 Au -0.33885(4) -0.68755(6) 0.27081(3) 0.041 Uani 1 1 d . .
Au25 Au -0.31645(4) -0.59621(6) 0.31915(4) 0.049 Uani 1 1 d . .
Au26 Au -0.33337(4) -0.70935(7) 0.33419(4) 0.060 Uani 1 1 d . .
Au27 Au -0.39427(3) -0.88735(5) 0.39130(3) 0.036 Uani 1 1 d . .
Au28 Au -0.39479(4) -0.53259(5) 0.30718(3) 0.043 Uani 1 1 d . .
Au29 Au -0.46352(5) -0.59101(6) 0.25718(4) 0.058 Uani 1 1 d . .
Au30 Au -0.36511(4) -0.61454(6) 0.35698(4) 0.057 Uani 1 1 d . .
Au31 Au -0.52546(5) -0.52925(6) 0.35273(4) 0.060 Uani 1 1 d . .
Cu1 Cu -0.44835(8) -0.61095(11) 0.31988(6) 0.069 Uani 0.5 1 d . P
Au32 Au -0.44835(8) -0.61095(11) 0.31988(6) 0.069 Uani 0.5 1 d . P
Cu2 Cu -0.53079(7) -0.67079(11) 0.29994(6) 0.071 Uani 0.5 1 d . P
Au33 Au -0.53079(7) -0.67079(11) 0.29994(6) 0.071 Uani 0.5 1 d . P
Cu3 Cu -0.46786(7) -0.68314(10) 0.36424(6) 0.061 Uani 0.5 1 d . P
Au34 Au -0.46786(7) -0.68314(10) 0.36424(6) 0.061 Uani 0.5 1 d . P
Cu4 Cu -0.47706(5) -0.81515(9) 0.26582(5) 0.044 Uani 0.5 1 d . P
Au35 Au -0.47706(5) -0.81515(9) 0.26582(5) 0.044 Uani 0.5 1 d . P
Cu5 Cu -0.41712(6) -0.83187(9) 0.33050(5) 0.043 Uani 0.5 1 d . P
Au36 Au -0.41712(6) -0.83187(9) 0.33050(5) 0.043 Uani 0.5 1 d . P
Cu6 Cu -0.39724(6) -0.75789(8) 0.28504(5) 0.044 Uani 0.5 1 d . P
Au37 Au -0.39724(6) -0.75789(8) 0.28504(5) 0.044 Uani 0.5 1 d . P
S1 S -0.4997(3) -0.6079(4) 0.3373(2) 0.050 Uani 1 1 d . .
S2 S -0.4130(3) -0.8492(4) 0.2830(2) 0.049 Uani 1 1 d . .
S0AA S -0.2920(2) -0.7695(4) 0.37144(19) 0.041 Uani 1 1 d . .
S1AA S -0.5216(2) -0.9345(4) 0.31915(19) 0.044 Uani 1 1 d . .
S3 S -0.5813(3) -0.7763(4) 0.3572(2) 0.054 Uani 1 1 d . .
S4 S -0.3431(3) -0.6107(4) 0.4122(2) 0.053 Uani 1 1 d . .
S5 S -0.4716(3) -0.7210(4) 0.1858(2) 0.056 Uani 1 1 d . .
S6 S -0.5276(3) -0.5640(4) 0.2229(2) 0.055 Uani 1 1 d . .
P1 P -0.4780(3) -0.9063(4) 0.4507(2) 0.044 Uani 1 1 d . .
P2 P -0.3684(2) -0.9781(4) 0.3967(2) 0.045 Uani 1 1 d . .
P3 P -0.3154(3) -0.7841(4) 0.4881(2) 0.045 Uani 1 1 d . .
P4 P -0.4605(2) -0.6674(3) 0.46401(19) 0.036 Uani 1 1 d . .
P5 P -0.5539(3) -0.9124(4) 0.1815(2) 0.058 Uani 1 1 d . .
P6 P -0.6785(2) -0.8603(4) 0.2434(2) 0.047 Uani 1 1 d . .
P7 P -0.6464(3) -0.7207(4) 0.1465(2) 0.053 Uani 1 1 d . .
P8 P -0.6607(3) -0.6284(4) 0.2599(3) 0.060 Uani 1 1 d . .
P9 P -0.3910(3) -0.5149(4) 0.2065(2) 0.057 Uani 1 1 d . .
P10 P -0.3986(3) -0.4389(4) 0.3176(2) 0.054 Uani 1 1 d . .
P11 P -0.2512(3) -0.5619(4) 0.3409(3) 0.057 Uani 1 1 d . .
P12 P -0.2920(3) -0.7275(4) 0.2522(2) 0.053 Uani 1 1 d . .
P13 P -0.5517(3) -0.4533(4) 0.3690(2) 0.056 Uani 1 1 d . .
C1 C -0.2829(12) -0.8244(16) 0.3463(9) 0.075 Uani 1 1 d . .
H1A H -0.3084 -0.8457 0.3357 0.090 Uiso 1 1 calc R .
H1B H -0.2744 -0.8073 0.3297 0.090 Uiso 1 1 calc R .
C2 C -0.2479(8) -0.8649(11) 0.3677(6) 0.081 Uani 1 1 d . .
C3 C -0.2068(9) -0.8529(10) 0.3743(6) 0.087 Uani 1 1 d G .
H3 H -0.1993 -0.8219 0.3646 0.105 Uiso 1 1 calc R .
C4 C -0.1766(6) -0.8864(12) 0.3952(7) 0.093 Uani 1 1 d G .
H4 H -0.1485 -0.8782 0.3998 0.111 Uiso 1 1 calc R .
C5 C -0.1875(8) -0.9318(11) 0.4095(6) 0.098 Uani 1 1 d DG .
C6 C -0.2287(10) -0.9438(10) 0.4029(6) 0.092 Uani 1 1 d G .
H6 H -0.2361 -0.9748 0.4127 0.110 Uiso 1 1 calc R .
C7 C -0.2588(7) -0.9103(12) 0.3820(7) 0.085 Uani 1 1 d G .
H7 H -0.2869 -0.9185 0.3775 0.103 Uiso 1 1 calc R .
C8 C -0.1621(10) -0.9782(12) 0.4298(8) 0.109 Uani 1 1 d D .
C9 C -0.1262(12) -0.9940(18) 0.4215(10) 0.119 Uani 1 1 d D .
H9A H -0.1357 -1.0102 0.4001 0.178 Uiso 1 1 calc R .
H9B H -0.1096 -0.9609 0.4220 0.178 Uiso 1 1 calc R .
H9C H -0.1096 -1.0215 0.4368 0.178 Uiso 1 1 calc R .
C10 C -0.1748(14) -1.0355(15) 0.4376(11) 0.135 Uani 1 1 d D .
H10A H -0.1988 -1.0317 0.4437 0.203 Uiso 1 1 calc R .
H10B H -0.1815 -1.0597 0.4190 0.203 Uiso 1 1 calc R .
H10C H -0.1521 -1.0520 0.4552 0.203 Uiso 1 1 calc R .
C11 C -0.1424(13) -0.9548(17) 0.4624(9) 0.111 Uani 1 1 d D .
H11A H -0.1637 -0.9428 0.4704 0.167 Uiso 1 1 calc R .
H11B H -0.1253 -0.9834 0.4765 0.167 Uiso 1 1 calc R .
H11C H -0.1254 -0.9228 0.4618 0.167 Uiso 1 1 calc R .
C12 C -0.4878(15) -0.983(2) 0.3078(12) 0.112 Uani 1 1 d . .
H12A H -0.4754 -0.9633 0.2944 0.134 Uiso 1 1 calc R .
H12B H -0.4653 -0.9957 0.3273 0.134 Uiso 1 1 calc R .
C13 C -0.5099(10) -1.0340(13) 0.2902(9) 0.118 Uani 1 1 d . .
C18 C -0.5246(11) -1.0339(13) 0.2572(9) 0.121 Uani 1 1 d G .
H18 H -0.5198 -1.0027 0.2461 0.145 Uiso 1 1 calc R .
C17 C -0.5465(10) -1.0795(17) 0.2405(6) 0.125 Uani 1 1 d G .
H17 H -0.5566 -1.0794 0.2180 0.150 Uiso 1 1 calc R .
C16 C -0.5535(10) -1.1251(13) 0.2568(9) 0.127 Uani 1 1 d DG .
C15 C -0.5387(10) -1.1252(12) 0.2897(9) 0.124 Uani 1 1 d G .
H15 H -0.5435 -1.1564 0.3008 0.149 Uiso 1 1 calc R .
C14 C -0.5169(10) -1.0796(16) 0.3064(6) 0.121 Uani 1 1 d G .
H14 H -0.5068 -1.0797 0.3289 0.146 Uiso 1 1 calc R .
C19 C -0.5771(12) -1.1709(14) 0.2336(8) 0.137 Uani 1 1 d D .
C20 C -0.5578(14) -1.226(2) 0.2479(10) 0.143 Uani 1 1 d D .
H20A H -0.5280 -1.2236 0.2536 0.215 Uiso 1 1 calc R .
H20B H -0.5641 -1.2337 0.2669 0.215 Uiso 1 1 calc R .
H20C H -0.5687 -1.2558 0.2324 0.215 Uiso 1 1 calc R .
C21 C -0.5773(15) -1.180(2) 0.1999(9) 0.146 Uani 1 1 d D .
H21A H -0.5893 -1.1467 0.1869 0.220 Uiso 1 1 calc R .
H21B H -0.5491 -1.1848 0.2008 0.220 Uiso 1 1 calc R .
H21C H -0.5936 -1.2126 0.1904 0.220 Uiso 1 1 calc R .
C22 C -0.6222(11) -1.185(2) 0.2267(12) 0.156 Uani 1 1 d D .
H22C H -0.6391 -1.1520 0.2171 0.235 Uiso 1 1 calc R .
H22B H -0.6305 -1.2162 0.2121 0.235 Uiso 1 1 calc R .
H22A H -0.6258 -1.1941 0.2466 0.235 Uiso 1 1 calc R .
C23 C -0.5925(10) -0.8458(14) 0.3596(8) 0.054 Uani 1 1 d . .
H23A H -0.5972 -0.8624 0.3386 0.064 Uiso 1 1 calc R .
H23B H -0.5675 -0.8634 0.3747 0.064 Uiso 1 1 calc R .
C24 C -0.6265(11) -0.8630(16) 0.3688(9) 0.061 Uani 1 1 d . .
C25 C -0.6299(12) -0.8370(16) 0.3969(9) 0.066 Uani 1 1 d . .
H25 H -0.6091 -0.8114 0.4084 0.079 Uiso 1 1 calc R .
C26 C -0.6609(12) -0.8470(16) 0.4077(10) 0.072 Uani 1 1 d . .
H26 H -0.6617 -0.8287 0.4261 0.086 Uiso 1 1 calc R .
C27 C -0.6896(11) -0.8826(18) 0.3920(10) 0.078 Uani 1 1 d D .
C28 C -0.6848(12) -0.9111(16) 0.3635(9) 0.071 Uani 1 1 d . .
H28 H -0.7046 -0.9380 0.3522 0.086 Uiso 1 1 calc R .
C29 C -0.6555(11) -0.9005(15) 0.3543(9) 0.065 Uani 1 1 d . .
H29 H -0.6540 -0.9199 0.3364 0.078 Uiso 1 1 calc R .
C30 C -0.7278(11) -0.8937(15) 0.3997(9) 0.091 Uani 1 1 d D .
C31 C -0.7189(14) -0.898(2) 0.4351(9) 0.112 Uani 1 1 d D .
H31A H -0.6991 -0.9284 0.4440 0.168 Uiso 1 1 calc R .
H31B H -0.7076 -0.8631 0.4455 0.168 Uiso 1 1 calc R .
H31C H -0.7444 -0.9067 0.4386 0.168 Uiso 1 1 calc R .
C32 C -0.7448(14) -0.9521(16) 0.3889(11) 0.109 Uani 1 1 d D .
H32A H -0.7222 -0.9789 0.3945 0.163 Uiso 1 1 calc R .
H32B H -0.7638 -0.9626 0.3993 0.163 Uiso 1 1 calc R .
H32C H -0.7593 -0.9521 0.3658 0.163 Uiso 1 1 calc R .
C33 C -0.7580(13) -0.8460(17) 0.3933(11) 0.105 Uani 1 1 d D .
H33A H -0.7677 -0.8364 0.3707 0.157 Uiso 1 1 calc R .
H33B H -0.7813 -0.8572 0.3990 0.157 Uiso 1 1 calc R .
H33C H -0.7445 -0.8136 0.4059 0.157 Uiso 1 1 calc R .
C34 C -0.2928(15) -0.638(2) 0.4239(12) 0.117 Uani 1 1 d . .
H34A H -0.2926 -0.6751 0.4335 0.141 Uiso 1 1 calc R .
H34B H -0.2861 -0.6435 0.4047 0.141 Uiso 1 1 calc R .
C35 C -0.2582(10) -0.6020(17) 0.4480(8) 0.123 Uani 1 1 d . .
C40 C -0.2231(13) -0.6291(12) 0.4677(9) 0.128 Uani 1 1 d G .
H40 H -0.2207 -0.6683 0.4663 0.153 Uiso 1 1 calc R .
C39 C -0.1916(9) -0.5987(17) 0.4895(8) 0.132 Uani 1 1 d G .
H39 H -0.1676 -0.6172 0.5029 0.158 Uiso 1 1 calc R .
C38 C -0.1951(11) -0.5412(17) 0.4915(8) 0.137 Uani 1 1 d DG .
C37 C -0.2302(13) -0.5142(12) 0.4718(9) 0.133 Uani 1 1 d G .
H37 H -0.2326 -0.4749 0.4732 0.159 Uiso 1 1 calc R .
C36 C -0.2617(10) -0.5445(17) 0.4500(8) 0.127 Uani 1 1 d G .
H36 H -0.2857 -0.5260 0.4366 0.152 Uiso 1 1 calc R .
C41 C -0.1607(11) -0.4992(15) 0.5081(9) 0.149 Uani 1 1 d D .
C42 C -0.1685(17) -0.474(2) 0.5365(11) 0.162 Uani 1 1 d D .
H42A H -0.1953 -0.4555 0.5291 0.243 Uiso 1 1 calc R .
H42B H -0.1681 -0.5035 0.5515 0.243 Uiso 1 1 calc R .
H42C H -0.1471 -0.4466 0.5469 0.243 Uiso 1 1 calc R .
C43 C -0.1525(17) -0.4474(19) 0.4911(11) 0.156 Uani 1 1 d D .
H43A H -0.1782 -0.4270 0.4808 0.234 Uiso 1 1 calc R .
H43B H -0.1326 -0.4231 0.5065 0.234 Uiso 1 1 calc R .
H43C H -0.1415 -0.4592 0.4750 0.234 Uiso 1 1 calc R .
C44 C -0.1188(14) -0.526(2) 0.5226(12) 0.167 Uani 1 1 d D .
H44A H -0.1114 -0.5435 0.5058 0.250 Uiso 1 1 calc R .
H44B H -0.0984 -0.4976 0.5334 0.250 Uiso 1 1 calc R .
H44C H -0.1194 -0.5545 0.5380 0.250 Uiso 1 1 calc R .
C45 C -0.4524(16) -0.786(2) 0.1779(11) 0.126 Uani 1 1 d D .
H45A H -0.4315 -0.8000 0.1977 0.151 Uiso 1 1 calc R .
H45B H -0.4750 -0.8130 0.1706 0.151 Uiso 1 1 calc R .
C46 C -0.4333(13) -0.7798(15) 0.1528(9) 0.130 Uani 1 1 d D .
C47 C -0.4584(9) -0.7821(14) 0.1209(11) 0.134 Uani 1 1 d G .
H47 H -0.4867 -0.7907 0.1151 0.161 Uiso 1 1 calc R .
C48 C -0.4420(13) -0.7720(15) 0.0977(7) 0.138 Uani 1 1 d G .
H48 H -0.4591 -0.7736 0.0759 0.166 Uiso 1 1 calc R .
C49 C -0.4007(14) -0.7595(15) 0.1063(9) 0.141 Uani 1 1 d G .
C50 C -0.3756(9) -0.7571(14) 0.1381(11) 0.135 Uani 1 1 d G .
H50 H -0.3473 -0.7486 0.1440 0.162 Uiso 1 1 calc R .
C51 C -0.3920(12) -0.7673(14) 0.1614(7) 0.132 Uani 1 1 d G .
H51 H -0.3748 -0.7657 0.1831 0.158 Uiso 1 1 calc R .
C52 C -0.3820(13) -0.7496(16) 0.0768(12) 0.150 Uani 1 1 d D .
C53 C -0.3358(13) -0.743(2) 0.0897(13) 0.159 Uani 1 1 d D .
H53A H -0.3234 -0.7743 0.1040 0.238 Uiso 1 1 calc R .
H53B H -0.3257 -0.7432 0.0722 0.238 Uiso 1 1 calc R .
H53C H -0.3284 -0.7079 0.1014 0.238 Uiso 1 1 calc R .
C54 C -0.4010(15) -0.7011(18) 0.0545(12) 0.163 Uani 1 1 d D .
H54A H -0.4309 -0.7050 0.0461 0.245 Uiso 1 1 calc R .
H54B H -0.3935 -0.6659 0.0662 0.245 Uiso 1 1 calc R .
H54C H -0.3909 -0.7011 0.0370 0.245 Uiso 1 1 calc R .
C55 C -0.3931(16) -0.8038(18) 0.0577(13) 0.163 Uani 1 1 d D .
H55A H -0.4229 -0.8084 0.0492 0.244 Uiso 1 1 calc R .
H55B H -0.3829 -0.8024 0.0402 0.244 Uiso 1 1 calc R .
H55C H -0.3805 -0.8354 0.0715 0.244 Uiso 1 1 calc R .
C56 C -0.5200(14) -0.578(2) 0.1853(10) 0.104 Uani 1 1 d . .
H56A H -0.4909 -0.5727 0.1882 0.125 Uiso 1 1 calc R .
H56B H -0.5279 -0.6167 0.1785 0.125 Uiso 1 1 calc R .
C57 C -0.5490(10) -0.5336(12) 0.1581(7) 0.107 Uani 1 1 d . .
C58 C -0.5904(11) -0.5251(13) 0.1522(7) 0.111 Uani 1 1 d G .
H58 H -0.6031 -0.5437 0.1647 0.133 Uiso 1 1 calc R .
C59 C -0.6131(8) -0.4892(14) 0.1281(8) 0.118 Uani 1 1 d G .
H59 H -0.6413 -0.4834 0.1241 0.142 Uiso 1 1 calc R .
C60 C -0.5944(11) -0.4620(13) 0.1098(7) 0.123 Uani 1 1 d DG .
C61 C -0.5530(11) -0.4705(13) 0.1157(7) 0.116 Uani 1 1 d G .
H61 H -0.5403 -0.4519 0.1032 0.139 Uiso 1 1 calc R .
C62 C -0.5304(8) -0.5064(14) 0.1398(8) 0.111 Uani 1 1 d G .
H62 H -0.5021 -0.5122 0.1438 0.133 Uiso 1 1 calc R .
C63 C -0.6118(12) -0.4212(14) 0.0818(8) 0.134 Uani 1 1 d D .
C64 C -0.6565(12) -0.406(2) 0.0745(12) 0.145 Uani 1 1 d D .
H64A H -0.6722 -0.4397 0.0746 0.217 Uiso 1 1 calc R .
H64B H -0.6584 -0.3800 0.0906 0.217 Uiso 1 1 calc R .
H64C H -0.6677 -0.3883 0.0536 0.217 Uiso 1 1 calc R .
C65 C -0.6125(15) -0.452(2) 0.0515(11) 0.147 Uani 1 1 d D .
H65A H -0.6258 -0.4883 0.0501 0.220 Uiso 1 1 calc R .
H65B H -0.6279 -0.4296 0.0328 0.220 Uiso 1 1 calc R .
H65C H -0.5844 -0.4572 0.0523 0.220 Uiso 1 1 calc R .
C66 C -0.5907(14) -0.3661(17) 0.0811(13) 0.147 Uani 1 1 d D .
H66A H -0.5615 -0.3727 0.0856 0.220 Uiso 1 1 calc R .
H66B H -0.6031 -0.3492 0.0600 0.220 Uiso 1 1 calc R .
H66C H -0.5939 -0.3409 0.0970 0.220 Uiso 1 1 calc R .
C67 C -0.5227(10) -0.9443(14) 0.4298(8) 0.050 Uani 1 1 d . .
C68 C -0.5557(10) -0.9612(14) 0.4417(8) 0.053 Uani 1 1 d . .
H68 H -0.5531 -0.9511 0.4627 0.063 Uiso 1 1 calc R .
C69 C -0.5880(11) -0.9893(14) 0.4243(8) 0.055 Uani 1 1 d . .
H69 H -0.6076 -0.9989 0.4335 0.066 Uiso 1 1 calc R .
C70 C -0.5955(11) -1.0059(14) 0.3935(8) 0.055 Uani 1 1 d . .
H70 H -0.6200 -1.0252 0.3818 0.066 Uiso 1 1 calc R .
C71 C -0.5664(10) -0.9939(14) 0.3798(8) 0.054 Uani 1 1 d . .
H71 H -0.5697 -1.0072 0.3592 0.064 Uiso 1 1 calc R .
C72 C -0.5339(10) -0.9631(13) 0.3967(8) 0.049 Uani 1 1 d . .
H72 H -0.5161 -0.9521 0.3862 0.059 Uiso 1 1 calc R .
C73 C -0.4392(6) -0.9576(8) 0.4703(5) 0.053 Uani 1 1 d . .
C74 C -0.3983(7) -0.9441(7) 0.4771(5) 0.053 Uani 1 1 d G .
H74 H -0.3909 -0.9073 0.4736 0.064 Uiso 1 1 calc R .
C75 C -0.3682(5) -0.9846(9) 0.4890(5) 0.056 Uani 1 1 d G .
H75 H -0.3402 -0.9753 0.4936 0.067 Uiso 1 1 calc R .
C76 C -0.3789(6) -1.0385(8) 0.4941(5) 0.058 Uani 1 1 d G .
H76 H -0.3584 -1.0661 0.5022 0.069 Uiso 1 1 calc R .
C77 C -0.4199(7) -1.0520(7) 0.4873(5) 0.057 Uani 1 1 d G .
H77 H -0.4272 -1.0888 0.4907 0.068 Uiso 1 1 calc R .
C78 C -0.4500(5) -1.0115(9) 0.4754(5) 0.055 Uani 1 1 d G .
H78 H -0.4779 -1.0208 0.4708 0.066 Uiso 1 1 calc R .
C79 C -0.4916(12) -0.8706(16) 0.4820(9) 0.067 Uani 1 1 d . .
C80 C -0.5198(11) -0.8317(16) 0.4726(10) 0.069 Uani 1 1 d . .
H80 H -0.5307 -0.8190 0.4513 0.083 Uiso 1 1 calc R .
C81 C -0.5329(12) -0.8100(16) 0.4965(9) 0.070 Uani 1 1 d . .
H81 H -0.5536 -0.7822 0.4911 0.084 Uiso 1 1 calc R .
C82 C -0.5154(12) -0.8296(16) 0.5292(9) 0.069 Uani 1 1 d . .
H82 H -0.5263 -0.8165 0.5443 0.083 Uiso 1 1 calc R .
C83 C -0.4865(12) -0.8628(16) 0.5375(10) 0.070 Uani 1 1 d . .
H83 H -0.4727 -0.8704 0.5594 0.083 Uiso 1 1 calc R .
C84 C -0.4739(12) -0.8894(16) 0.5150(9) 0.068 Uani 1 1 d . .
H84 H -0.4545 -0.9188 0.5210 0.081 Uiso 1 1 calc R .
C85 C -0.4047(12) -1.0340(17) 0.3931(9) 0.071 Uani 1 1 d . .
C86 C -0.3978(12) -1.0876(17) 0.3836(9) 0.076 Uani 1 1 d . .
H86 H -0.3746 -1.0937 0.3778 0.092 Uiso 1 1 calc R .
C87 C -0.4240(12) -1.1321(18) 0.3823(9) 0.079 Uani 1 1 d . .
H87 H -0.4195 -1.1679 0.3752 0.095 Uiso 1 1 calc R .
C88 C -0.4553(12) -1.1224(18) 0.3912(9) 0.077 Uani 1 1 d . .
H88 H -0.4723 -1.1531 0.3914 0.092 Uiso 1 1 calc R .
C89 C -0.4658(12) -1.0694(17) 0.4005(9) 0.074 Uani 1 1 d . .
H89 H -0.4890 -1.0639 0.4063 0.089 Uiso 1 1 calc R .
C90 C -0.4389(12) -1.0257(17) 0.4002(9) 0.072 Uani 1 1 d . .
H90 H -0.4449 -0.9891 0.4052 0.086 Uiso 1 1 calc R .
C91 C -0.3483(8) -0.9930(11) 0.3658(6) 0.072 Uani 1 1 d . .
C92 C -0.3156(8) -1.0298(10) 0.3723(5) 0.075 Uani 1 1 d G .
H92 H -0.3048 -1.0475 0.3924 0.090 Uiso 1 1 calc R .
C93 C -0.2988(7) -1.0406(9) 0.3494(6) 0.076 Uani 1 1 d G .
H93 H -0.2765 -1.0658 0.3538 0.092 Uiso 1 1 calc R .
C94 C -0.3147(8) -1.0147(11) 0.3200(6) 0.077 Uani 1 1 d G .
H94 H -0.3032 -1.0222 0.3043 0.093 Uiso 1 1 calc R .
C95 C -0.3474(8) -0.9780(10) 0.3134(5) 0.077 Uani 1 1 d G .
H95 H -0.3583 -0.9602 0.2933 0.093 Uiso 1 1 calc R .
C96 C -0.3642(7) -0.9671(10) 0.3363(6) 0.074 Uani 1 1 d G .
H96 H -0.3866 -0.9419 0.3319 0.089 Uiso 1 1 calc R .
C97 C -0.3249(6) -0.9900(11) 0.4330(5) 0.071 Uani 1 1 d . .
C98 C -0.2987(8) -0.9453(9) 0.4455(6) 0.071 Uani 1 1 d G .
H98 H -0.3043 -0.9100 0.4353 0.085 Uiso 1 1 calc R .
C99 C -0.2643(7) -0.9523(9) 0.4729(6) 0.073 Uani 1 1 d G .
H99 H -0.2464 -0.9218 0.4814 0.087 Uiso 1 1 calc R .
C100 C -0.2562(6) -1.0040(11) 0.4878(5) 0.075 Uani 1 1 d G .
H100 H -0.2327 -1.0088 0.5065 0.090 Uiso 1 1 calc R .
C101 C -0.2824(8) -1.0486(8) 0.4753(6) 0.076 Uani 1 1 d G .
H101 H -0.2768 -1.0839 0.4855 0.091 Uiso 1 1 calc R .
C102 C -0.3168(7) -1.0416(9) 0.4479(6) 0.073 Uani 1 1 d G .
H102 H -0.3347 -1.0721 0.4394 0.087 Uiso 1 1 calc R .
C103 C -0.3162(8) -0.8355(10) 0.5177(5) 0.070 Uani 1 1 d . .
C104 C -0.3491(7) -0.8349(9) 0.5280(6) 0.072 Uani 1 1 d G .
H104 H -0.3705 -0.8084 0.5195 0.087 Uiso 1 1 calc R .
C105 C -0.3507(7) -0.8730(11) 0.5506(6) 0.076 Uani 1 1 d G .
H105 H -0.3732 -0.8726 0.5576 0.091 Uiso 1 1 calc R .
C106 C -0.3195(8) -0.9118(10) 0.5629(5) 0.078 Uani 1 1 d G .
H106 H -0.3206 -0.9379 0.5784 0.094 Uiso 1 1 calc R .
C107 C -0.2866(7) -0.9124(10) 0.5527(6) 0.078 Uani 1 1 d G .
H107 H -0.2652 -0.9389 0.5611 0.094 Uiso 1 1 calc R .
C108 C -0.2850(7) -0.8742(11) 0.5300(6) 0.074 Uani 1 1 d G .
H108 H -0.2625 -0.8746 0.5230 0.089 Uiso 1 1 calc R .
C109 C -0.3125(7) -0.7181(8) 0.5102(6) 0.066 Uani 1 1 d . .
C114 C -0.2944(7) -0.7149(8) 0.5430(6) 0.066 Uani 1 1 d G .
H114 H -0.2875 -0.7481 0.5553 0.079 Uiso 1 1 calc R .
C113 C -0.2866(7) -0.6632(11) 0.5579(4) 0.068 Uani 1 1 d G .
H113 H -0.2743 -0.6610 0.5803 0.081 Uiso 1 1 calc R .
C112 C -0.2967(7) -0.6147(8) 0.5399(6) 0.069 Uani 1 1 d G .
H112 H -0.2914 -0.5794 0.5500 0.083 Uiso 1 1 calc R .
C111 C -0.3148(7) -0.6179(8) 0.5071(6) 0.070 Uani 1 1 d G .
H111 H -0.3217 -0.5848 0.4948 0.084 Uiso 1 1 calc R .
C110 C -0.3226(7) -0.6696(11) 0.4922(4) 0.066 Uani 1 1 d G .
H110 H -0.3350 -0.6718 0.4698 0.080 Uiso 1 1 calc R .
C115 C -0.2641(6) -0.7881(10) 0.4853(6) 0.065 Uani 1 1 d . .
C120 C -0.2612(6) -0.8053(10) 0.4569(5) 0.067 Uani 1 1 d G .
H120 H -0.2853 -0.8143 0.4393 0.080 Uiso 1 1 calc R .
C119 C -0.2230(8) -0.8095(10) 0.4542(5) 0.068 Uani 1 1 d G .
H119 H -0.2210 -0.8213 0.4348 0.082 Uiso 1 1 calc R .
C118 C -0.1878(6) -0.7964(10) 0.4799(6) 0.069 Uani 1 1 d G .
H118 H -0.1617 -0.7993 0.4780 0.083 Uiso 1 1 calc R .
C117 C -0.1907(6) -0.7792(10) 0.5083(5) 0.071 Uani 1 1 d G .
H117 H -0.1667 -0.7702 0.5258 0.085 Uiso 1 1 calc R .
C116 C -0.2289(8) -0.7750(10) 0.5110(5) 0.070 Uani 1 1 d G .
H116 H -0.2309 -0.7632 0.5304 0.084 Uiso 1 1 calc R .
C121 C -0.4305(7) -0.6837(10) 0.5048(4) 0.056 Uani 1 1 d . .
C126 C -0.4017(7) -0.6475(8) 0.5249(5) 0.058 Uani 1 1 d G .
H126 H -0.3961 -0.6130 0.5170 0.070 Uiso 1 1 calc R .
C125 C -0.3812(6) -0.6617(9) 0.5565(5) 0.060 Uani 1 1 d G .
H125 H -0.3616 -0.6369 0.5702 0.072 Uiso 1 1 calc R .
C124 C -0.3895(7) -0.7122(10) 0.5680(4) 0.061 Uani 1 1 d G .
H124 H -0.3755 -0.7220 0.5896 0.073 Uiso 1 1 calc R .
C123 C -0.4182(7) -0.7485(8) 0.5479(5) 0.061 Uani 1 1 d G .
H123 H -0.4239 -0.7830 0.5558 0.074 Uiso 1 1 calc R .
C122 C -0.4388(6) -0.7342(9) 0.5163(5) 0.059 Uani 1 1 d G .
H122 H -0.4584 -0.7590 0.5026 0.071 Uiso 1 1 calc R .
C127 C -0.5137(10) -0.6711(14) 0.4623(8) 0.055 Uani 1 1 d . .
C128 C -0.5437(10) -0.6897(14) 0.4342(8) 0.054 Uani 1 1 d . .
H128 H -0.5373 -0.7002 0.4162 0.065 Uiso 1 1 calc R .
C129 C -0.5822(11) -0.6918(14) 0.4340(8) 0.056 Uani 1 1 d . .
H129 H -0.6032 -0.7058 0.4156 0.067 Uiso 1 1 calc R .
C130 C -0.5938(11) -0.6733(14) 0.4613(8) 0.058 Uani 1 1 d . .
H130 H -0.6215 -0.6709 0.4598 0.070 Uiso 1 1 calc R .
C131 C -0.5638(10) -0.6610(14) 0.4866(9) 0.057 Uani 1 1 d . .
H131 H -0.5701 -0.6550 0.5051 0.068 Uiso 1 1 calc R .
C132 C -0.5224(11) -0.6556(14) 0.4901(8) 0.056 Uani 1 1 d . .
H132 H -0.5018 -0.6428 0.5091 0.067 Uiso 1 1 calc R .
C133 C -0.4532(7) -0.5923(8) 0.4591(6) 0.065 Uani 1 1 d . .
C134 C -0.4578(7) -0.5523(11) 0.4798(5) 0.066 Uani 1 1 d G .
H134 H -0.4646 -0.5633 0.4974 0.079 Uiso 1 1 calc R .
C135 C -0.4524(7) -0.4962(9) 0.4747(5) 0.070 Uani 1 1 d G .
H135 H -0.4555 -0.4689 0.4888 0.084 Uiso 1 1 calc R .
C136 C -0.4423(7) -0.4802(8) 0.4489(6) 0.072 Uani 1 1 d G .
H136 H -0.4386 -0.4418 0.4454 0.086 Uiso 1 1 calc R .
C137 C -0.4378(7) -0.5202(11) 0.4282(5) 0.072 Uani 1 1 d G .
H137 H -0.4309 -0.5092 0.4106 0.086 Uiso 1 1 calc R .
C138 C -0.4432(7) -0.5762(9) 0.4333(5) 0.068 Uani 1 1 d G .
H138 H -0.4401 -0.6036 0.4192 0.082 Uiso 1 1 calc R .
C139 C -0.5527(9) -0.8885(13) 0.1439(5) 0.093 Uani 1 1 d . .
C144 C -0.5702(8) -0.8376(12) 0.1315(7) 0.093 Uani 1 1 d G .
H144 H -0.5808 -0.8140 0.1436 0.112 Uiso 1 1 calc R .
C143 C -0.5722(8) -0.8213(10) 0.1015(7) 0.093 Uani 1 1 d G .
H143 H -0.5842 -0.7865 0.0931 0.112 Uiso 1 1 calc R .
C142 C -0.5567(9) -0.8559(13) 0.0839(5) 0.097 Uani 1 1 d G .
H142 H -0.5580 -0.8447 0.0634 0.116 Uiso 1 1 calc R .
C141 C -0.5391(8) -0.9067(12) 0.0963(7) 0.097 Uani 1 1 d G .
H141 H -0.5285 -0.9304 0.0843 0.116 Uiso 1 1 calc R .
C140 C -0.5371(8) -0.9231(10) 0.1263(7) 0.095 Uani 1 1 d G .
H140 H -0.5252 -0.9578 0.1348 0.115 Uiso 1 1 calc R .
C145 C -0.5977(7) -0.9610(10) 0.1723(7) 0.082 Uani 1 1 d . .
C146 C -0.6124(8) -0.9721(11) 0.1964(5) 0.083 Uani 1 1 d G .
H146 H -0.6009 -0.9536 0.2162 0.100 Uiso 1 1 calc R .
C147 C -0.6440(8) -1.0102(12) 0.1914(6) 0.086 Uani 1 1 d G .
H147 H -0.6541 -1.0178 0.2079 0.104 Uiso 1 1 calc R .
C148 C -0.6609(7) -1.0372(10) 0.1624(7) 0.086 Uani 1 1 d G .
H148 H -0.6825 -1.0633 0.1590 0.103 Uiso 1 1 calc R .
C149 C -0.6461(8) -1.0261(11) 0.1383(5) 0.085 Uani 1 1 d G .
H149 H -0.6576 -1.0446 0.1185 0.102 Uiso 1 1 calc R .
C150 C -0.6145(8) -0.9880(12) 0.1433(6) 0.084 Uani 1 1 d G .
H150 H -0.6044 -0.9804 0.1268 0.101 Uiso 1 1 calc R .
C151 C -0.5107(7) -0.9600(12) 0.1959(7) 0.087 Uani 1 1 d . .
C152 C -0.5129(7) -1.0154(13) 0.1865(6) 0.092 Uani 1 1 d G .
H152 H -0.5380 -1.0303 0.1723 0.111 Uiso 1 1 calc R .
C153 C -0.4784(10) -1.0492(9) 0.1979(7) 0.095 Uani 1 1 d G .
H153 H -0.4799 -1.0871 0.1915 0.113 Uiso 1 1 calc R .
C154 C -0.4416(8) -1.0275(12) 0.2187(7) 0.094 Uani 1 1 d G .
H154 H -0.4180 -1.0506 0.2265 0.113 Uiso 1 1 calc R .
C155 C -0.4395(7) -0.9721(12) 0.2281(6) 0.089 Uani 1 1 d G .
H155 H -0.4144 -0.9572 0.2423 0.107 Uiso 1 1 calc R .
C156 C -0.4740(9) -0.9383(9) 0.2167(7) 0.087 Uani 1 1 d G .
H156 H -0.4725 -0.9004 0.2231 0.105 Uiso 1 1 calc R .
C157 C -0.7025(7) -0.8319(10) 0.2702(5) 0.065 Uani 1 1 d . .
C162 C -0.7405(7) -0.8509(9) 0.2691(5) 0.071 Uani 1 1 d G .
H162 H -0.7554 -0.8771 0.2533 0.085 Uiso 1 1 calc R .
C161 C -0.7568(6) -0.8317(10) 0.2910(6) 0.073 Uani 1 1 d G .
H161 H -0.7827 -0.8447 0.2903 0.087 Uiso 1 1 calc R .
C160 C -0.7350(8) -0.7935(10) 0.3140(5) 0.074 Uani 1 1 d G .
H160 H -0.7461 -0.7803 0.3290 0.088 Uiso 1 1 calc R .
C159 C -0.6970(7) -0.7745(9) 0.3151(5) 0.071 Uani 1 1 d G .
H159 H -0.6821 -0.7483 0.3309 0.085 Uiso 1 1 calc R .
C158 C -0.6808(6) -0.7937(10) 0.2932(6) 0.065 Uani 1 1 d G .
H158 H -0.6548 -0.7807 0.2939 0.078 Uiso 1 1 calc R .
C163 C -0.6694(8) -0.9334(8) 0.2570(6) 0.075 Uani 1 1 d . .
C164 C -0.6298(7) -0.9517(10) 0.2738(6) 0.074 Uani 1 1 d G .
H164 H -0.6074 -0.9266 0.2785 0.089 Uiso 1 1 calc R .
C165 C -0.6229(6) -1.0069(11) 0.2837(6) 0.077 Uani 1 1 d G .
H165 H -0.5958 -1.0194 0.2951 0.092 Uiso 1 1 calc R .
C166 C -0.6556(8) -1.0437(8) 0.2768(6) 0.076 Uani 1 1 d G .
H166 H -0.6509 -1.0814 0.2835 0.092 Uiso 1 1 calc R .
C167 C -0.6952(7) -1.0254(10) 0.2600(6) 0.077 Uani 1 1 d G .
H167 H -0.7176 -1.0505 0.2553 0.093 Uiso 1 1 calc R .
C168 C -0.7021(6) -0.9702(11) 0.2501(6) 0.078 Uani 1 1 d G .
H168 H -0.7292 -0.9576 0.2387 0.093 Uiso 1 1 calc R .
C169 C -0.7215(8) -0.8628(14) 0.2051(6) 0.099 Uani 1 1 d . .
C170 C -0.7280(9) -0.9092(11) 0.1855(8) 0.100 Uani 1 1 d G .
H170 H -0.7106 -0.9408 0.1922 0.120 Uiso 1 1 calc R .
C171 C -0.7600(10) -0.9095(11) 0.1563(7) 0.100 Uani 1 1 d G .
H171 H -0.7645 -0.9413 0.1429 0.121 Uiso 1 1 calc R .
C172 C -0.7855(8) -0.8633(14) 0.1466(6) 0.100 Uani 1 1 d G .
H172 H -0.8074 -0.8635 0.1266 0.120 Uiso 1 1 calc R .
C173 C -0.7790(9) -0.8169(11) 0.1662(8) 0.101 Uani 1 1 d G .
H173 H -0.7965 -0.7853 0.1596 0.121 Uiso 1 1 calc R .
C174 C -0.7470(10) -0.8166(11) 0.1954(7) 0.101 Uani 1 1 d G .
H174 H -0.7426 -0.7848 0.2088 0.121 Uiso 1 1 calc R .
C175 C -0.6635(12) -0.7867(17) 0.1230(10) 0.073 Uani 1 1 d . .
C176 C -0.6669(12) -0.8337(17) 0.1404(10) 0.075 Uani 1 1 d . .
H176 H -0.6584 -0.8335 0.1628 0.090 Uiso 1 1 calc R .
C177 C -0.6833(12) -0.8788(18) 0.1228(10) 0.080 Uani 1 1 d . .
H177 H -0.6924 -0.9088 0.1323 0.095 Uiso 1 1 calc R .
C178 C -0.6870(12) -0.8828(19) 0.0938(10) 0.081 Uani 1 1 d . .
H178 H -0.6938 -0.9180 0.0837 0.097 Uiso 1 1 calc R .
C179 C -0.6818(12) -0.8388(17) 0.0768(10) 0.078 Uani 1 1 d . .
H179 H -0.6867 -0.8417 0.0548 0.094 Uiso 1 1 calc R .
C180 C -0.6687(12) -0.7894(17) 0.0934(10) 0.075 Uani 1 1 d . .
H180 H -0.6637 -0.7576 0.0829 0.091 Uiso 1 1 calc R .
C181 C -0.6960(8) -0.6843(12) 0.1426(7) 0.092 Uani 1 1 d . .
C186 C -0.6910(7) -0.6287(13) 0.1517(6) 0.095 Uani 1 1 d G .
H186 H -0.6643 -0.6129 0.1599 0.114 Uiso 1 1 calc R .
C185 C -0.7249(10) -0.5960(9) 0.1488(6) 0.096 Uani 1 1 d G .
H185 H -0.7215 -0.5580 0.1550 0.115 Uiso 1 1 calc R .
C184 C -0.7640(8) -0.6191(12) 0.1367(7) 0.095 Uani 1 1 d G .
H184 H -0.7872 -0.5968 0.1347 0.114 Uiso 1 1 calc R .
C183 C -0.7691(7) -0.6747(13) 0.1276(6) 0.093 Uani 1 1 d G .
H183 H -0.7957 -0.6905 0.1194 0.112 Uiso 1 1 calc R .
C182 C -0.7351(10) -0.7074(9) 0.1306(6) 0.091 Uani 1 1 d G .
H182 H -0.7385 -0.7454 0.1243 0.109 Uiso 1 1 calc R .
C187 C -0.6260(14) -0.683(2) 0.1200(11) 0.091 Uani 1 1 d . .
C188 C -0.6484(15) -0.6476(19) 0.0975(11) 0.093 Uani 1 1 d . .
H188 H -0.6760 -0.6393 0.0948 0.112 Uiso 1 1 calc R .
C189 C -0.6296(15) -0.6229(19) 0.0780(11) 0.096 Uani 1 1 d . .
H189 H -0.6455 -0.6038 0.0591 0.115 Uiso 1 1 calc R .
C190 C -0.5911(15) -0.6268(19) 0.0861(11) 0.095 Uani 1 1 d . .
H190 H -0.5791 -0.6050 0.0742 0.113 Uiso 1 1 calc R .
C191 C -0.5653(15) -0.6575(19) 0.1091(11) 0.094 Uani 1 1 d . .
H191 H -0.5369 -0.6593 0.1124 0.112 Uiso 1 1 calc R .
C192 C -0.5818(14) -0.6874(19) 0.1286(11) 0.092 Uani 1 1 d . .
H192 H -0.5652 -0.7090 0.1462 0.111 Uiso 1 1 calc R .
C193 C -0.6515(8) -0.6073(11) 0.3002(5) 0.070 Uani 1 1 d . .
C198 C -0.6767(7) -0.5683(10) 0.3067(5) 0.074 Uani 1 1 d G .
H198 H -0.6983 -0.5511 0.2899 0.089 Uiso 1 1 calc R .
C197 C -0.6704(7) -0.5544(9) 0.3380(6) 0.075 Uani 1 1 d G .
H197 H -0.6876 -0.5277 0.3425 0.090 Uiso 1 1 calc R .
C196 C -0.6388(8) -0.5795(11) 0.3626(5) 0.074 Uani 1 1 d G .
H196 H -0.6345 -0.5699 0.3840 0.089 Uiso 1 1 calc R .
C195 C -0.6137(7) -0.6185(10) 0.3560(5) 0.072 Uani 1 1 d G .
H195 H -0.5921 -0.6356 0.3729 0.087 Uiso 1 1 calc R .
C194 C -0.6200(7) -0.6324(9) 0.3248(6) 0.069 Uani 1 1 d G .
H194 H -0.6028 -0.6590 0.3203 0.083 Uiso 1 1 calc R .
C199 C -0.7146(6) -0.6556(11) 0.2466(7) 0.076 Uani 1 1 d . .
C204 C -0.7362(8) -0.6654(11) 0.2146(6) 0.075 Uani 1 1 d G .
H204 H -0.7236 -0.6586 0.1995 0.090 Uiso 1 1 calc R .
C203 C -0.7762(8) -0.6851(11) 0.2046(5) 0.076 Uani 1 1 d G .
H203 H -0.7910 -0.6917 0.1827 0.091 Uiso 1 1 calc R .
C202 C -0.7946(6) -0.6950(10) 0.2266(6) 0.077 Uani 1 1 d G .
H202 H -0.8220 -0.7084 0.2197 0.093 Uiso 1 1 calc R .
C201 C -0.7730(8) -0.6852(11) 0.2586(6) 0.078 Uani 1 1 d G .
H201 H -0.7856 -0.6920 0.2736 0.094 Uiso 1 1 calc R .
C200 C -0.7330(8) -0.6656(11) 0.2686(5) 0.078 Uani 1 1 d G .
H200 H -0.7183 -0.6589 0.2905 0.094 Uiso 1 1 calc R .
C205 C -0.6642(8) -0.5636(9) 0.2385(6) 0.074 Uani 1 1 d . .
C206 C -0.7006(7) -0.5345(11) 0.2246(6) 0.075 Uani 1 1 d G .
H206 H -0.7253 -0.5486 0.2258 0.090 Uiso 1 1 calc R .
C207 C -0.7010(7) -0.4846(10) 0.2088(6) 0.078 Uani 1 1 d G .
H207 H -0.7259 -0.4647 0.1994 0.093 Uiso 1 1 calc R .
C208 C -0.6648(8) -0.4639(9) 0.2070(6) 0.078 Uani 1 1 d G .
H208 H -0.6651 -0.4298 0.1963 0.093 Uiso 1 1 calc R .
C209 C -0.6284(7) -0.4930(11) 0.2209(6) 0.077 Uani 1 1 d G .
H209 H -0.6037 -0.4789 0.2196 0.093 Uiso 1 1 calc R .
C210 C -0.6281(7) -0.5429(10) 0.2366(6) 0.077 Uani 1 1 d G .
H210 H -0.6031 -0.5628 0.2461 0.092 Uiso 1 1 calc R .
C211 C -0.4169(7) -0.5430(10) 0.1658(5) 0.063 Uani 1 1 d . .
C212 C -0.4292(7) -0.5092(7) 0.1390(6) 0.065 Uani 1 1 d G .
H212 H -0.4251 -0.4701 0.1411 0.078 Uiso 1 1 calc R .
C213 C -0.4477(7) -0.5327(10) 0.1091(5) 0.065 Uani 1 1 d G .
H213 H -0.4561 -0.5096 0.0908 0.078 Uiso 1 1 calc R .
C214 C -0.4537(7) -0.5900(10) 0.1059(4) 0.068 Uani 1 1 d G .
H214 H -0.4663 -0.6061 0.0855 0.082 Uiso 1 1 calc R .
C215 C -0.4414(7) -0.6238(7) 0.1327(6) 0.067 Uani 1 1 d G .
H215 H -0.4456 -0.6630 0.1306 0.080 Uiso 1 1 calc R .
C216 C -0.4230(7) -0.6003(10) 0.1626(5) 0.064 Uani 1 1 d G .
H216 H -0.4146 -0.6234 0.1809 0.077 Uiso 1 1 calc R .
C217 C -0.3421(6) -0.4853(10) 0.2063(6) 0.065 Uani 1 1 d . .
C218 C -0.3283(7) -0.4870(10) 0.1811(5) 0.066 Uani 1 1 d G .
H218 H -0.3449 -0.5034 0.1615 0.079 Uiso 1 1 calc R .
C219 C -0.2903(7) -0.4649(10) 0.1845(5) 0.068 Uani 1 1 d G .
H219 H -0.2808 -0.4661 0.1673 0.081 Uiso 1 1 calc R .
C220 C -0.2660(6) -0.4410(10) 0.2132(6) 0.069 Uani 1 1 d G .
H220 H -0.2400 -0.4258 0.2155 0.082 Uiso 1 1 calc R .
C221 C -0.2797(7) -0.4392(10) 0.2383(5) 0.068 Uani 1 1 d G .
H221 H -0.2632 -0.4229 0.2579 0.081 Uiso 1 1 calc R .
C222 C -0.3178(7) -0.4614(10) 0.2349(5) 0.067 Uani 1 1 d G .
H222 H -0.3272 -0.4602 0.2521 0.080 Uiso 1 1 calc R .
C223 C -0.4229(8) -0.4522(11) 0.2046(7) 0.087 Uani 1 1 d . .
C224 C -0.4553(9) -0.4583(10) 0.2151(6) 0.089 Uani 1 1 d G .
H224 H -0.4589 -0.4924 0.2245 0.107 Uiso 1 1 calc R .
C225 C -0.4825(7) -0.4145(13) 0.2120(6) 0.091 Uani 1 1 d G .
H225 H -0.5047 -0.4187 0.2192 0.109 Uiso 1 1 calc R .
C226 C -0.4773(8) -0.3646(11) 0.1984(7) 0.093 Uani 1 1 d G .
H226 H -0.4959 -0.3347 0.1962 0.111 Uiso 1 1 calc R .
C227 C -0.4448(9) -0.3585(10) 0.1878(6) 0.091 Uani 1 1 d G .
H227 H -0.4413 -0.3243 0.1785 0.110 Uiso 1 1 calc R .
C228 C -0.4176(7) -0.4022(13) 0.1910(6) 0.088 Uani 1 1 d G .
H228 H -0.3955 -0.3980 0.1838 0.105 Uiso 1 1 calc R .
C229 C -0.3715(11) -0.3918(12) 0.2999(8) 0.108 Uani 1 1 d . .
C234 C -0.3943(7) -0.3597(14) 0.2740(8) 0.110 Uani 1 1 d G .
H234 H -0.4234 -0.3622 0.2658 0.132 Uiso 1 1 calc R .
C233 C -0.3746(10) -0.3239(13) 0.2600(6) 0.111 Uani 1 1 d G .
H233 H -0.3902 -0.3019 0.2423 0.134 Uiso 1 1 calc R .
C232 C -0.3321(11) -0.3202(12) 0.2720(8) 0.111 Uani 1 1 d G .
H232 H -0.3186 -0.2957 0.2625 0.133 Uiso 1 1 calc R .
C231 C -0.3093(7) -0.3523(14) 0.2980(8) 0.111 Uani 1 1 d G .
H231 H -0.2803 -0.3498 0.3062 0.133 Uiso 1 1 calc R .
C230 C -0.3290(10) -0.3881(12) 0.3119(6) 0.109 Uani 1 1 d G .
H230 H -0.3135 -0.4101 0.3297 0.130 Uiso 1 1 calc R .
C235 C -0.4520(6) -0.4137(12) 0.3049(6) 0.082 Uani 1 1 d . .
C240 C -0.4839(9) -0.4516(9) 0.2922(6) 0.084 Uani 1 1 d G .
H240 H -0.4780 -0.4899 0.2906 0.101 Uiso 1 1 calc R .
C239 C -0.5243(8) -0.4333(11) 0.2817(6) 0.088 Uani 1 1 d G .
H239 H -0.5460 -0.4592 0.2730 0.105 Uiso 1 1 calc R .
C238 C -0.5329(6) -0.3773(12) 0.2840(6) 0.088 Uani 1 1 d G .
H238 H -0.5605 -0.3648 0.2769 0.106 Uiso 1 1 calc R .
C237 C -0.5010(9) -0.3395(9) 0.2968(6) 0.089 Uani 1 1 d G .
H237 H -0.5069 -0.3012 0.2984 0.106 Uiso 1 1 calc R .
C236 C -0.4606(8) -0.3577(11) 0.3072(6) 0.087 Uani 1 1 d G .
H236 H -0.4389 -0.3318 0.3160 0.104 Uiso 1 1 calc R .
C241 C -0.3745(8) -0.4203(13) 0.3595(5) 0.082 Uani 1 1 d . .
C246 C -0.3636(8) -0.3656(11) 0.3689(6) 0.085 Uani 1 1 d G .
H246 H -0.3655 -0.3378 0.3535 0.101 Uiso 1 1 calc R .
C245 C -0.3497(8) -0.3516(9) 0.4009(7) 0.086 Uani 1 1 d G .
H245 H -0.3422 -0.3142 0.4073 0.104 Uiso 1 1 calc R .
C244 C -0.3468(8) -0.3923(12) 0.4235(5) 0.085 Uani 1 1 d G .
H244 H -0.3374 -0.3828 0.4453 0.102 Uiso 1 1 calc R .
C243 C -0.3578(8) -0.4470(11) 0.4141(6) 0.085 Uani 1 1 d G .
H243 H -0.3558 -0.4749 0.4295 0.102 Uiso 1 1 calc R .
C242 C -0.3716(8) -0.4610(9) 0.3821(7) 0.083 Uani 1 1 d G .
H242 H -0.3791 -0.4984 0.3757 0.099 Uiso 1 1 calc R .
C247 C -0.2246(7) -0.5563(10) 0.3118(5) 0.067 Uani 1 1 d . .
C252 C -0.2474(5) -0.5566(10) 0.2795(6) 0.067 Uani 1 1 d G .
H252 H -0.2764 -0.5546 0.2722 0.081 Uiso 1 1 calc R .
C251 C -0.2277(7) -0.5600(10) 0.2578(4) 0.068 Uani 1 1 d G .
H251 H -0.2432 -0.5602 0.2357 0.081 Uiso 1 1 calc R .
C250 C -0.1852(7) -0.5630(10) 0.2685(5) 0.069 Uani 1 1 d G .
H250 H -0.1717 -0.5652 0.2537 0.082 Uiso 1 1 calc R .
C249 C -0.1624(5) -0.5627(10) 0.3009(6) 0.068 Uani 1 1 d G .
H249 H -0.1333 -0.5647 0.3082 0.081 Uiso 1 1 calc R .
C248 C -0.1821(7) -0.5594(10) 0.3225(4) 0.069 Uani 1 1 d G .
H248 H -0.1665 -0.5592 0.3446 0.083 Uiso 1 1 calc R .
C253 C -0.2466(10) -0.4946(11) 0.3593(7) 0.099 Uani 1 1 d . .
C258 C -0.2188(9) -0.4553(14) 0.3566(7) 0.102 Uani 1 1 d G .
H258 H -0.2033 -0.4628 0.3437 0.122 Uiso 1 1 calc R .
C257 C -0.2138(8) -0.4050(12) 0.3729(7) 0.103 Uani 1 1 d G .
H257 H -0.1949 -0.3782 0.3710 0.123 Uiso 1 1 calc R .
C256 C -0.2366(10) -0.3940(10) 0.3918(7) 0.103 Uani 1 1 d G .
H256 H -0.2332 -0.3597 0.4029 0.123 Uiso 1 1 calc R .
C255 C -0.2643(9) -0.4333(14) 0.3944(6) 0.101 Uani 1 1 d G .
H255 H -0.2799 -0.4258 0.4074 0.121 Uiso 1 1 calc R .
C254 C -0.2693(8) -0.4836(12) 0.3782(7) 0.099 Uani 1 1 d G .
H254 H -0.2883 -0.5104 0.3800 0.119 Uiso 1 1 calc R .
C259 C -0.2163(10) -0.6003(15) 0.3771(7) 0.118 Uani 1 1 d . .
C260 C -0.2204(9) -0.6579(16) 0.3756(7) 0.119 Uani 1 1 d G .
H260 H -0.2429 -0.6746 0.3594 0.143 Uiso 1 1 calc R .
C261 C -0.1915(12) -0.6911(11) 0.3979(9) 0.119 Uani 1 1 d G .
H261 H -0.1943 -0.7305 0.3969 0.143 Uiso 1 1 calc R .
C262 C -0.1586(10) -0.6667(15) 0.4217(7) 0.121 Uani 1 1 d G .
H262 H -0.1389 -0.6894 0.4369 0.145 Uiso 1 1 calc R .
C263 C -0.1545(9) -0.6090(16) 0.4232(7) 0.120 Uani 1 1 d G .
H263 H -0.1320 -0.5923 0.4394 0.144 Uiso 1 1 calc R .
C264 C -0.1834(12) -0.5758(11) 0.4009(9) 0.118 Uani 1 1 d G .
H264 H -0.1806 -0.5364 0.4019 0.142 Uiso 1 1 calc R .
C265 C -0.2392(8) -0.7427(15) 0.2824(7) 0.108 Uani 1 1 d . .
C266 C -0.2169(10) -0.6987(11) 0.3005(8) 0.110 Uani 1 1 d G .
H266 H -0.2289 -0.6626 0.2985 0.132 Uiso 1 1 calc R .
C267 C -0.1772(10) -0.7074(12) 0.3217(7) 0.111 Uani 1 1 d G .
H267 H -0.1619 -0.6773 0.3340 0.133 Uiso 1 1 calc R .
C268 C -0.1597(8) -0.7601(15) 0.3247(7) 0.108 Uani 1 1 d G .
H268 H -0.1325 -0.7661 0.3391 0.129 Uiso 1 1 calc R .
C269 C -0.1820(10) -0.8041(11) 0.3066(8) 0.106 Uani 1 1 d G .
H269 H -0.1700 -0.8401 0.3086 0.127 Uiso 1 1 calc R .
C270 C -0.2218(10) -0.7954(12) 0.2854(7) 0.105 Uani 1 1 d G .
H270 H -0.2370 -0.8255 0.2731 0.126 Uiso 1 1 calc R .
C271 C -0.2852(12) -0.6887(17) 0.2201(9) 0.073 Uani 1 1 d . .
C272 C -0.2476(13) -0.6866(16) 0.2150(10) 0.074 Uani 1 1 d . .
H272 H -0.2235 -0.7032 0.2295 0.089 Uiso 1 1 calc R .
C273 C -0.2474(13) -0.6600(16) 0.1884(9) 0.073 Uani 1 1 d . .
H273 H -0.2230 -0.6593 0.1838 0.088 Uiso 1 1 calc R .
C274 C -0.2832(12) -0.6334(16) 0.1674(10) 0.075 Uani 1 1 d . .
H274 H -0.2822 -0.6157 0.1489 0.089 Uiso 1 1 calc R .
C275 C -0.3177(13) -0.6326(17) 0.1728(10) 0.075 Uani 1 1 d . .
H275 H -0.3409 -0.6127 0.1591 0.090 Uiso 1 1 calc R .
C276 C -0.3198(13) -0.6616(16) 0.1993(9) 0.074 Uani 1 1 d . .
H276 H -0.3448 -0.6626 0.2031 0.089 Uiso 1 1 calc R .
C277 C -0.3096(13) -0.7979(18) 0.2366(10) 0.080 Uani 1 1 d . .
C278 C -0.3295(13) -0.8310(18) 0.2470(10) 0.081 Uani 1 1 d . .
H278 H -0.3337 -0.8183 0.2655 0.098 Uiso 1 1 calc R .
C279 C -0.3461(13) -0.8817(19) 0.2366(10) 0.086 Uani 1 1 d . .
H279 H -0.3606 -0.9019 0.2473 0.103 Uiso 1 1 calc R .
C280 C -0.3412(13) -0.9010(19) 0.2115(11) 0.088 Uani 1 1 d . .
H280 H -0.3511 -0.9366 0.2029 0.105 Uiso 1 1 calc R .
C281 C -0.3207(13) -0.8663(19) 0.1983(11) 0.088 Uani 1 1 d . .
H281 H -0.3163 -0.8806 0.1802 0.105 Uiso 1 1 calc R .
C282 C -0.3076(13) -0.8206(19) 0.2063(10) 0.083 Uani 1 1 d . .
H282 H -0.2963 -0.7992 0.1939 0.100 Uiso 1 1 calc R .
C283 C -0.5160(7) -0.4024(9) 0.3895(6) 0.079 Uani 1 1 d . .
C284 C -0.4840(8) -0.3923(10) 0.3790(5) 0.079 Uani 1 1 d G .
H284 H -0.4807 -0.4150 0.3629 0.095 Uiso 1 1 calc R .
C285 C -0.4568(7) -0.3488(11) 0.3920(6) 0.081 Uani 1 1 d G .
H285 H -0.4349 -0.3419 0.3848 0.097 Uiso 1 1 calc R .
C286 C -0.4616(7) -0.3156(9) 0.4155(6) 0.080 Uani 1 1 d G .
H286 H -0.4430 -0.2859 0.4244 0.096 Uiso 1 1 calc R .
C287 C -0.4936(8) -0.3257(10) 0.4260(5) 0.080 Uani 1 1 d G .
H287 H -0.4969 -0.3030 0.4421 0.096 Uiso 1 1 calc R .
C288 C -0.5208(7) -0.3691(11) 0.4130(6) 0.080 Uani 1 1 d G .
H288 H -0.5427 -0.3761 0.4202 0.096 Uiso 1 1 calc R .
C289 C -0.5899(7) -0.4175(12) 0.3367(6) 0.083 Uani 1 1 d . .
C290 C -0.5938(8) -0.3598(12) 0.3357(6) 0.083 Uani 1 1 d G .
H290 H -0.5759 -0.3377 0.3524 0.099 Uiso 1 1 calc R .
C291 C -0.6240(9) -0.3344(9) 0.3102(7) 0.086 Uani 1 1 d G .
H291 H -0.6266 -0.2950 0.3095 0.103 Uiso 1 1 calc R .
C292 C -0.6501(7) -0.3668(12) 0.2857(6) 0.091 Uani 1 1 d G .
H292 H -0.6707 -0.3494 0.2683 0.109 Uiso 1 1 calc R .
C293 C -0.6462(8) -0.4245(12) 0.2868(6) 0.091 Uani 1 1 d G .
H293 H -0.6641 -0.4465 0.2700 0.109 Uiso 1 1 calc R .
C294 C -0.6161(9) -0.4498(9) 0.3123(7) 0.087 Uani 1 1 d G .
H294 H -0.6134 -0.4892 0.3130 0.105 Uiso 1 1 calc R .
C295 C -0.5777(8) -0.4748(11) 0.3952(6) 0.080 Uani 1 1 d . .
C300 C -0.5564(6) -0.5123(11) 0.4188(7) 0.081 Uani 1 1 d G .
H300 H -0.5306 -0.5264 0.4198 0.098 Uiso 1 1 calc R .
C299 C -0.5730(8) -0.5293(10) 0.4410(6) 0.082 Uani 1 1 d G .
H299 H -0.5585 -0.5550 0.4571 0.099 Uiso 1 1 calc R .
C298 C -0.6108(8) -0.5088(11) 0.4395(6) 0.082 Uani 1 1 d G .
H298 H -0.6221 -0.5204 0.4547 0.098 Uiso 1 1 calc R .
C297 C -0.6320(6) -0.4712(11) 0.4159(6) 0.080 Uani 1 1 d G .
H297 H -0.6578 -0.4572 0.4149 0.096 Uiso 1 1 calc R .
C296 C -0.6154(8) -0.4542(10) 0.3937(5) 0.076 Uani 1 1 d G .
H296 H -0.6299 -0.4286 0.3775 0.092 Uiso 1 1 calc R .
Sb1 Sb -0.09970(10) -0.32817(14) -0.13892(7) 0.084 Uani 1 1 d . .
F1 F -0.0618(10) -0.3814(14) -0.1392(8) 0.153 Uani 1 1 d . .
F2 F -0.1428(9) -0.2771(13) -0.1414(7) 0.138 Uani 1 1 d . .
F3 F -0.1389(10) -0.3837(13) -0.1596(8) 0.146 Uani 1 1 d . .
F4 F -0.0641(14) -0.2753(19) -0.1222(11) 0.220 Uani 1 1 d . .
F5 F -0.1039(11) -0.3060(15) -0.1762(8) 0.164 Uani 1 1 d . .
F6 F -0.0987(13) -0.3564(16) -0.0994(6) 0.189 Uani 1 1 d . .
Sb2 Sb 0.15680(13) -0.26622(17) -0.01552(10) 0.121 Uani 1 1 d D .
F7 F 0.1304(4) -0.1969(5) -0.0171(4) 0.050 Uani 1 1 d D .
F8 F 0.1842(4) -0.3334(5) -0.0105(4) 0.050 Uani 1 1 d D .
F9 F 0.1652(4) -0.2630(7) 0.0269(3) 0.050 Uani 1 1 d D .
F10 F 0.2054(4) -0.2279(5) -0.0089(3) 0.050 Uani 1 1 d D .
F11 F 0.1461(4) -0.2631(7) -0.0600(3) 0.050 Uani 1 1 d D .
F12 F 0.1075(4) -0.3020(5) -0.0242(3) 0.050 Uani 1 1 d D .
Sb3 Sb -0.4445(3) -0.3264(4) 0.0945(2) 0.153 Uani 0.5 1 d D P
Sb4 Sb -0.0589(3) -0.7684(4) 0.5106(2) 0.182 Uani 0.5 1 d D P
F18 F -0.4528(8) -0.2709(8) 0.1207(5) 0.050 Uani 0.5 1 d D P
F15 F -0.4029(6) -0.2885(12) 0.0859(6) 0.050 Uani 0.5 1 d D P
F14 F -0.4832(6) -0.2962(9) 0.0600(4) 0.050 Uani 0.5 1 d D P
F13 F -0.4365(7) -0.3856(9) 0.0701(5) 0.050 Uani 0.5 1 d D P
F22 F -0.0212(6) -0.8034(9) 0.4962(5) 0.050 Uani 0.5 1 d D P
F19 F -0.0794(6) -0.8380(7) 0.5152(5) 0.050 Uani 0.5 1 d D P
F24 F -0.0383(6) -0.6999(7) 0.5053(5) 0.050 Uani 0.5 1 d D P
F16 F -0.4043(6) -0.3582(9) 0.1303(4) 0.050 Uani 0.5 1 d D P
F17 F -0.4839(6) -0.3702(9) 0.1027(5) 0.050 Uani 0.5 1 d D P
F20 F -0.0963(6) -0.7341(9) 0.5245(5) 0.050 Uani 0.5 1 d D P
F21 F -0.0962(5) -0.7655(9) 0.4690(3) 0.050 Uani 0.5 1 d D P
F23 F -0.0215(5) -0.7726(9) 0.5517(3) 0.050 Uani 0.5 1 d D P

loop_
_atom_site_aniso_label
_atom_site_aniso_U_11
_atom_site_aniso_U_22
_atom_site_aniso_U_33
_atom_site_aniso_U_23
_atom_site_aniso_U_13
_atom_site_aniso_U_12
Au1 0.016 0.031 0.022 0.000 0.001 -0.001
Au2 0.038 0.049 0.040 0.003 0.013 -0.003
Au3 0.032 0.048 0.037 0.004 0.008 0.000
Au4 0.035 0.046 0.043 0.004 0.011 -0.002
Au5 0.021 0.033 0.030 0.002 0.006 -0.001
Au6 0.016 0.036 0.024 0.005 -0.001 0.000
Au7 0.035 0.039 0.028 -0.005 0.010 0.001
Au8 0.027 0.054 0.026 -0.001 -0.003 0.000
Au9 0.041 0.039 0.033 0.005 0.014 -0.006
Au10 0.040 0.062 0.054 -0.001 0.015 0.001
Au11 0.049 0.059 0.059 -0.003 0.018 -0.008
Au12 0.028 0.054 0.040 0.000 0.009 -0.002
Au13 0.046 0.057 0.052 -0.002 0.013 -0.006
Au14 0.037 0.060 0.050 0.004 0.013 -0.002
Au15 0.022 0.051 0.043 0.009 0.003 0.011
Au16 0.020 0.049 0.046 0.005 0.002 -0.006
Au17 0.032 0.063 0.030 0.009 -0.003 0.000
Au18 0.046 0.054 0.058 0.013 0.014 0.002
Au19 0.035 0.047 0.045 0.007 0.007 0.000
Au20 0.041 0.048 0.036 -0.005 0.006 -0.002
Au21 0.060 0.074 0.061 0.004 0.024 -0.003
Au22 0.047 0.054 0.044 0.002 0.018 -0.003
Au23 0.051 0.046 0.045 0.009 0.024 -0.005
Au24 0.035 0.044 0.049 -0.001 0.020 -0.001
Au25 0.035 0.049 0.065 -0.007 0.020 -0.014
Au26 0.050 0.067 0.061 0.005 0.018 -0.002
Au27 0.028 0.038 0.037 0.003 0.006 0.006
Au28 0.048 0.033 0.053 0.001 0.024 -0.005
Au29 0.057 0.059 0.062 0.012 0.024 0.005
Au30 0.057 0.060 0.053 -0.002 0.018 -0.010
Au31 0.064 0.054 0.064 -0.004 0.026 0.009
Cu1 0.068 0.070 0.071 0.004 0.029 -0.001
Au32 0.068 0.070 0.071 0.004 0.029 -0.001
Cu2 0.059 0.075 0.076 0.003 0.021 0.002
Au33 0.059 0.075 0.076 0.003 0.021 0.002
Cu3 0.060 0.063 0.061 0.001 0.025 -0.003
Au34 0.060 0.063 0.061 0.001 0.025 -0.003
Cu4 0.029 0.055 0.043 0.000 0.009 -0.002
Au35 0.029 0.055 0.043 0.000 0.009 -0.002
Cu5 0.038 0.052 0.037 0.001 0.010 0.000
Au36 0.038 0.052 0.037 0.001 0.010 0.000
Cu6 0.038 0.047 0.047 0.004 0.015 -0.004
Au37 0.038 0.047 0.047 0.004 0.015 -0.004
S1 0.044 0.052 0.060 -0.002 0.026 0.004
S2 0.044 0.058 0.047 -0.006 0.020 0.010
S0AA 0.025 0.051 0.041 0.000 0.005 -0.006
S1AA 0.025 0.060 0.036 0.002 -0.001 -0.011
S3 0.049 0.043 0.074 0.011 0.026 0.006
S4 0.037 0.068 0.050 -0.012 0.011 -0.001
S5 0.063 0.061 0.046 0.006 0.021 -0.005
S6 0.063 0.048 0.053 0.004 0.022 0.007
P1 0.049 0.041 0.048 -0.001 0.026 -0.010
P2 0.034 0.045 0.052 0.007 0.009 0.021
P3 0.038 0.060 0.027 -0.002 -0.001 0.008
P4 0.036 0.036 0.030 0.001 0.003 0.001
P5 0.062 0.063 0.044 -0.009 0.015 -0.006
P6 0.010 0.065 0.056 0.001 0.000 -0.009
P7 0.032 0.068 0.034 0.011 -0.017 -0.007
P8 0.027 0.072 0.077 0.023 0.014 0.026
P9 0.057 0.066 0.054 0.010 0.028 -0.001
P10 0.068 0.022 0.074 0.010 0.029 -0.003
P11 0.043 0.055 0.075 -0.009 0.022 -0.020
P12 0.048 0.042 0.074 0.006 0.028 0.005
P13 0.061 0.051 0.053 0.007 0.018 0.005
C1 0.075 0.075 0.075 0.000 0.027 0.000
C2 0.081 0.081 0.081 0.000 0.029 0.000
C3 0.087 0.087 0.087 0.000 0.032 0.000
C4 0.093 0.093 0.093 0.000 0.034 0.000
C5 0.098 0.098 0.098 0.000 0.036 0.000
C6 0.092 0.092 0.092 0.000 0.033 0.000
C7 0.085 0.085 0.085 0.000 0.031 0.000
C8 0.109 0.109 0.109 0.000 0.040 0.000
C9 0.119 0.119 0.119 0.000 0.043 0.000
C10 0.135 0.135 0.135 0.000 0.049 0.000
C11 0.111 0.111 0.111 0.000 0.040 0.000
C12 0.112 0.112 0.112 0.000 0.040 0.000
C13 0.118 0.118 0.118 0.000 0.043 0.000
C18 0.121 0.121 0.121 0.000 0.044 0.000
C17 0.125 0.125 0.125 0.000 0.045 0.000
C16 0.127 0.127 0.127 0.000 0.046 0.000
C15 0.124 0.124 0.124 0.000 0.045 0.000
C14 0.121 0.121 0.121 0.000 0.044 0.000
C19 0.137 0.137 0.137 0.000 0.050 0.000
C20 0.143 0.143 0.143 0.000 0.052 0.000
C21 0.146 0.146 0.146 0.000 0.053 0.000
C22 0.156 0.156 0.156 0.000 0.057 0.000
C23 0.054 0.054 0.054 0.000 0.019 0.000
C24 0.061 0.061 0.061 0.000 0.022 0.000
C25 0.066 0.066 0.066 0.000 0.024 0.000
C26 0.072 0.072 0.072 0.000 0.026 0.000
C27 0.078 0.078 0.078 0.000 0.028 0.000
C28 0.071 0.071 0.071 0.000 0.026 0.000
C29 0.065 0.065 0.065 0.000 0.024 0.000
C30 0.091 0.091 0.091 0.000 0.033 0.000
C31 0.112 0.112 0.112 0.000 0.041 0.000
C32 0.109 0.109 0.109 0.000 0.039 0.000
C33 0.105 0.105 0.105 0.000 0.038 0.000
C34 0.117 0.117 0.117 0.000 0.043 0.000
C35 0.123 0.123 0.123 0.000 0.045 0.000
C40 0.128 0.128 0.128 0.000 0.046 0.000
C39 0.132 0.132 0.132 0.000 0.048 0.000
C38 0.137 0.137 0.137 0.000 0.050 0.000
C37 0.133 0.133 0.133 0.000 0.048 0.000
C36 0.127 0.127 0.127 0.000 0.046 0.000
C41 0.149 0.149 0.149 0.000 0.054 0.000
C42 0.162 0.162 0.162 0.000 0.059 0.000
C43 0.156 0.156 0.156 0.000 0.056 0.000
C44 0.167 0.167 0.167 0.000 0.060 0.000
C45 0.126 0.126 0.126 0.000 0.046 0.000
C46 0.130 0.130 0.130 0.000 0.047 0.000
C47 0.134 0.134 0.134 0.000 0.049 0.000
C48 0.138 0.138 0.138 0.000 0.050 0.000
C49 0.141 0.141 0.141 0.000 0.051 0.000
C50 0.135 0.135 0.135 0.000 0.049 0.000
C51 0.132 0.132 0.132 0.000 0.048 0.000
C52 0.150 0.150 0.150 0.000 0.054 0.000
C53 0.159 0.159 0.159 0.000 0.058 0.000
C54 0.163 0.163 0.163 0.000 0.059 0.000
C55 0.163 0.163 0.163 0.000 0.059 0.000
C56 0.104 0.104 0.104 0.000 0.038 0.000
C57 0.107 0.107 0.107 0.000 0.039 0.000
C58 0.111 0.111 0.111 0.000 0.040 0.000
C59 0.118 0.118 0.118 0.000 0.043 0.000
C60 0.123 0.123 0.123 0.000 0.045 0.000
C61 0.116 0.116 0.116 0.000 0.042 0.000
C62 0.111 0.111 0.111 0.000 0.040 0.000
C63 0.134 0.134 0.134 0.000 0.049 0.000
C64 0.145 0.145 0.145 0.000 0.053 0.000
C65 0.147 0.147 0.147 0.000 0.053 0.000
C66 0.147 0.147 0.147 0.000 0.053 0.000
C67 0.050 0.050 0.050 0.000 0.018 0.000
C68 0.053 0.053 0.053 0.000 0.019 0.000
C69 0.055 0.055 0.055 0.000 0.020 0.000
C70 0.055 0.055 0.055 0.000 0.020 0.000
C71 0.054 0.054 0.054 0.000 0.019 0.000
C72 0.049 0.049 0.049 0.000 0.018 0.000
C73 0.053 0.053 0.053 0.000 0.019 0.000
C74 0.053 0.053 0.053 0.000 0.019 0.000
C75 0.056 0.056 0.056 0.000 0.020 0.000
C76 0.058 0.058 0.058 0.000 0.021 0.000
C77 0.057 0.057 0.057 0.000 0.021 0.000
C78 0.055 0.055 0.055 0.000 0.020 0.000
C79 0.067 0.067 0.067 0.000 0.024 0.000
C80 0.069 0.069 0.069 0.000 0.025 0.000
C81 0.070 0.070 0.070 0.000 0.025 0.000
C82 0.069 0.069 0.069 0.000 0.025 0.000
C83 0.070 0.070 0.070 0.000 0.025 0.000
C84 0.068 0.068 0.068 0.000 0.025 0.000
C85 0.071 0.071 0.071 0.000 0.026 0.000
C86 0.076 0.076 0.076 0.000 0.028 0.000
C87 0.079 0.079 0.079 0.000 0.029 0.000
C88 0.077 0.077 0.077 0.000 0.028 0.000
C89 0.074 0.074 0.074 0.000 0.027 0.000
C90 0.072 0.072 0.072 0.000 0.026 0.000
C91 0.072 0.072 0.072 0.000 0.026 0.000
C92 0.075 0.075 0.075 0.000 0.027 0.000
C93 0.076 0.076 0.076 0.000 0.028 0.000
C94 0.077 0.077 0.077 0.000 0.028 0.000
C95 0.077 0.077 0.077 0.000 0.028 0.000
C96 0.074 0.074 0.074 0.000 0.027 0.000
C97 0.071 0.071 0.071 0.000 0.026 0.000
C98 0.071 0.071 0.071 0.000 0.026 0.000
C99 0.073 0.073 0.073 0.000 0.026 0.000
C100 0.075 0.075 0.075 0.000 0.027 0.000
C101 0.076 0.076 0.076 0.000 0.027 0.000
C102 0.073 0.073 0.073 0.000 0.026 0.000
C103 0.070 0.070 0.070 0.000 0.026 0.000
C104 0.072 0.072 0.072 0.000 0.026 0.000
C105 0.076 0.076 0.076 0.000 0.028 0.000
C106 0.078 0.078 0.078 0.000 0.028 0.000
C107 0.078 0.078 0.078 0.000 0.028 0.000
C108 0.074 0.074 0.074 0.000 0.027 0.000
C109 0.066 0.066 0.066 0.000 0.024 0.000
C114 0.066 0.066 0.066 0.000 0.024 0.000
C113 0.068 0.068 0.068 0.000 0.025 0.000
C112 0.069 0.069 0.069 0.000 0.025 0.000
C111 0.070 0.070 0.070 0.000 0.025 0.000
C110 0.067 0.067 0.067 0.000 0.024 0.000
C115 0.066 0.066 0.066 0.000 0.024 0.000
C120 0.067 0.067 0.067 0.000 0.024 0.000
C119 0.068 0.068 0.068 0.000 0.025 0.000
C118 0.069 0.069 0.069 0.000 0.025 0.000
C117 0.071 0.071 0.071 0.000 0.026 0.000
C116 0.070 0.070 0.070 0.000 0.025 0.000
C121 0.056 0.056 0.056 0.000 0.020 0.000
C126 0.058 0.058 0.058 0.000 0.021 0.000
C125 0.060 0.060 0.060 0.000 0.022 0.000
C124 0.061 0.061 0.061 0.000 0.022 0.000
C123 0.061 0.061 0.061 0.000 0.022 0.000
C122 0.059 0.059 0.059 0.000 0.021 0.000
C127 0.055 0.055 0.055 0.000 0.020 0.000
C128 0.054 0.054 0.054 0.000 0.020 0.000
C129 0.056 0.056 0.056 0.000 0.020 0.000
C130 0.058 0.058 0.058 0.000 0.021 0.000
C131 0.057 0.057 0.057 0.000 0.021 0.000
C132 0.056 0.056 0.056 0.000 0.020 0.000
C133 0.065 0.065 0.065 0.000 0.024 0.000
C134 0.066 0.066 0.066 0.000 0.024 0.000
C135 0.070 0.070 0.070 0.000 0.025 0.000
C136 0.072 0.072 0.072 0.000 0.026 0.000
C137 0.072 0.072 0.072 0.000 0.026 0.000
C138 0.068 0.068 0.068 0.000 0.025 0.000
C139 0.093 0.093 0.093 0.000 0.034 0.000
C144 0.093 0.093 0.093 0.000 0.034 0.000
C143 0.093 0.093 0.093 0.000 0.034 0.000
C142 0.097 0.097 0.097 0.000 0.035 0.000
C141 0.097 0.097 0.097 0.000 0.035 0.000
C140 0.095 0.095 0.095 0.000 0.035 0.000
C145 0.082 0.082 0.082 0.000 0.030 0.000
C146 0.083 0.083 0.083 0.000 0.030 0.000
C147 0.086 0.086 0.086 0.000 0.031 0.000
C148 0.086 0.086 0.086 0.000 0.031 0.000
C149 0.085 0.085 0.085 0.000 0.031 0.000
C150 0.084 0.084 0.084 0.000 0.030 0.000
C151 0.087 0.087 0.087 0.000 0.032 0.000
C152 0.092 0.092 0.092 0.000 0.033 0.000
C153 0.095 0.095 0.095 0.000 0.034 0.000
C154 0.094 0.094 0.094 0.000 0.034 0.000
C155 0.089 0.089 0.089 0.000 0.032 0.000
C156 0.087 0.087 0.087 0.000 0.032 0.000
C157 0.065 0.065 0.065 0.000 0.024 0.000
C162 0.071 0.071 0.071 0.000 0.026 0.000
C161 0.073 0.073 0.073 0.000 0.026 0.000
C160 0.074 0.074 0.074 0.000 0.027 0.000
C159 0.071 0.071 0.071 0.000 0.026 0.000
C158 0.065 0.065 0.065 0.000 0.024 0.000
C163 0.075 0.075 0.075 0.000 0.027 0.000
C164 0.074 0.074 0.074 0.000 0.027 0.000
C165 0.077 0.077 0.077 0.000 0.028 0.000
C166 0.076 0.076 0.076 0.000 0.028 0.000
C167 0.077 0.077 0.077 0.000 0.028 0.000
C168 0.078 0.078 0.078 0.000 0.028 0.000
C169 0.099 0.099 0.099 0.000 0.036 0.000
C170 0.100 0.100 0.100 0.000 0.036 0.000
C171 0.100 0.100 0.100 0.000 0.036 0.000
C172 0.100 0.100 0.100 0.000 0.036 0.000
C173 0.101 0.101 0.101 0.000 0.037 0.000
C174 0.101 0.101 0.101 0.000 0.037 0.000
C175 0.073 0.073 0.073 0.000 0.027 0.000
C176 0.075 0.075 0.075 0.000 0.027 0.000
C177 0.080 0.080 0.080 0.000 0.029 0.000
C178 0.081 0.081 0.081 0.000 0.029 0.000
C179 0.078 0.078 0.078 0.000 0.028 0.000
C180 0.075 0.075 0.075 0.000 0.027 0.000
C181 0.092 0.092 0.092 0.000 0.034 0.000
C186 0.095 0.095 0.095 0.000 0.034 0.000
C185 0.096 0.096 0.096 0.000 0.035 0.000
C184 0.095 0.095 0.095 0.000 0.035 0.000
C183 0.093 0.093 0.093 0.000 0.034 0.000
C182 0.091 0.091 0.091 0.000 0.033 0.000
C187 0.092 0.092 0.092 0.000 0.033 0.000
C188 0.093 0.093 0.093 0.000 0.034 0.000
C189 0.096 0.096 0.096 0.000 0.035 0.000
C190 0.095 0.095 0.095 0.000 0.034 0.000
C191 0.094 0.094 0.094 0.000 0.034 0.000
C192 0.092 0.092 0.092 0.000 0.033 0.000
C193 0.070 0.070 0.070 0.000 0.026 0.000
C198 0.074 0.074 0.074 0.000 0.027 0.000
C197 0.075 0.075 0.075 0.000 0.027 0.000
C196 0.074 0.074 0.074 0.000 0.027 0.000
C195 0.072 0.072 0.072 0.000 0.026 0.000
C194 0.069 0.069 0.069 0.000 0.025 0.000
C199 0.076 0.076 0.076 0.000 0.027 0.000
C204 0.075 0.075 0.075 0.000 0.027 0.000
C203 0.076 0.076 0.076 0.000 0.027 0.000
C202 0.077 0.077 0.077 0.000 0.028 0.000
C201 0.078 0.078 0.078 0.000 0.028 0.000
C200 0.078 0.078 0.078 0.000 0.028 0.000
C205 0.074 0.074 0.074 0.000 0.027 0.000
C206 0.075 0.075 0.075 0.000 0.027 0.000
C207 0.078 0.078 0.078 0.000 0.028 0.000
C208 0.078 0.078 0.078 0.000 0.028 0.000
C209 0.077 0.077 0.077 0.000 0.028 0.000
C210 0.077 0.077 0.077 0.000 0.028 0.000
C211 0.063 0.063 0.063 0.000 0.023 0.000
C212 0.065 0.065 0.065 0.000 0.023 0.000
C213 0.065 0.065 0.065 0.000 0.024 0.000
C214 0.068 0.068 0.068 0.000 0.025 0.000
C215 0.067 0.067 0.067 0.000 0.024 0.000
C216 0.064 0.064 0.064 0.000 0.023 0.000
C217 0.065 0.065 0.065 0.000 0.024 0.000
C218 0.066 0.066 0.066 0.000 0.024 0.000
C219 0.068 0.068 0.068 0.000 0.024 0.000
C220 0.069 0.069 0.069 0.000 0.025 0.000
C221 0.068 0.068 0.068 0.000 0.024 0.000
C222 0.067 0.067 0.067 0.000 0.024 0.000
C223 0.087 0.087 0.087 0.000 0.032 0.000
C224 0.089 0.089 0.089 0.000 0.032 0.000
C225 0.091 0.091 0.091 0.000 0.033 0.000
C226 0.093 0.093 0.093 0.000 0.034 0.000
C227 0.091 0.091 0.091 0.000 0.033 0.000
C228 0.088 0.088 0.088 0.000 0.032 0.000
C229 0.108 0.108 0.108 0.000 0.039 0.000
C234 0.110 0.110 0.110 0.000 0.040 0.000
C233 0.111 0.111 0.111 0.000 0.040 0.000
C232 0.111 0.111 0.111 0.000 0.040 0.000
C231 0.111 0.111 0.111 0.000 0.040 0.000
C230 0.109 0.109 0.109 0.000 0.039 0.000
C235 0.082 0.082 0.082 0.000 0.030 0.000
C240 0.084 0.084 0.084 0.000 0.031 0.000
C239 0.088 0.088 0.088 0.000 0.032 0.000
C238 0.088 0.088 0.088 0.000 0.032 0.000
C237 0.089 0.089 0.089 0.000 0.032 0.000
C236 0.087 0.087 0.087 0.000 0.031 0.000
C241 0.082 0.082 0.082 0.000 0.030 0.000
C246 0.085 0.085 0.085 0.000 0.031 0.000
C245 0.086 0.086 0.086 0.000 0.031 0.000
C244 0.085 0.085 0.085 0.000 0.031 0.000
C243 0.085 0.085 0.085 0.000 0.031 0.000
C242 0.083 0.083 0.083 0.000 0.030 0.000
C247 0.067 0.067 0.067 0.000 0.024 0.000
C252 0.067 0.067 0.067 0.000 0.024 0.000
C251 0.068 0.068 0.068 0.000 0.025 0.000
C250 0.069 0.069 0.069 0.000 0.025 0.000
C249 0.068 0.068 0.068 0.000 0.025 0.000
C248 0.069 0.069 0.069 0.000 0.025 0.000
C253 0.099 0.099 0.099 0.000 0.036 0.000
C258 0.102 0.102 0.102 0.000 0.037 0.000
C257 0.103 0.103 0.103 0.000 0.037 0.000
C256 0.103 0.103 0.103 0.000 0.037 0.000
C255 0.101 0.101 0.101 0.000 0.037 0.000
C254 0.099 0.099 0.099 0.000 0.036 0.000
C259 0.118 0.118 0.118 0.000 0.043 0.000
C260 0.119 0.119 0.119 0.000 0.043 0.000
C261 0.119 0.119 0.119 0.000 0.043 0.000
C262 0.121 0.121 0.121 0.000 0.044 0.000
C263 0.120 0.120 0.120 0.000 0.043 0.000
C264 0.118 0.118 0.118 0.000 0.043 0.000
C265 0.108 0.108 0.108 0.000 0.039 0.000
C266 0.110 0.110 0.110 0.000 0.040 0.000
C267 0.111 0.111 0.111 0.000 0.040 0.000
C268 0.108 0.108 0.108 0.000 0.039 0.000
C269 0.106 0.106 0.106 0.000 0.039 0.000
C270 0.105 0.105 0.105 0.000 0.038 0.000
C271 0.073 0.073 0.073 0.000 0.026 0.000
C272 0.074 0.074 0.074 0.000 0.027 0.000
C273 0.073 0.073 0.073 0.000 0.027 0.000
C274 0.075 0.075 0.075 0.000 0.027 0.000
C275 0.075 0.075 0.075 0.000 0.027 0.000
C276 0.074 0.074 0.074 0.000 0.027 0.000
C277 0.080 0.080 0.080 0.000 0.029 0.000
C278 0.081 0.081 0.081 0.000 0.029 0.000
C279 0.086 0.086 0.086 0.000 0.031 0.000
C280 0.088 0.088 0.088 0.000 0.032 0.000
C281 0.088 0.088 0.088 0.000 0.032 0.000
C282 0.083 0.083 0.083 0.000 0.030 0.000
C283 0.079 0.079 0.079 0.000 0.029 0.000
C284 0.079 0.079 0.079 0.000 0.029 0.000
C285 0.081 0.081 0.081 0.000 0.029 0.000
C286 0.080 0.080 0.080 0.000 0.029 0.000
C287 0.080 0.080 0.080 0.000 0.029 0.000
C288 0.080 0.080 0.080 0.000 0.029 0.000
C289 0.083 0.083 0.083 0.000 0.030 0.000
C290 0.083 0.083 0.083 0.000 0.030 0.000
C291 0.086 0.086 0.086 0.000 0.031 0.000
C292 0.091 0.091 0.091 0.000 0.033 0.000
C293 0.091 0.091 0.091 0.000 0.033 0.000
C294 0.087 0.087 0.087 0.000 0.032 0.000
C295 0.080 0.080 0.080 0.000 0.029 0.000
C300 0.081 0.081 0.081 0.000 0.030 0.000
C299 0.082 0.082 0.082 0.000 0.030 0.000
C298 0.082 0.082 0.082 0.000 0.030 0.000
C297 0.080 0.080 0.080 0.000 0.029 0.000
C296 0.076 0.076 0.076 0.000 0.028 0.000
Sb1 0.084 0.090 0.062 -0.007 0.006 0.035
F1 0.153 0.153 0.153 0.000 0.056 0.000
F2 0.138 0.138 0.138 0.000 0.050 0.000
F3 0.146 0.146 0.146 0.000 0.053 0.000
F4 0.220 0.220 0.220 0.000 0.080 0.000
F5 0.164 0.164 0.164 0.000 0.059 0.000
F6 0.268 0.215 0.051 -0.004 0.020 0.087
Sb2 0.131 0.124 0.122 0.012 0.064 0.020
F7 0.050 0.050 0.050 0.000 0.018 0.000
F8 0.050 0.050 0.050 0.000 0.018 0.000
F9 0.050 0.050 0.050 0.000 0.018 0.000
F10 0.050 0.050 0.050 0.000 0.018 0.000
F11 0.050 0.050 0.050 0.000 0.018 0.000
F12 0.050 0.050 0.050 0.000 0.018 0.000
Sb3 0.153 0.153 0.153 0.000 0.056 0.000
Sb4 0.182 0.182 0.182 0.000 0.066 0.000
F18 0.050 0.050 0.050 0.000 0.018 0.000
F15 0.050 0.050 0.050 0.000 0.018 0.000
F14 0.050 0.050 0.050 0.000 0.018 0.000
F13 0.050 0.050 0.050 0.000 0.018 0.000
F22 0.050 0.050 0.050 0.000 0.018 0.000
F19 0.050 0.050 0.050 0.000 0.018 0.000
F24 0.050 0.050 0.050 0.000 0.018 0.000
F16 0.050 0.050 0.050 0.000 0.018 0.000
F17 0.050 0.050 0.050 0.000 0.018 0.000
F20 0.050 0.050 0.050 0.000 0.018 0.000
F21 0.050 0.050 0.050 0.000 0.018 0.000
F23 0.050 0.050 0.050 0.000 0.018 0.000

loop_
_atom_type_symbol
_atom_type_description
_atom_type_scat_dispersion_real
_atom_type_scat_dispersion_imag
_atom_type_scat_source
C C 0.0033 0.0016 'International Tables Vol C Tables 4.2.6.8 and 6.1.1.4'
H H 0.0000 0.0000 'International Tables Vol C Tables 4.2.6.8 and 6.1.1.4'
Au Au -2.0133 8.8022 'International Tables Vol C Tables 4.2.6.8 and 6.1.1.4'
Cu Cu 0.3201 1.2651 'International Tables Vol C Tables 4.2.6.8 and 6.1.1.4'
F F 0.0171 0.0103 'International Tables Vol C Tables 4.2.6.8 and 6.1.1.4'
P P 0.1023 0.0942 'International Tables Vol C Tables 4.2.6.8 and 6.1.1.4'
S S 0.1246 0.1234 'International Tables Vol C Tables 4.2.6.8 and 6.1.1.4'
Sb Sb -0.5866 1.5461 'International Tables Vol C Tables 4.2.6.8 and 6.1.1.4'

loop_
_geom_angle_atom_site_label_1
_geom_angle_atom_site_label_2
_geom_angle_atom_site_label_3
_geom_angle
Au7 Au1 Au12 122.62(5)
Au7 Au1 Au27 126.23(5)
Au7 Au1 Cu3 62.27(6)
Au7 Au1 Cu5 170.60(7)
Au8 Au1 Au7 67.79(4)
Au8 Au1 Au10 123.94(6)
Au8 Au1 Au11 64.18(5)
Au8 Au1 Au12 65.72(4)
Au8 Au1 Au13 126.14(6)
Au8 Au1 Au27 70.91(5)
Au8 Au1 Cu3 117.09(7)
Au8 Au1 Cu5 119.31(6)
Au9 Au1 Au7 67.37(5)
Au9 Au1 Au8 73.38(5)
Au9 Au1 Au10 63.05(5)
Au9 Au1 Au11 124.51(6)
Au9 Au1 Au12 125.30(6)
Au9 Au1 Au13 65.63(5)
Au9 Au1 Au27 68.95(5)
Au9 Au1 Cu3 116.00(7)
Au9 Au1 Cu5 119.57(6)
Au10 Au1 Au7 64.00(5)
Au10 Au1 Au11 114.82(6)
Au10 Au1 Au12 170.13(6)
Au10 Au1 Au27 118.86(6)
Au10 Au1 Cu3 60.84(6)
Au10 Au1 Cu5 112.35(6)
Au11 Au1 Au7 64.51(5)
Au11 Au1 Au12 66.08(5)
Au11 Au1 Au27 122.96(5)
Au11 Au1 Cu3 61.27(6)
Au11 Au1 Cu5 111.88(6)
Au12 Au1 Cu3 114.31(7)
Au12 Au1 Cu5 59.85(5)
Au13 Au1 Au7 121.11(5)
Au13 Au1 Au10 64.18(5)
Au13 Au1 Au11 168.97(6)
Au13 Au1 Au12 112.89(6)
Au13 Au1 Au27 62.81(5)
Au13 Au1 Cu3 111.65(7)
Au13 Au1 Cu5 60.92(6)
Au27 Au1 Au12 64.44(4)
Au27 Au1 Cu3 171.15(7)
Au27 Au1 Cu5 63.16(5)
Cu3 Au1 Cu5 108.32(7)
Au3 Au2 Au11 109.43(6)
Au3 Au2 Au26 148.36(7)
Au3 Au2 Cu5 59.53(5)
Au3 Au2 Cu6 91.87(6)
Au4 Au2 Au3 59.57(4)
Au4 Au2 Au11 147.90(7)
Au4 Au2 Au26 109.29(6)
Au4 Au2 Cu5 91.57(6)
Au4 Au2 Cu6 60.91(6)
Au11 Au2 Au26 94.27(6)
Au11 Au2 Cu5 108.83(7)
Au11 Au2 Cu6 150.42(7)
Au26 Au2 Cu5 93.62(6)
Cu1 Au2 Au3 92.47(7)
Cu1 Au2 Au4 60.32(7)
Cu1 Au2 Au11 92.44(7)
Cu1 Au2 Au26 107.55(7)
Cu1 Au2 Cu5 148.86(8)
Cu1 Au2 Cu6 107.31(8)
Cu3 Au2 Au3 60.15(6)
Cu3 Au2 Au4 90.59(7)
Cu3 Au2 Au11 60.27(6)
Cu3 Au2 Au26 151.00(8)
Cu3 Au2 Cu1 63.58(8)
Cu3 Au2 Cu5 107.10(8)
Cu3 Au2 Cu6 148.54(8)
Cu6 Au2 Au26 59.26(6)
Cu6 Au2 Cu5 64.05(6)
Au2 Au3 Au13 109.02(6)
Au2 Au3 Au14 149.83(7)
Au2 Au3 Cu4 91.22(6)
Au4 Au3 Au2 60.17(5)
Au4 Au3 Au13 150.21(7)
Au4 Au3 Au14 109.69(6)
Au4 Au3 Cu3 90.40(7)
Au4 Au3 Cu4 60.32(6)
Au4 Au3 Cu5 92.69(6)
Au13 Au3 Cu4 94.38(7)
Au14 Au3 Au13 92.41(6)
Au14 Au3 Cu4 108.52(6)
Cu2 Au3 Au2 92.84(7)
Cu2 Au3 Au4 59.78(7)
Cu2 Au3 Au13 149.36(8)
Cu2 Au3 Au14 60.20(6)
Cu2 Au3 Cu3 64.64(8)
Cu2 Au3 Cu4 106.69(8)
Cu2 Au3 Cu5 150.01(8)
Cu3 Au3 Au2 59.22(6)
Cu3 Au3 Au13 107.99(7)
Cu3 Au3 Au14 94.58(7)
Cu3 Au3 Cu4 147.15(8)
Cu3 Au3 Cu5 107.36(7)
Cu5 Au3 Au2 60.80(6)
Cu5 Au3 Au13 59.93(6)
Cu5 Au3 Au14 148.61(7)
Cu5 Au3 Cu4 63.27(6)
Au2 Au4 Au21 148.09(7)
Au2 Au4 Cu1 59.50(6)
Au2 Au4 Cu4 91.49(6)
Au2 Au4 Cu6 59.65(6)
Au3 Au4 Au2 60.27(5)
Au3 Au4 Au21 108.14(6)
Au3 Au4 Au29 147.78(7)
Au3 Au4 Cu1 92.40(7)
Au3 Au4 Cu4 60.68(6)
Au3 Au4 Cu6 91.54(6)
Au29 Au4 Au2 108.29(6)
Au29 Au4 Au21 95.76(6)
Au29 Au4 Cu1 58.60(7)
Au29 Au4 Cu4 151.05(7)
Au29 Au4 Cu6 108.70(7)
Cu1 Au4 Au21 151.68(8)
Cu1 Au4 Cu4 148.75(8)
Cu1 Au4 Cu6 105.71(8)
Cu2 Au4 Au2 92.84(7)
Cu2 Au4 Au3 59.69(7)
Cu2 Au4 Au21 106.68(7)
Cu2 Au4 Au29 93.35(7)
Cu2 Au4 Cu1 66.69(8)
Cu2 Au4 Cu4 106.90(8)
Cu2 Au4 Cu6 148.65(8)
Cu4 Au4 Au21 59.10(6)
Cu4 Au4 Cu6 62.91(6)
Cu6 Au4 Au21 93.31(7)
Au22 Au5 Au26 113.40(6)
Au22 Au5 Au30 169.67(6)
Au22 Au5 Cu6 60.38(6)
Au23 Au5 Au22 65.07(5)
Au23 Au5 Au26 128.20(6)
Au23 Au5 Au29 64.17(5)
Au23 Au5 Au30 124.98(6)
Au23 Au5 Cu6 119.31(7)
Au24 Au5 Au22 65.56(5)
Au24 Au5 Au23 71.40(5)
Au24 Au5 Au25 67.09(5)
Au24 Au5 Au26 63.40(5)
Au24 Au5 Au28 124.09(6)
Au24 Au5 Au29 123.81(6)
Au24 Au5 Au30 118.06(6)
Au24 Au5 Cu1 171.91(8)
Au24 Au5 Cu6 63.63(5)
Au25 Au5 Au22 125.66(6)
Au25 Au5 Au23 75.92(5)
Au25 Au5 Au26 64.41(5)
Au25 Au5 Au29 127.65(6)
Au25 Au5 Au30 62.92(5)
Au25 Au5 Cu6 117.23(6)
Au26 Au5 Au30 63.43(5)
Au26 Au5 Cu6 60.10(6)
Au28 Au5 Au22 123.14(6)
Au28 Au5 Au23 67.47(5)
Au28 Au5 Au25 67.42(5)
Au28 Au5 Au26 120.00(6)
Au28 Au5 Au29 66.78(5)
Au28 Au5 Au30 63.97(5)
Au28 Au5 Cu1 63.53(6)
Au28 Au5 Cu6 172.03(7)
Au29 Au5 Au22 65.53(5)
Au29 Au5 Au26 166.83(6)
Au29 Au5 Au30 115.08(6)
Au29 Au5 Cu6 111.47(6)
Au30 Au5 Cu6 111.56(6)
Cu1 Au5 Au22 113.61(7)
Cu1 Au5 Au23 115.98(7)
Cu1 Au5 Au25 116.95(7)
Cu1 Au5 Au26 111.22(7)
Cu1 Au5 Au29 60.20(7)
Cu1 Au5 Au30 61.30(7)
Cu1 Au5 Cu6 108.66(8)
Au14 Au6 Au18 114.68(6)
Au14 Au6 Cu2 61.21(7)
Au14 Au6 Cu4 111.92(6)
Au15 Au6 Au14 64.81(5)
Au15 Au6 Au18 64.15(5)
Au15 Au6 Au19 122.25(6)
Au15 Au6 Au20 126.91(5)
Au15 Au6 Cu2 62.62(6)
Au15 Au6 Cu4 170.60(7)
Au16 Au6 Au14 65.29(5)
Au16 Au6 Au15 68.17(5)
Au16 Au6 Au18 124.25(5)
Au16 Au6 Au19 65.39(5)
Au16 Au6 Au20 70.94(5)
Au16 Au6 Cu2 118.10(7)
Au16 Au6 Cu4 119.27(7)
Au17 Au6 Au14 124.12(6)
Au17 Au6 Au15 67.20(5)
Au17 Au6 Au16 71.65(5)
Au17 Au6 Au18 64.58(5)
Au17 Au6 Au19 124.05(6)
Au17 Au6 Au20 68.82(5)
Au17 Au6 Au21 66.42(5)
Au17 Au6 Cu2 116.88(7)
Au17 Au6 Cu4 119.61(7)
Au18 Au6 Cu2 60.55(7)
Au18 Au6 Cu4 111.77(6)
Au19 Au6 Au14 65.75(5)
Au19 Au6 Au18 170.10(6)
Au19 Au6 Au20 64.50(5)
Au19 Au6 Cu2 114.25(7)
Au19 Au6 Cu4 60.64(6)
Au20 Au6 Au14 123.51(6)
Au20 Au6 Au18 118.97(6)
Au20 Au6 Cu2 170.06(7)
Au20 Au6 Cu4 62.45(5)
Au21 Au6 Au14 168.35(6)
Au21 Au6 Au15 120.53(6)
Au21 Au6 Au16 125.84(6)
Au21 Au6 Au18 63.48(5)
Au21 Au6 Au19 113.90(6)
Au21 Au6 Au20 63.02(5)
Au21 Au6 Cu2 110.78(7)
Au21 Au6 Cu4 60.99(6)
Cu2 Au6 Cu4 107.99(7)
Au1 Au7 Au8 55.81(4)
Au1 Au7 Au9 55.72(4)
Au1 Au7 Au10 57.92(4)
Au1 Au7 Au11 57.69(4)
Au1 Au7 Cu3 59.12(6)
Au9 Au7 Au8 64.60(4)
Au10 Au7 Au8 108.14(5)
Au10 Au7 Au9 57.37(4)
Au10 Au7 Au11 104.67(6)
Au11 Au7 Au8 58.08(4)
Au11 Au7 Au9 108.21(5)
Cu3 Au7 Au8 104.98(6)
Cu3 Au7 Au9 104.29(6)
Cu3 Au7 Au10 57.89(6)
Cu3 Au7 Au11 58.07(6)
P4 Au7 Au1 177.3(2)
P4 Au7 Au8 124.3(2)
P4 Au7 Au9 126.9(2)
P4 Au7 Au10 123.2(2)
P4 Au7 Au11 119.8(2)
P4 Au7 Cu3 119.0(2)
Au1 Au8 Au7 56.41(4)
Au1 Au8 Au9 53.05(4)
Au1 Au8 Au11 58.18(4)
Au1 Au8 Au12 57.51(4)
Au1 Au8 Au27 54.86(4)
Au7 Au8 Au9 57.31(4)
Au7 Au8 Au27 103.77(4)
Au11 Au8 Au7 58.84(4)
Au11 Au8 Au9 103.13(5)
Au11 Au8 Au12 61.25(5)
Au11 Au8 Au27 104.91(5)
Au12 Au8 Au7 106.33(5)
Au12 Au8 Au9 102.35(5)
Au12 Au8 Au27 56.84(4)
Au27 Au8 Au9 57.47(4)
P3 Au8 Au1 175.3(3)
P3 Au8 Au7 122.1(2)
P3 Au8 Au9 130.7(2)
P3 Au8 Au11 117.1(2)
P3 Au8 Au12 121.0(2)
P3 Au8 Au27 128.8(2)
Au1 Au9 Au7 56.90(4)
Au1 Au9 Au8 53.57(4)
Au1 Au9 Au10 59.04(4)
Au1 Au9 Au13 57.70(4)
Au1 Au9 Au27 56.13(4)
Au7 Au9 Au8 58.09(4)
Au7 Au9 Au27 106.53(5)
Au10 Au9 Au7 59.24(4)
Au10 Au9 Au8 104.49(5)
Au10 Au9 Au13 60.21(5)
Au10 Au9 Au27 105.41(5)
Au13 Au9 Au7 106.09(5)
Au13 Au9 Au8 103.54(5)
Au13 Au9 Au27 56.45(4)
Au27 Au9 Au8 60.10(4)
P1 Au9 Au1 176.1(2)
P1 Au9 Au7 126.7(2)
P1 Au9 Au8 126.0(2)
P1 Au9 Au10 123.5(2)
P1 Au9 Au13 120.3(2)
P1 Au9 Au27 120.0(2)
Au1 Au10 Au3 62.03(4)
Au1 Au10 Au7 58.07(4)
Au1 Au10 Au9 57.91(4)
Au1 Au10 Au13 57.89(5)
Au1 Au10 Au14 119.41(6)
Au1 Au10 Cu3 59.93(6)
Au3 Au10 Au7 109.17(6)
Au3 Au10 Au13 58.62(5)
Au3 Au10 Au14 57.47(5)
Au7 Au10 Au13 110.35(6)
Au7 Au10 Au14 148.85(7)
Au9 Au10 Au3 110.47(6)
Au9 Au10 Au7 63.39(5)
Au9 Au10 Au13 61.65(5)
Au9 Au10 Au14 145.46(7)
Au13 Au10 Au14 87.26(6)
Cu3 Au10 Au3 59.37(6)
Cu3 Au10 Au7 59.97(6)
Cu3 Au10 Au9 110.77(7)
Cu3 Au10 Au13 106.00(7)
Cu3 Au10 Au14 91.06(7)
S3 Au10 Au1 168.5(3)
S3 Au10 Au3 108.4(3)
S3 Au10 Au7 133.4(3)
S3 Au10 Au9 125.0(2)
S3 Au10 Au13 112.4(2)
S3 Au10 Au14 51.0(2)
S3 Au10 Cu3 122.2(2)
Au1 Au11 Au2 62.52(5)
Au1 Au11 Au7 57.80(4)
Au1 Au11 Au8 57.65(4)
Au1 Au11 Au12 57.07(4)
Au1 Au11 Au30 122.04(6)
Au1 Au11 Cu3 59.69(6)
Au2 Au11 Au7 108.95(6)
Au2 Au11 Au8 111.10(6)
Au2 Au11 Au12 60.16(5)
Au2 Au11 Au30 59.52(5)
Au7 Au11 Au12 108.95(6)
Au7 Au11 Au30 146.20(7)
Au8 Au11 Au7 63.07(5)
Au8 Au11 Au12 60.46(5)
Au8 Au11 Au30 149.45(7)
Au30 Au11 Au12 92.77(6)
Cu3 Au11 Au2 59.13(6)
Cu3 Au11 Au7 59.51(6)
Cu3 Au11 Au8 110.13(7)
Cu3 Au11 Au12 105.91(7)
Cu3 Au11 Au30 90.25(7)
S4 Au11 Au1 171.0(2)
S4 Au11 Au2 110.0(2)
S4 Au11 Au7 131.1(2)
S4 Au11 Au8 124.8(2)
S4 Au11 Au12 115.5(2)
S4 Au11 Au30 50.8(2)
S4 Au11 Cu3 122.0(2)
Au1 Au12 Au2 61.12(4)
Au1 Au12 Au8 56.77(4)
Au1 Au12 Au11 56.85(4)
Au1 Au12 Au26 117.04(6)
Au1 Au12 Au27 57.75(4)
Au1 Au12 Cu5 61.17(5)
Au2 Au12 Au8 106.49(5)
Au2 Au12 Au11 56.85(5)
Au2 Au12 Au26 56.01(4)
Au2 Au12 Au27 109.02(5)
Au8 Au12 Au11 58.29(5)
Au8 Au12 Au26 141.02(6)
Au11 Au12 Au26 85.50(6)
Au27 Au12 Au8 65.09(4)
Au27 Au12 Au11 109.01(5)
Au27 Au12 Au26 149.56(6)
Cu5 Au12 Au2 59.91(6)
Cu5 Au12 Au8 112.50(6)
Cu5 Au12 Au11 105.73(6)
Cu5 Au12 Au26 89.37(6)
Cu5 Au12 Au27 61.30(5)
S0AA Au12 Au1 164.0(2)
S0AA Au12 Au2 103.6(2)
S0AA Au12 Au8 129.8(2)
S0AA Au12 Au11 111.8(2)
S0AA Au12 Au26 47.6(2)
S0AA Au12 Au27 137.2(2)
S0AA Au12 Cu5 117.2(2)
Au1 Au13 Au3 62.51(5)
Au1 Au13 Au9 56.67(4)
Au1 Au13 Au10 57.94(5)
Au1 Au13 Au19 121.88(6)
Au1 Au13 Au27 58.73(4)
Au1 Au13 Cu5 60.78(6)
Au3 Au13 Au9 108.55(6)
Au3 Au13 Au10 59.83(5)
Au3 Au13 Au19 59.43(5)
Au3 Au13 Au27 110.81(6)
Au9 Au13 Au19 149.14(6)
Au10 Au13 Au9 58.14(5)
Au10 Au13 Au19 93.81(6)
Au27 Au13 Au9 64.17(5)
Au27 Au13 Au10 109.95(6)
Au27 Au13 Au19 145.23(6)
Cu5 Au13 Au3 59.69(6)
Cu5 Au13 Au9 111.57(6)
Cu5 Au13 Au10 107.30(7)
Cu5 Au13 Au19 87.57(6)
Cu5 Au13 Au27 61.74(5)
S1AA Au13 Au1 170.6(2)
S1AA Au13 Au3 108.3(2)
S1AA Au13 Au9 131.4(2)
S1AA Au13 Au10 120.0(2)
S1AA Au13 Au19 48.8(2)
S1AA Au13 Au27 127.2(2)
S1AA Au13 Cu5 114.0(2)
Au3 Au14 Au10 58.94(5)
Au3 Au14 Au15 108.90(6)
Au3 Au14 Au16 110.91(6)
Au3 Au14 Au19 60.74(5)
Au6 Au14 Au3 62.69(4)
Au6 Au14 Au10 121.61(6)
Au6 Au14 Au15 57.50(4)
Au6 Au14 Au16 57.25(4)
Au6 Au14 Au19 57.09(5)
Au6 Au14 Cu2 59.74(7)
Au15 Au14 Au10 144.71(7)
Au15 Au14 Au16 62.74(5)
Au15 Au14 Au19 108.42(6)
Au16 Au14 Au10 150.95(7)
Au16 Au14 Au19 59.83(4)
Au19 Au14 Au10 94.16(5)
Cu2 Au14 Au3 59.02(6)
Cu2 Au14 Au10 88.56(7)
Cu2 Au14 Au15 59.67(6)
Cu2 Au14 Au16 109.93(8)
Cu2 Au14 Au19 106.16(7)
S3 Au14 Au3 108.9(2)
S3 Au14 Au6 171.4(2)
S3 Au14 Au10 50.1(2)
S3 Au14 Au15 129.9(2)
S3 Au14 Au16 128.3(2)
S3 Au14 Au19 118.3(2)
S3 Au14 Cu2 118.4(2)
Au6 Au15 Au14 57.69(4)
Au6 Au15 Au16 55.91(4)
Au6 Au15 Au17 56.14(4)
Au6 Au15 Au18 58.19(4)
Au6 Au15 Cu2 59.13(6)
Au14 Au15 Au16 58.94(4)
Au14 Au15 Au17 108.24(6)
Au17 Au15 Au16 63.29(5)
Au18 Au15 Au14 104.50(5)
Au18 Au15 Au16 108.38(5)
Au18 Au15 Au17 59.00(5)
Cu2 Au15 Au14 57.84(6)
Cu2 Au15 Au16 105.43(7)
Cu2 Au15 Au17 105.25(7)
Cu2 Au15 Au18 57.57(6)
P8 Au15 Au6 174.7(3)
P8 Au15 Au14 119.1(3)
P8 Au15 Au16 127.0(3)
P8 Au15 Au17 128.7(3)
P8 Au15 Au18 121.1(3)
P8 Au15 Cu2 115.8(3)
Au6 Au16 Au14 57.45(4)
Au6 Au16 Au15 55.92(4)
Au6 Au16 Au17 53.94(4)
Au6 Au16 Au19 57.38(4)
Au6 Au16 Au20 54.62(4)
Au14 Au16 Au15 58.32(4)
Au14 Au16 Au17 103.34(5)
Au14 Au16 Au19 60.44(4)
Au14 Au16 Au20 103.86(5)
Au15 Au16 Au17 57.63(4)
Au15 Au16 Au20 103.36(5)
Au19 Au16 Au15 105.48(5)
Au19 Au16 Au17 103.17(5)
Au19 Au16 Au20 56.80(4)
Au20 Au16 Au17 57.94(4)
P6 Au16 Au6 173.9(3)
P6 Au16 Au14 116.5(2)
P6 Au16 Au15 121.1(2)
P6 Au16 Au17 130.3(2)
P6 Au16 Au19 121.5(2)
P6 Au16 Au20 130.7(3)
Au6 Au17 Au15 56.66(4)
Au6 Au17 Au16 54.42(4)
Au6 Au17 Au18 58.24(4)
Au6 Au17 Au20 55.93(4)
Au6 Au17 Au21 56.87(4)
Au15 Au17 Au16 59.08(4)
Au15 Au17 Au20 106.76(5)
Au18 Au17 Au15 58.71(5)
Au18 Au17 Au16 104.88(5)
Au18 Au17 Au20 103.89(5)
Au18 Au17 Au21 58.40(5)
Au20 Au17 Au16 60.80(4)
Au21 Au17 Au15 104.41(5)
Au21 Au17 Au16 103.83(5)
Au21 Au17 Au20 56.14(5)
P7 Au17 Au6 176.6(3)
P7 Au17 Au15 125.5(3)
P7 Au17 Au16 123.7(2)
P7 Au17 Au18 124.9(2)
P7 Au17 Au20 120.9(3)
P7 Au17 Au21 123.0(3)
Au4 Au18 Au15 109.01(6)
Au4 Au18 Au17 111.06(6)
Au4 Au18 Au21 59.53(5)
Au4 Au18 Au29 56.18(5)
Au6 Au18 Au4 62.62(4)
Au6 Au18 Au15 57.67(4)
Au6 Au18 Au17 57.17(4)
Au6 Au18 Au21 57.80(5)
Au6 Au18 Au29 118.80(6)
Au6 Au18 Cu2 59.90(7)
Au15 Au18 Au17 62.29(5)
Au15 Au18 Au29 145.48(7)
Au17 Au18 Au29 149.30(7)
Au21 Au18 Au15 109.81(6)
Au21 Au18 Au17 61.82(5)
Au21 Au18 Au29 89.72(6)
Cu2 Au18 Au4 58.68(6)
Cu2 Au18 Au15 60.19(6)
Cu2 Au18 Au17 109.95(8)
Cu2 Au18 Au21 105.80(8)
Cu2 Au18 Au29 87.67(7)
S6 Au18 Au4 104.7(2)
S6 Au18 Au6 166.9(2)
S6 Au18 Au15 134.0(2)
S6 Au18 Au17 130.4(2)
S6 Au18 Au21 113.9(2)
S6 Au18 Au29 48.6(2)
S6 Au18 Cu2 117.8(2)
Au3 Au19 Au13 56.12(4)
Au3 Au19 Au14 56.98(4)
Au3 Au19 Au16 107.70(6)
Au6 Au19 Au3 61.22(4)
Au6 Au19 Au13 117.18(6)
Au6 Au19 Au14 57.15(5)
Au6 Au19 Au16 57.24(4)
Au6 Au19 Au20 57.78(4)
Au6 Au19 Cu4 60.76(5)
Au14 Au19 Au13 84.71(5)
Au16 Au19 Au13 141.42(6)
Au16 Au19 Au14 59.74(5)
Au20 Au19 Au3 108.31(6)
Au20 Au19 Au13 149.10(6)
Au20 Au19 Au14 109.89(6)
Au20 Au19 Au16 65.40(5)
Cu4 Au19 Au3 59.37(6)
Cu4 Au19 Au13 90.07(6)
Cu4 Au19 Au14 105.38(7)
Cu4 Au19 Au16 112.18(6)
Cu4 Au19 Au20 60.23(5)
S1AA Au19 Au3 104.4(2)
S1AA Au19 Au6 164.7(2)
S1AA Au19 Au13 48.26(19)
S1AA Au19 Au14 111.7(2)
S1AA Au19 Au16 129.02(19)
S1AA Au19 Au20 136.5(2)
S1AA Au19 Cu4 118.1(2)
Au6 Au20 Au16 54.44(4)
Au6 Au20 Au17 55.25(4)
Au6 Au20 Au19 57.72(4)
Au6 Au20 Au21 58.20(5)
Au6 Au20 Cu4 59.79(5)
Au17 Au20 Au16 61.26(4)
Au19 Au20 Au16 57.79(4)
Au19 Au20 Au17 106.63(6)
Au21 Au20 Au16 107.21(6)
Au21 Au20 Au17 60.08(5)
Au21 Au20 Au19 104.77(6)
Au21 Au20 Cu4 58.61(6)
Cu4 Au20 Au16 104.14(6)
Cu4 Au20 Au17 106.33(6)
Cu4 Au20 Au19 57.68(5)
P5 Au20 Au6 175.7(3)
P5 Au20 Au16 129.1(3)
P5 Au20 Au17 123.2(3)
P5 Au20 Au19 125.6(3)
P5 Au20 Au21 117.5(3)
P5 Au20 Cu4 118.9(3)
Au4 Au21 Au17 109.86(6)
Au4 Au21 Au18 60.11(5)
Au4 Au21 Au22 57.96(5)
Au6 Au21 Au4 63.17(5)
Au6 Au21 Au17 56.71(4)
Au6 Au21 Au18 58.72(5)
Au6 Au21 Au20 58.78(5)
Au6 Au21 Au22 121.10(7)
Au6 Au21 Cu4 60.84(6)
Au17 Au21 Au22 149.19(7)
Au18 Au21 Au17 59.78(5)
Au18 Au21 Au22 91.92(6)
Au20 Au21 Au4 110.92(6)
Au20 Au21 Au17 63.78(5)
Au20 Au21 Au18 111.14(7)
Au20 Au21 Au22 145.31(7)
Cu4 Au21 Au4 59.97(6)
Cu4 Au21 Au17 111.06(7)
Cu4 Au21 Au18 107.89(7)
Cu4 Au21 Au20 60.99(6)
Cu4 Au21 Au22 87.93(6)
S5 Au21 Au4 106.6(2)
S5 Au21 Au6 169.7(3)
S5 Au21 Au17 130.2(2)
S5 Au21 Au18 116.1(3)
S5 Au21 Au20 129.8(3)
S5 Au21 Au22 48.7(2)
S5 Au21 Cu4 116.2(2)
Au4 Au22 Au21 56.67(5)
Au4 Au22 Au23 107.86(6)
Au4 Au22 Au24 108.81(6)
Au4 Au22 Au29 57.05(5)
Au5 Au22 Au4 62.27(5)
Au5 Au22 Au21 118.92(6)
Au5 Au22 Au23 57.34(4)
Au5 Au22 Au24 56.55(4)
Au5 Au22 Au29 57.14(5)
Au5 Au22 Cu6 61.05(6)
Au23 Au22 Au21 142.89(7)
Au23 Au22 Au24 65.14(5)
Au23 Au22 Au29 58.89(5)
Au24 Au22 Au21 148.50(7)
Au24 Au22 Au29 108.46(6)
Au29 Au22 Au21 87.34(6)
Cu6 Au22 Au4 60.02(6)
Cu6 Au22 Au21 89.12(6)
Cu6 Au22 Au23 113.01(7)
Cu6 Au22 Au24 60.79(5)
Cu6 Au22 Au29 105.51(7)
S5 Au22 Au4 104.3(2)
S5 Au22 Au5 165.8(2)
S5 Au22 Au21 47.7(2)
S5 Au22 Au23 128.7(2)
S5 Au22 Au24 136.6(2)
S5 Au22 Au29 112.9(3)
S5 Au22 Cu6 117.5(2)
Au5 Au23 Au22 57.60(4)
Au5 Au23 Au24 53.82(4)
Au5 Au23 Au25 52.04(4)
Au5 Au23 Au28 55.91(4)
Au5 Au23 Au29 57.95(4)
Au22 Au23 Au24 57.46(4)
Au22 Au23 Au25 100.91(5)
Au22 Au23 Au28 106.91(5)
Au24 Au23 Au25 54.63(4)
Au28 Au23 Au24 100.98(5)
Au28 Au23 Au25 56.17(4)
Au29 Au23 Au22 60.88(5)
Au29 Au23 Au24 104.15(5)
Au29 Au23 Au25 102.84(5)
Au29 Au23 Au28 60.70(5)
P9 Au23 Au5 172.8(3)
P9 Au23 Au22 121.5(3)
P9 Au23 Au24 132.7(3)
P9 Au23 Au25 132.8(3)
P9 Au23 Au28 120.6(3)
P9 Au23 Au29 115.0(2)
Au5 Au24 Au22 57.89(4)
Au5 Au24 Au23 54.78(4)
Au5 Au24 Au25 56.97(4)
Au5 Au24 Au26 59.07(5)
Au5 Au24 Cu6 60.04(5)
Au22 Au24 Au23 57.40(4)
Au22 Au24 Au25 109.91(5)
Au25 Au24 Au23 65.93(5)
Au26 Au24 Au22 104.28(5)
Au26 Au24 Au23 109.46(6)
Au26 Au24 Au25 59.66(5)
Au26 Au24 Cu6 57.69(6)
Cu6 Au24 Au22 57.00(5)
Cu6 Au24 Au23 103.79(6)
Cu6 Au24 Au25 106.43(6)
P12 Au24 Au5 178.6(3)
P12 Au24 Au22 123.1(3)
P12 Au24 Au23 126.4(2)
P12 Au24 Au25 122.6(3)
P12 Au24 Au26 119.6(3)
P12 Au24 Cu6 119.4(2)
Au5 Au25 Au23 52.05(4)
Au5 Au25 Au24 55.94(4)
Au5 Au25 Au26 58.01(5)
Au5 Au25 Au28 55.95(4)
Au5 Au25 Au30 58.88(5)
Au24 Au25 Au23 59.44(4)
Au24 Au25 Au28 105.03(5)
Au26 Au25 Au23 103.14(5)
Au26 Au25 Au24 57.78(5)
Au26 Au25 Au28 105.37(5)
Au28 Au25 Au23 56.24(4)
Au30 Au25 Au23 102.53(5)
Au30 Au25 Au24 105.70(6)
Au30 Au25 Au26 59.98(5)
Au30 Au25 Au28 58.86(5)
P11 Au25 Au5 177.3(3)
P11 Au25 Au23 129.5(3)
P11 Au25 Au24 122.3(3)
P11 Au25 Au26 119.4(3)
P11 Au25 Au28 126.7(3)
P11 Au25 Au30 121.2(3)
Au2 Au26 Au12 58.76(5)
Au2 Au26 Au24 110.45(6)
Au2 Au26 Au25 109.87(6)
Au2 Au26 Au30 60.34(5)
Au5 Au26 Au2 62.67(5)
Au5 Au26 Au12 121.42(6)
Au5 Au26 Au24 57.53(5)
Au5 Au26 Au25 57.58(5)
Au5 Au26 Au30 58.40(5)
Au5 Au26 Cu6 61.11(6)
Au24 Au26 Au12 147.72(7)
Au24 Au26 Au25 62.56(5)
Au24 Au26 Au30 108.73(7)
Au25 Au26 Au12 148.14(7)
Au30 Au26 Au12 92.27(6)
Au30 Au26 Au25 59.03(5)
Cu6 Au26 Au2 60.15(6)
Cu6 Au26 Au12 88.63(6)
Cu6 Au26 Au24 61.96(6)
Cu6 Au26 Au25 112.15(7)
Cu6 Au26 Au30 108.35(7)
S0AA Au26 Au2 107.7(2)
S0AA Au26 Au5 170.3(2)
S0AA Au26 Au12 49.0(2)
S0AA Au26 Au24 130.5(2)
S0AA Au26 Au25 129.1(2)
S0AA Au26 Au30 117.2(2)
S0AA Au26 Cu6 115.9(2)
Au1 Au27 Au8 54.23(4)
Au1 Au27 Au9 54.92(4)
Au1 Au27 Au12 57.81(4)
Au1 Au27 Au13 58.46(4)
Au1 Au27 Cu5 59.47(5)
Au9 Au27 Au8 62.43(4)
Au12 Au27 Au8 58.07(4)
Au12 Au27 Au9 107.26(5)
Au13 Au27 Au8 107.59(5)
Au13 Au27 Au9 59.37(4)
Au13 Au27 Au12 104.36(5)
Au13 Au27 Cu5 58.37(5)
Cu5 Au27 Au8 103.36(6)
Cu5 Au27 Au9 105.25(6)
Cu5 Au27 Au12 56.70(5)
P2 Au27 Au1 176.4(2)
P2 Au27 Au8 128.8(2)
P2 Au27 Au9 123.8(2)
P2 Au27 Au12 124.9(2)
P2 Au27 Au13 118.0(2)
P2 Au27 Cu5 119.4(2)
Au5 Au28 Au23 56.62(4)
Au5 Au28 Au25 56.64(4)
Au5 Au28 Au29 56.99(4)
Au5 Au28 Au30 58.72(5)
Au5 Au28 Cu1 58.61(6)
Au25 Au28 Au23 67.59(5)
Au29 Au28 Au23 57.68(5)
Au29 Au28 Au25 109.24(6)
Au30 Au28 Au23 110.60(6)
Au30 Au28 Au25 57.84(5)
Au30 Au28 Au29 103.61(6)
Cu1 Au28 Au23 103.78(7)
Cu1 Au28 Au25 104.60(7)
Cu1 Au28 Au29 55.71(6)
Cu1 Au28 Au30 58.09(6)
P10 Au28 Au5 178.4(3)
P10 Au28 Au23 123.0(3)
P10 Au28 Au25 124.9(3)
P10 Au28 Au29 121.4(3)
P10 Au28 Au30 122.3(3)
P10 Au28 Cu1 120.6(3)
Au4 Au29 Au18 58.40(5)
Au4 Au29 Au22 60.18(5)
Au4 Au29 Au23 111.66(6)
Au4 Au29 Au28 109.78(6)
Au5 Au29 Au4 63.60(5)
Au5 Au29 Au18 121.96(6)
Au5 Au29 Au22 57.34(5)
Au5 Au29 Au23 57.89(5)
Au5 Au29 Au28 56.23(5)
Au5 Au29 Cu1 59.86(7)
Au22 Au29 Au18 91.01(6)
Au22 Au29 Au28 107.10(6)
Au23 Au29 Au18 147.00(7)
Au23 Au29 Au22 60.22(5)
Au23 Au29 Au28 61.61(5)
Au28 Au29 Au18 149.83(7)
Cu1 Au29 Au4 60.87(7)
Cu1 Au29 Au18 92.38(7)
Cu1 Au29 Au22 106.75(8)
Cu1 Au29 Au23 110.31(8)
Cu1 Au29 Au28 59.72(7)
S6 Au29 Au4 107.3(2)
S6 Au29 Au5 169.5(2)
S6 Au29 Au18 49.0(2)
S6 Au29 Au22 114.4(2)
S6 Au29 Au23 125.6(2)
S6 Au29 Au28 134.1(2)
S6 Au29 Cu1 121.5(2)
Au2 Au30 Au11 57.42(5)
Au2 Au30 Au26 58.62(5)
Au2 Au30 Au28 108.98(6)
Au5 Au30 Au2 61.93(5)
Au5 Au30 Au11 119.35(6)
Au5 Au30 Au25 58.20(5)
Au5 Au30 Au26 58.16(5)
Au5 Au30 Au28 57.31(5)
Au5 Au30 Cu1 59.00(6)
Au25 Au30 Au2 110.07(6)
Au25 Au30 Au11 147.47(7)
Au25 Au30 Au26 60.99(5)
Au25 Au30 Au28 63.30(5)
Au26 Au30 Au11 89.47(6)
Au26 Au30 Au28 109.54(6)
Au28 Au30 Au11 146.74(7)
Cu1 Au30 Au2 58.80(6)
Cu1 Au30 Au11 88.79(7)
Cu1 Au30 Au25 110.81(8)
Cu1 Au30 Au26 105.28(8)
Cu1 Au30 Au28 60.45(6)
S4 Au30 Au2 107.1(2)
S4 Au30 Au5 168.2(3)
S4 Au30 Au11 50.0(2)
S4 Au30 Au25 126.8(2)
S4 Au30 Au26 113.2(2)
S4 Au30 Au28 134.0(2)
S4 Au30 Cu1 120.7(2)
P13 Au31 S1 178.1(4)
Au2 Cu1 Au4 60.19(7)
Au2 Cu1 Au28 112.36(9)
Au2 Cu1 Au30 61.94(7)
Au2 Cu1 Cu2 87.11(9)
Au2 Cu1 Cu3 57.92(7)
Au4 Cu1 Au28 113.40(9)
Au4 Cu1 Cu2 56.00(7)
Au4 Cu1 Cu3 87.36(9)
Au5 Cu1 Au2 63.32(7)
Au5 Cu1 Au4 63.50(7)
Au5 Cu1 Au28 57.86(6)
Au5 Cu1 Au29 59.94(7)
Au5 Cu1 Au30 59.70(6)
Au5 Cu1 Cu2 119.48(10)
Au5 Cu1 Cu3 121.24(10)
Au28 Cu1 Cu2 150.37(11)
Au28 Cu1 Cu3 149.84(11)
Au29 Cu1 Au2 110.43(10)
Au29 Cu1 Au4 60.52(7)
Au29 Cu1 Au28 64.57(7)
Au29 Cu1 Au30 113.44(10)
Au29 Cu1 Cu2 88.19(9)
Au29 Cu1 Cu3 144.44(11)
Au30 Cu1 Au4 111.40(9)
Au30 Cu1 Au28 61.46(7)
Au30 Cu1 Cu2 146.47(11)
Au30 Cu1 Cu3 91.25(9)
Cu3 Cu1 Cu2 59.43(8)
S1 Cu1 Au2 106.0(3)
S1 Cu1 Au4 102.4(3)
S1 Cu1 Au5 165.0(3)
S1 Cu1 Au28 136.7(3)
S1 Cu1 Au29 119.2(3)
S1 Cu1 Au30 126.4(3)
S1 Cu1 Cu2 46.9(2)
S1 Cu1 Cu3 49.4(2)
Au3 Cu2 Au4 60.53(6)
Au3 Cu2 Au14 60.78(7)
Au3 Cu2 Au15 112.65(10)
Au3 Cu2 Au18 111.31(10)
Au3 Cu2 Cu1 87.57(9)
Au3 Cu2 Cu3 58.17(7)
Au4 Cu2 Au14 110.78(10)
Au4 Cu2 Au15 113.69(10)
Au4 Cu2 Au18 62.36(7)
Au4 Cu2 Cu1 57.30(7)
Au4 Cu2 Cu3 87.21(8)
Au6 Cu2 Au3 63.09(7)
Au6 Cu2 Au4 63.84(7)
Au6 Cu2 Au14 59.05(7)
Au6 Cu2 Au15 58.25(6)
Au6 Cu2 Au18 59.55(7)
Au6 Cu2 Cu1 121.14(10)
Au6 Cu2 Cu3 121.25(10)
Au14 Cu2 Au15 62.48(7)
Au14 Cu2 Cu1 145.29(11)
Au14 Cu2 Cu3 91.11(9)
Au15 Cu2 Cu1 151.07(11)
Au15 Cu2 Cu3 150.33(11)
Au18 Cu2 Au14 111.91(10)
Au18 Cu2 Au15 62.24(7)
Au18 Cu2 Cu1 91.76(9)
Au18 Cu2 Cu3 146.43(11)
Cu3 Cu2 Cu1 57.95(8)
S1 Cu2 Au3 105.8(2)
S1 Cu2 Au4 103.2(2)
S1 Cu2 Au6 165.6(2)
S1 Cu2 Au14 125.3(3)
S1 Cu2 Au15 136.1(2)
S1 Cu2 Au18 121.6(3)
S1 Cu2 Cu1 46.3(2)
S1 Cu2 Cu3 48.6(2)
Au1 Cu3 Au2 62.83(6)
Au1 Cu3 Au3 62.63(6)
Au1 Cu3 Au7 58.60(6)
Au1 Cu3 Au10 59.23(6)
Au1 Cu3 Au11 59.04(6)
Au1 Cu3 Cu1 121.29(10)
Au1 Cu3 Cu2 119.75(10)
Au2 Cu3 Au3 60.63(6)
Au2 Cu3 Au7 112.57(9)
Au2 Cu3 Au10 111.10(9)
Au2 Cu3 Au11 60.60(6)
Au2 Cu3 Cu1 58.50(7)
Au2 Cu3 Cu2 89.29(9)
Au3 Cu3 Au7 112.81(9)
Au3 Cu3 Au11 110.08(9)
Au3 Cu3 Cu1 89.82(9)
Au3 Cu3 Cu2 57.19(7)
Au7 Cu3 Cu1 148.34(10)
Au7 Cu3 Cu2 148.31(10)
Au10 Cu3 Au3 61.68(6)
Au10 Cu3 Au7 62.14(6)
Au10 Cu3 Au11 111.48(9)
Au10 Cu3 Cu1 148.56(11)
Au10 Cu3 Cu2 89.20(9)
Au11 Cu3 Au7 62.42(6)
Au11 Cu3 Cu1 89.71(9)
Au11 Cu3 Cu2 147.67(10)
Cu1 Cu3 Cu2 62.62(8)
S1 Cu3 Au1 165.7(3)
S1 Cu3 Au2 105.9(2)
S1 Cu3 Au3 104.7(3)
S1 Cu3 Au7 135.7(3)
S1 Cu3 Au10 122.4(2)
S1 Cu3 Au11 124.9(2)
S1 Cu3 Cu1 48.7(2)
S1 Cu3 Cu2 48.5(2)
Au3 Cu4 Au20 112.40(7)
Au3 Cu4 Cu5 57.83(6)
Au3 Cu4 Cu6 88.28(7)
Au4 Cu4 Au3 59.00(6)
Au4 Cu4 Au20 111.23(7)
Au4 Cu4 Cu5 88.74(7)
Au4 Cu4 Cu6 58.89(6)
Au6 Cu4 Au3 61.71(5)
Au6 Cu4 Au4 62.60(6)
Au6 Cu4 Au20 57.77(5)
Au6 Cu4 Au21 58.16(6)
Au6 Cu4 Cu5 119.44(8)
Au6 Cu4 Cu6 121.49(9)
Au19 Cu4 Au3 62.68(6)
Au19 Cu4 Au4 110.59(8)
Au19 Cu4 Au6 58.61(5)
Au19 Cu4 Au20 62.09(5)
Au19 Cu4 Au21 109.69(7)
Au19 Cu4 Cu5 90.10(7)
Au19 Cu4 Cu6 147.68(9)
Au20 Cu4 Cu5 149.72(9)
Au20 Cu4 Cu6 149.03(9)
Au21 Cu4 Au3 108.27(8)
Au21 Cu4 Au4 60.93(6)
Au21 Cu4 Au20 60.40(6)
Au21 Cu4 Cu5 147.79(9)
Au21 Cu4 Cu6 91.99(8)
Cu5 Cu4 Cu6 60.84(6)
S2 Cu4 Au3 105.9(2)
S2 Cu4 Au4 107.0(2)
S2 Cu4 Au6 166.5(2)
S2 Cu4 Au19 122.6(3)
S2 Cu4 Au20 135.7(2)
S2 Cu4 Au21 126.3(2)
S2 Cu4 Cu5 49.0(2)
S2 Cu4 Cu6 49.1(2)
Au1 Cu5 Au2 61.33(6)
Au1 Cu5 Au13 58.30(5)
Au1 Cu5 Au27 57.37(5)
Au1 Cu5 Cu4 120.80(8)
Au1 Cu5 Cu6 118.83(8)
Au2 Cu5 Au27 111.61(7)
Au2 Cu5 Cu4 88.13(7)
Au2 Cu5 Cu6 57.52(6)
Au3 Cu5 Au1 61.90(5)
Au3 Cu5 Au2 59.67(6)
Au3 Cu5 Au13 60.38(6)
Au3 Cu5 Au27 109.88(7)
Au3 Cu5 Cu4 58.90(6)
Au3 Cu5 Cu6 88.17(7)
Au12 Cu5 Au1 58.98(5)
Au12 Cu5 Au2 62.51(6)
Au12 Cu5 Au3 110.83(8)
Au12 Cu5 Au13 109.87(8)
Au12 Cu5 Au27 62.01(5)
Au12 Cu5 Cu4 147.37(9)
Au12 Cu5 Cu6 90.87(7)
Au13 Cu5 Au2 108.48(8)
Au13 Cu5 Au27 59.90(5)
Au13 Cu5 Cu4 92.02(7)
Au13 Cu5 Cu6 146.56(9)
Au27 Cu5 Cu4 149.14(9)
Au27 Cu5 Cu6 151.08(8)
Cu4 Cu5 Cu6 59.62(6)
S2 Cu5 Au1 165.4(2)
S2 Cu5 Au2 105.4(2)
S2 Cu5 Au3 107.0(2)
S2 Cu5 Au12 122.3(2)
S2 Cu5 Au13 126.5(2)
S2 Cu5 Au27 137.2(2)
S2 Cu5 Cu4 49.0(2)
S2 Cu5 Cu6 48.5(2)
Au2 Cu6 Au4 59.44(5)
Au2 Cu6 Au5 62.03(6)
Au2 Cu6 Au24 109.50(8)
Au2 Cu6 Cu4 88.62(7)
Au2 Cu6 Cu5 58.43(6)
Au4 Cu6 Au24 111.25(8)
Au4 Cu6 Cu4 58.19(6)
Au4 Cu6 Cu5 87.60(7)
Au5 Cu6 Au4 62.06(5)
Au5 Cu6 Au24 56.33(5)
Au5 Cu6 Cu4 120.22(8)
Au5 Cu6 Cu5 120.46(8)
Au22 Cu6 Au2 109.71(8)
Au22 Cu6 Au4 61.71(6)
Au22 Cu6 Au5 58.57(6)
Au22 Cu6 Au24 62.21(6)
Au22 Cu6 Cu4 90.93(7)
Au22 Cu6 Cu5 146.50(8)
Au24 Cu6 Cu4 151.11(9)
Au24 Cu6 Cu5 149.23(8)
Au26 Cu6 Au2 60.59(6)
Au26 Cu6 Au4 109.17(8)
Au26 Cu6 Au5 58.78(6)
Au26 Cu6 Au22 110.65(8)
Au26 Cu6 Au24 60.35(6)
Au26 Cu6 Cu4 146.55(9)
Au26 Cu6 Cu5 91.06(8)
Cu4 Cu6 Cu5 59.55(6)
S2 Cu6 Au2 106.1(2)
S2 Cu6 Au4 106.2(2)
S2 Cu6 Au5 166.0(2)
S2 Cu6 Au22 124.4(2)
S2 Cu6 Au24 137.7(2)
S2 Cu6 Au26 123.7(2)
S2 Cu6 Cu4 48.9(2)
S2 Cu6 Cu5 48.3(2)
Cu1 S1 Au31 126.4(4)
Cu1 S1 Cu2 86.8(3)
Cu1 S1 Cu3 81.8(3)
Cu2 S1 Au31 130.2(4)
Cu2 S1 Cu3 83.0(3)
Cu3 S1 Au31 131.9(4)
Cu4 S2 Cu5 82.0(3)
Cu4 S2 Cu6 82.0(3)
Cu5 S2 Cu6 83.2(3)
Au26 S0AA Au12 83.4(3)
C1 S0AA Au12 109.6(13)
C1 S0AA Au26 101.6(12)
Au13 S1AA Au19 82.9(3)
C12 S1AA Au13 104.9(15)
C12 S1AA Au19 108.8(16)
Au10 S3 Au14 78.9(3)
C23 S3 Au10 103.7(12)
C23 S3 Au14 106.2(12)
Au11 S4 Au30 79.3(3)
C34 S4 Au11 104.5(17)
C34 S4 Au30 102.3(17)
Au21 S5 Au22 83.6(3)
C45 S5 Au21 105.7(13)
C45 S5 Au22 110.0(18)
Au29 S6 Au18 82.4(3)
C56 S6 Au18 103.4(16)
C56 S6 Au29 98.1(15)
C67 P1 Au9 114.5(12)
C67 P1 C73 105.9(14)
C67 P1 C79 103.0(16)
C73 P1 Au9 111.6(8)
C73 P1 C79 107.1(15)
C79 P1 Au9 114.1(13)
C85 P2 Au27 116.5(13)
C85 P2 C91 104.0(16)
C85 P2 C97 107.2(16)
C91 P2 Au27 110.2(10)
C91 P2 C97 103.7(12)
C97 P2 Au27 114.0(10)
C103 P3 Au8 116.5(9)
C103 P3 C109 101.2(12)
C103 P3 C115 106.9(12)
C109 P3 Au8 114.4(9)
C109 P3 C115 102.4(12)
C115 P3 Au8 113.8(9)
C121 P4 Au7 114.7(8)
C121 P4 C127 103.8(14)
C121 P4 C133 106.2(12)
C127 P4 Au7 114.5(12)
C127 P4 C133 102.9(14)
C133 P4 Au7 113.5(9)
C139 P5 Au20 115.6(11)
C139 P5 C145 106.8(14)
C145 P5 Au20 114.1(10)
C151 P5 Au20 113.8(11)
C151 P5 C139 103.7(15)
C151 P5 C145 101.5(14)
C157 P6 Au16 113.2(9)
C157 P6 C163 101.3(12)
C163 P6 Au16 112.8(9)
C169 P6 Au16 119.3(10)
C169 P6 C157 102.7(13)
C169 P6 C163 105.6(14)
C175 P7 Au17 114.2(14)
C175 P7 C181 104.0(16)
C181 P7 Au17 115.2(10)
C187 P7 Au17 116.3(15)
C187 P7 C175 100(2)
C187 P7 C181 105.8(18)
C193 P8 Au15 112.8(9)
C193 P8 C199 102.2(13)
C193 P8 C205 104.7(13)
C199 P8 Au15 116.5(10)
C205 P8 Au15 114.1(10)
C205 P8 C199 105.2(13)
C211 P9 Au23 115.2(9)
C211 P9 C223 100.3(12)
C217 P9 Au23 117.4(9)
C217 P9 C211 104.5(12)
C217 P9 C223 103.3(13)
C223 P9 Au23 114.0(11)
C229 P10 Au28 115.7(11)
C229 P10 C235 106.8(15)
C229 P10 C241 100.7(15)
C235 P10 Au28 112.4(10)
C241 P10 Au28 114.2(10)
C241 P10 C235 106.0(13)
C247 P11 Au25 113.4(9)
C247 P11 C259 108.2(13)
C253 P11 Au25 115.6(12)
C253 P11 C247 106.1(14)
C253 P11 C259 96.5(16)
C259 P11 Au25 115.4(12)
C265 P12 Au24 116.9(11)
C271 P12 Au24 113.3(14)
C271 P12 C265 107.5(17)
C271 P12 C277 106.6(19)
C277 P12 Au24 109.7(14)
C277 P12 C265 101.8(18)
C283 P13 Au31 115.7(10)
C283 P13 C289 106.0(14)
C283 P13 C295 106.5(14)
C289 P13 Au31 112.7(11)
C289 P13 C295 105.3(14)
C295 P13 Au31 109.9(10)
S0AA C1 H1A 109.8
S0AA C1 H1B 109.8
H1A C1 H1B 108.3
C2 C1 S0AA 109(2)
C2 C1 H1A 109.8
C2 C1 H1B 109.8
C3 C2 C1 121(2)
C3 C2 C7 120.0
C7 C2 C1 119(2)
C2 C3 H3 120.0
C2 C3 C4 120.0
C4 C3 H3 120.0
C3 C4 H4 120.0
C5 C4 C3 120.0
C5 C4 H4 120.0
C4 C5 C8 131(2)
C6 C5 C4 120.0
C6 C5 C8 108(2)
C5 C6 H6 120.0
C5 C6 C7 120.0
C7 C6 H6 120.0
C2 C7 H7 120.0
C6 C7 C2 120.0
C6 C7 H7 120.0
C5 C8 C10 130(3)
C9 C8 C5 114(3)
C9 C8 C10 100.0(17)
C9 C8 C11 102.6(19)
C11 C8 C5 106(3)
C11 C8 C10 100.3(18)
C8 C9 H9A 109.5
C8 C9 H9B 109.5
C8 C9 H9C 109.5
H9A C9 H9B 109.5
H9A C9 H9C 109.5
H9B C9 H9C 109.5
C8 C10 H10A 109.5
C8 C10 H10B 109.5
C8 C10 H10C 109.5
H10A C10 H10B 109.5
H10A C10 H10C 109.5
H10B C10 H10C 109.5
C8 C11 H11A 109.5
C8 C11 H11B 109.5
C8 C11 H11C 109.5
H11A C11 H11B 109.5
H11A C11 H11C 109.5
H11B C11 H11C 109.5
S1AA C12 H12A 108.9
S1AA C12 H12B 108.9
H12A C12 H12B 107.7
C13 C12 S1AA 113(3)
C13 C12 H12A 108.9
C13 C12 H12B 108.9
C18 C13 C12 119(3)
C18 C13 C14 120.0
C14 C13 C12 121(3)
C13 C18 H18 120.0
C17 C18 C13 120.0
C17 C18 H18 120.0
C18 C17 H17 120.0
C18 C17 C16 120.0
C16 C17 H17 120.0
C17 C16 C15 120.0
C17 C16 C19 111(3)
C15 C16 C19 129(3)
C16 C15 H15 120.0
C14 C15 C16 120.0
C14 C15 H15 120.0
C13 C14 H14 120.0
C15 C14 C13 120.0
C15 C14 H14 120.0
C20 C19 C16 106(4)
C20 C19 C21 98.5(18)
C20 C19 C22 99.8(18)
C21 C19 C16 126(4)
C22 C19 C16 123(4)
C22 C19 C21 97.9(18)
C19 C20 H20A 109.5
C19 C20 H20B 109.5
C19 C20 H20C 109.5
H20A C20 H20B 109.5
H20A C20 H20C 109.5
H20B C20 H20C 109.5
C19 C21 H21A 109.5
C19 C21 H21B 109.5
C19 C21 H21C 109.5
H21A C21 H21B 109.5
H21A C21 H21C 109.5
H21B C21 H21C 109.5
C19 C22 H22C 109.5
C19 C22 H22B 109.5
C19 C22 H22A 109.5
H22C C22 H22B 109.5
H22C C22 H22A 109.5
H22B C22 H22A 109.5
S3 C23 H23A 107.0
S3 C23 H23B 107.0
H23A C23 H23B 106.7
C24 C23 S3 121(3)
C24 C23 H23A 107.0
C24 C23 H23B 107.0
C25 C24 C23 117(3)
C29 C24 C23 127(4)
C29 C24 C25 116(4)
C24 C25 H25 117.8
C26 C25 C24 124(4)
C26 C25 H25 117.8
C25 C26 H26 121.0
C27 C26 C25 118(4)
C27 C26 H26 121.0
C26 C27 C28 117(3)
C26 C27 C30 123(4)
C30 C27 C28 120(3)
C27 C28 H28 118.6
C29 C28 C27 123(4)
C29 C28 H28 118.6
C24 C29 H29 118.9
C28 C29 C24 122(4)
C28 C29 H29 118.9
C27 C30 C32 111(3)
C31 C30 C27 113(3)
C31 C30 C32 100(3)
C33 C30 C27 116(3)
C33 C30 C31 97(3)
C33 C30 C32 118(3)
C30 C31 H31A 109.5
C30 C31 H31B 109.5
C30 C31 H31C 109.5
H31A C31 H31B 109.5
H31A C31 H31C 109.5
H31B C31 H31C 109.5
C30 C32 H32A 109.5
C30 C32 H32B 109.5
C30 C32 H32C 109.5
H32A C32 H32B 109.5
H32A C32 H32C 109.5
H32B C32 H32C 109.5
C30 C33 H33A 109.5
C30 C33 H33B 109.5
C30 C33 H33C 109.5
H33A C33 H33B 109.5
H33A C33 H33C 109.5
H33B C33 H33C 109.5
S4 C34 H34A 108.2
S4 C34 H34B 108.2
H34A C34 H34B 107.4
C35 C34 S4 116(3)
C35 C34 H34A 108.2
C35 C34 H34B 108.2
C40 C35 C34 118(3)
C40 C35 C36 120.0
C36 C35 C34 122(3)
C35 C40 H40 120.0
C35 C40 C39 120.0
C39 C40 H40 120.0
C40 C39 H39 120.0
C40 C39 C38 120.0
C38 C39 H39 120.0
C39 C38 C37 120.0
C39 C38 C41 127(3)
C37 C38 C41 111(3)
C38 C37 H37 120.0
C36 C37 C38 120.0
C36 C37 H37 120.0
C35 C36 H36 120.0
C37 C36 C35 120.0
C37 C36 H36 120.0
C38 C41 C43 122(4)
C42 C41 C38 109(4)
C42 C41 C43 103(2)
C44 C41 C38 113(4)
C44 C41 C42 104(2)
C44 C41 C43 103(2)
C41 C42 H42A 109.5
C41 C42 H42B 109.5
C41 C42 H42C 109.5
H42A C42 H42B 109.5
H42A C42 H42C 109.5
H42B C42 H42C 109.5
C41 C43 H43A 109.5
C41 C43 H43B 109.5
C41 C43 H43C 109.5
H43A C43 H43B 109.5
H43A C43 H43C 109.5
H43B C43 H43C 109.5
C41 C44 H44A 109.5
C41 C44 H44B 109.5
C41 C44 H44C 109.5
H44A C44 H44B 109.5
H44A C44 H44C 109.5
H44B C44 H44C 109.5
S5 C45 H45A 109.2
S5 C45 H45B 109.2
H45A C45 H45B 107.9
C46 C45 S5 112(3)
C46 C45 H45A 109.2
C46 C45 H45B 109.2
C47 C46 C45 119(4)
C47 C46 C51 120.0
C51 C46 C45 120(4)
C46 C47 H47 120.0
C46 C47 C48 120.0
C48 C47 H47 120.0
C47 C48 H48 120.0
C49 C48 C47 120.0
C49 C48 H48 120.0
C48 C49 C50 120.0
C48 C49 C52 118(3)
C50 C49 C52 122(3)
C49 C50 H50 120.0
C51 C50 C49 120.0
C51 C50 H50 120.0
C46 C51 H51 120.0
C50 C51 C46 120.0
C50 C51 H51 120.0
C53 C52 C49 112(4)
C53 C52 C54 109(3)
C53 C52 C55 109(3)
C54 C52 C49 115(4)
C54 C52 C55 108(3)
C55 C52 C49 103(4)
C52 C53 H53A 109.5
C52 C53 H53B 109.5
C52 C53 H53C 109.5
H53A C53 H53B 109.5
H53A C53 H53C 109.5
H53B C53 H53C 109.5
C52 C54 H54A 109.5
C52 C54 H54B 109.5
C52 C54 H54C 109.5
H54A C54 H54B 109.5
H54A C54 H54C 109.5
H54B C54 H54C 109.5
C52 C55 H55A 109.5
C52 C55 H55B 109.5
C52 C55 H55C 109.5
H55A C55 H55B 109.5
H55A C55 H55C 109.5
H55B C55 H55C 109.5
S6 C56 H56A 110.0
S6 C56 H56B 110.0
H56A C56 H56B 108.4
C57 C56 S6 109(3)
C57 C56 H56A 110.0
C57 C56 H56B 110.0
C58 C57 C56 123(3)
C58 C57 C62 120.0
C62 C57 C56 117(3)
C57 C58 H58 120.0
C57 C58 C59 120.0
C59 C58 H58 120.0
C58 C59 H59 120.0
C60 C59 C58 120.0
C60 C59 H59 120.0
C59 C60 C61 120.0
C59 C60 C63 131(3)
C61 C60 C63 109(3)
C60 C61 H61 120.0
C60 C61 C62 120.0
C62 C61 H61 120.0
C57 C62 H62 120.0
C61 C62 C57 120.0
C61 C62 H62 120.0
C60 C63 C65 108(3)
C64 C63 C60 114(4)
C64 C63 C65 104(2)
C66 C63 C60 121(4)
C66 C63 C64 105(2)
C66 C63 C65 104(2)
C63 C64 H64A 109.5
C63 C64 H64B 109.5
C63 C64 H64C 109.5
H64A C64 H64B 109.5
H64A C64 H64C 109.5
H64B C64 H64C 109.5
C63 C65 H65A 109.5
C63 C65 H65B 109.5
C63 C65 H65C 109.5
H65A C65 H65B 109.5
H65A C65 H65C 109.5
H65B C65 H65C 109.5
C63 C66 H66A 109.5
C63 C66 H66B 109.5
C63 C66 H66C 109.5
H66A C66 H66B 109.5
H66A C66 H66C 109.5
H66B C66 H66C 109.5
C68 C67 P1 127(3)
C72 C67 P1 124(3)
C72 C67 C68 109(3)
C67 C68 H68 118.9
C69 C68 C67 122(3)
C69 C68 H68 118.9
C68 C69 H69 117.8
C68 C69 C70 124(4)
C70 C69 H69 117.8
C69 C70 H70 120.5
C69 C70 C71 119(3)
C71 C70 H70 120.5
C70 C71 H71 121.2
C72 C71 C70 118(3)
C72 C71 H71 121.2
C67 C72 H72 116.4
C71 C72 C67 127(3)
C71 C72 H72 116.4
C74 C73 P1 118.7(13)
C74 C73 C78 120.0
C78 C73 P1 121.0(13)
C73 C74 H74 120.0
C73 C74 C75 120.0
C75 C74 H74 120.0
C74 C75 H75 120.0
C76 C75 C74 120.0
C76 C75 H75 120.0
C75 C76 H76 120.0
C77 C76 C75 120.0
C77 C76 H76 120.0
C76 C77 H77 120.0
C76 C77 C78 120.0
C78 C77 H77 120.0
C73 C78 H78 120.0
C77 C78 C73 120.0
C77 C78 H78 120.0
C80 C79 P1 117(3)
C80 C79 C84 123(4)
C84 C79 P1 120(3)
C79 C80 H80 122.4
C79 C80 C81 115(4)
C81 C80 H80 122.4
C80 C81 H81 119.3
C80 C81 C82 121(4)
C82 C81 H81 119.3
C81 C82 H82 119.5
C83 C82 C81 121(4)
C83 C82 H82 119.5
C82 C83 H83 119.6
C82 C83 C84 121(4)
C84 C83 H83 119.6
C79 C84 H84 120.9
C83 C84 C79 118(4)
C83 C84 H84 120.9
C86 C85 P2 121(3)
C90 C85 P2 121(3)
C90 C85 C86 118(4)
C85 C86 H86 119.0
C87 C86 C85 122(4)
C87 C86 H86 119.0
C86 C87 H87 121.4
C88 C87 C86 117(4)
C88 C87 H87 121.3
C87 C88 H88 117.4
C87 C88 C89 125(4)
C89 C88 H88 117.4
C88 C89 H89 122.7
C90 C89 C88 115(4)
C90 C89 H89 122.7
C85 C90 C89 123(4)
C85 C90 H90 118.7
C89 C90 H90 118.7
C92 C91 P2 118.7(16)
C92 C91 C96 120.0
C96 C91 P2 121.3(16)
C91 C92 H92 120.0
C93 C92 C91 120.0
C93 C92 H92 120.0
C92 C93 H93 120.0
C92 C93 C94 120.0
C94 C93 H93 120.0
C93 C94 H94 120.0
C95 C94 C93 120.0
C95 C94 H94 120.0
C94 C95 H95 120.0
C94 C95 C96 120.0
C96 C95 H95 120.0
C91 C96 H96 120.0
C95 C96 C91 120.0
C95 C96 H96 120.0
C98 C97 P2 117.5(16)
C98 C97 C102 120.0
C102 C97 P2 122.5(16)
C97 C98 H98 120.0
C97 C98 C99 120.0
C99 C98 H98 120.0
C98 C99 H99 120.0
C100 C99 C98 120.0
C100 C99 H99 120.0
C99 C100 H100 120.0
C101 C100 C99 120.0
C101 C100 H100 120.0
C100 C101 H101 120.0
C100 C101 C102 120.0
C102 C101 H101 120.0
C97 C102 H102 120.0
C101 C102 C97 120.0
C101 C102 H102 120.0
C104 C103 P3 118.2(16)
C104 C103 C108 120.0
C108 C103 P3 121.8(16)
C103 C104 H104 120.0
C103 C104 C105 120.0
C105 C104 H104 120.0
C104 C105 H105 120.0
C106 C105 C104 120.0
C106 C105 H105 120.0
C105 C106 H106 120.0
C105 C106 C107 120.0
C107 C106 H106 120.0
C106 C107 H107 120.0
C108 C107 C106 120.0
C108 C107 H107 120.0
C103 C108 H108 120.0
C107 C108 C103 120.0
C107 C108 H108 120.0
C114 C109 P3 122.5(15)
C114 C109 C110 120.0
C110 C109 P3 116.6(15)
C109 C114 H114 120.0
C113 C114 C109 120.0
C113 C114 H114 120.0
C114 C113 H113 120.0
C114 C113 C112 120.0
C112 C113 H113 120.0
C113 C112 H112 120.0
C111 C112 C113 120.0
C111 C112 H112 120.0
C112 C111 H111 120.0
C112 C111 C110 120.0
C110 C111 H111 120.0
C109 C110 H110 120.0
C111 C110 C109 120.0
C111 C110 H110 120.0
C120 C115 P3 118.7(15)
C120 C115 C116 120.0
C116 C115 P3 121.3(15)
C115 C120 H120 120.0
C119 C120 C115 120.0
C119 C120 H120 120.0
C120 C119 H119 120.0
C120 C119 C118 120.0
C118 C119 H119 120.0
C119 C118 H118 120.0
C119 C118 C117 120.0
C117 C118 H118 120.0
C118 C117 H117 120.0
C116 C117 C118 120.0
C116 C117 H117 120.0
C115 C116 H116 120.0
C117 C116 C115 120.0
C117 C116 H116 120.0
C126 C121 P4 123.2(14)
C126 C121 C122 120.0
C122 C121 P4 116.7(14)
C121 C126 H126 120.0
C125 C126 C121 120.0
C125 C126 H126 120.0
C126 C125 H125 120.0
C126 C125 C124 120.0
C124 C125 H125 120.0
C125 C124 H124 120.0
C123 C124 C125 120.0
C123 C124 H124 120.0
C124 C123 H123 120.0
C124 C123 C122 120.0
C122 C123 H123 120.0
C121 C122 H122 120.0
C123 C122 C121 120.0
C123 C122 H122 120.0
C128 C127 P4 118(3)
C128 C127 C132 123(3)
C132 C127 P4 119(3)
C127 C128 H128 122.1
C129 C128 C127 116(3)
C129 C128 H128 122.1
C128 C129 H129 118.2
C128 C129 C130 124(3)
C130 C129 H129 118.2
C129 C130 H130 122.3
C131 C130 C129 115(3)
C131 C130 H130 122.3
C130 C131 H131 116.6
C130 C131 C132 127(4)
C132 C131 H131 116.6
C127 C132 H132 122.8
C131 C132 C127 114(3)
C131 C132 H132 122.8
C134 C133 P4 122.6(15)
C134 C133 C138 120.0
C138 C133 P4 117.4(15)
C133 C134 H134 120.0
C133 C134 C135 120.0
C135 C134 H134 120.0
C134 C135 H135 120.0
C136 C135 C134 120.0
C136 C135 H135 120.0
C135 C136 H136 120.0
C135 C136 C137 120.0
C137 C136 H136 120.0
C136 C137 H137 120.0
C138 C137 C136 120.0
C138 C137 H137 120.0
C133 C138 H138 120.0
C137 C138 C133 120.0
C137 C138 H138 120.0
C144 C139 P5 120(2)
C144 C139 C140 120.0
C140 C139 P5 120(2)
C139 C144 H144 120.0
C143 C144 C139 120.0
C143 C144 H144 120.0
C144 C143 H143 120.0
C144 C143 C142 120.0
C142 C143 H143 120.0
C143 C142 H142 120.0
C141 C142 C143 120.0
C141 C142 H142 120.0
C142 C141 H141 120.0
C142 C141 C140 120.0
C140 C141 H141 120.0
C139 C140 H140 120.0
C141 C140 C139 120.0
C141 C140 H140 120.0
C146 C145 P5 117.3(18)
C146 C145 C150 120.0
C150 C145 P5 122.6(18)
C145 C146 H146 120.0
C147 C146 C145 120.0
C147 C146 H146 120.0
C146 C147 H147 120.0
C148 C147 C146 120.0
C148 C147 H147 120.0
C147 C148 H148 120.0
C147 C148 C149 120.0
C149 C148 H148 120.0
C148 C149 H149 120.0
C148 C149 C150 120.0
C150 C149 H149 120.0
C145 C150 H150 120.0
C149 C150 C145 120.0
C149 C150 H150 120.0
C152 C151 P5 123.0(19)
C152 C151 C156 120.0
C156 C151 P5 117.0(19)
C151 C152 H152 120.0
C153 C152 C151 120.0
C153 C152 H152 120.0
C152 C153 H153 120.0
C154 C153 C152 120.0
C154 C153 H153 120.0
C153 C154 H154 120.0
C153 C154 C155 120.0
C155 C154 H154 120.0
C154 C155 H155 120.0
C154 C155 C156 120.0
C156 C155 H155 120.0
C151 C156 H156 120.0
C155 C156 C151 120.0
C155 C156 H156 120.0
C162 C157 P6 121.0(15)
C162 C157 C158 120.0
C158 C157 P6 118.8(15)
C157 C162 H162 120.0
C161 C162 C157 120.0
C161 C162 H162 120.0
C162 C161 H161 120.0
C162 C161 C160 120.0
C160 C161 H161 120.0
C161 C160 H160 120.0
C159 C160 C161 120.0
C159 C160 H160 120.0
C160 C159 H159 120.0
C158 C159 C160 120.0
C158 C159 H159 120.0
C157 C158 H158 120.0
C159 C158 C157 120.0
C159 C158 H158 120.0
C164 C163 P6 120.1(16)
C164 C163 C168 120.0
C168 C163 P6 119.9(16)
C163 C164 H164 120.0
C165 C164 C163 120.0
C165 C164 H164 120.0
C164 C165 H165 120.0
C164 C165 C166 120.0
C166 C165 H165 120.0
C165 C166 H166 120.0
C167 C166 C165 120.0
C167 C166 H166 120.0
C166 C167 H167 120.0
C166 C167 C168 120.0
C168 C167 H167 120.0
C163 C168 H168 120.0
C167 C168 C163 120.0
C167 C168 H168 120.0
C170 C169 P6 121(2)
C170 C169 C174 120.0
C174 C169 P6 119(2)
C169 C170 H170 120.0
C171 C170 C169 120.0
C171 C170 H170 120.0
C170 C171 H171 120.0
C170 C171 C172 120.0
C172 C171 H171 120.0
C171 C172 H172 120.0
C173 C172 C171 120.0
C173 C172 H172 120.0
C172 C173 H173 120.0
C174 C173 C172 120.0
C174 C173 H173 120.0
C169 C174 H174 120.0
C173 C174 C169 120.0
C173 C174 H174 120.0
C176 C175 P7 116(3)
C180 C175 P7 122(3)
C180 C175 C176 122(4)
C175 C176 H176 122.6
C177 C176 C175 115(4)
C177 C176 H176 122.6
C176 C177 H177 118.8
C178 C177 C176 122(5)
C178 C177 H177 118.8
C177 C178 H178 118.6
C177 C178 C179 123(5)
C179 C178 H178 118.6
C178 C179 H179 121.9
C178 C179 C180 116(4)
C180 C179 H179 121.9
C175 C180 C179 120(4)
C175 C180 H180 120.0
C179 C180 H180 120.0
C186 C181 P7 113.6(19)
C186 C181 C182 120.0
C182 C181 P7 126.3(19)
C181 C186 H186 120.0
C181 C186 C185 120.0
C185 C186 H186 120.0
C186 C185 H185 120.0
C184 C185 C186 120.0
C184 C185 H185 120.0
C185 C184 H184 120.0
C185 C184 C183 120.0
C183 C184 H184 120.0
C184 C183 H183 120.0
C184 C183 C182 120.0
C182 C183 H183 120.0
C181 C182 H182 120.0
C183 C182 C181 120.0
C183 C182 H182 120.0
C188 C187 P7 123(4)
C188 C187 C192 121(5)
C192 C187 P7 115(4)
C187 C188 H188 121.1
C187 C188 C189 118(5)
C189 C188 H188 121.1
C188 C189 H189 120.7
C190 C189 C188 119(5)
C190 C189 H189 120.7
C189 C190 H190 115.9
C189 C190 C191 128(5)
C191 C190 H190 115.9
C190 C191 H191 121.5
C190 C191 C192 117(5)
C192 C191 H191 121.5
C187 C192 H192 122.2
C191 C192 C187 116(4)
C191 C192 H192 122.2
C198 C193 P8 120.8(16)
C198 C193 C194 120.0
C194 C193 P8 119.2(16)
C193 C198 H198 120.0
C197 C198 C193 120.0
C197 C198 H198 120.0
C198 C197 H197 120.0
C198 C197 C196 120.0
C196 C197 H197 120.0
C197 C196 H196 120.0
C195 C196 C197 120.0
C195 C196 H196 120.0
C196 C195 H195 120.0
C194 C195 C196 120.0
C194 C195 H195 120.0
C193 C194 H194 120.0
C195 C194 C193 120.0
C195 C194 H194 120.0
C204 C199 P8 119.8(16)
C204 C199 C200 120.0
C200 C199 P8 120.2(16)
C199 C204 H204 120.0
C203 C204 C199 120.0
C203 C204 H204 120.0
C204 C203 H203 120.0
C204 C203 C202 120.0
C202 C203 H203 120.0
C203 C202 H202 120.0
C201 C202 C203 120.0
C201 C202 H202 120.0
C202 C201 H201 120.0
C200 C201 C202 120.0
C200 C201 H201 120.0
C199 C200 H200 120.0
C201 C200 C199 120.0
C201 C200 H200 120.0
C206 C205 P8 123.1(16)
C206 C205 C210 120.0
C210 C205 P8 116.9(16)
C205 C206 H206 120.0
C205 C206 C207 120.0
C207 C206 H206 120.0
C206 C207 H207 120.0
C208 C207 C206 120.0
C208 C207 H207 120.0
C207 C208 H208 120.0
C209 C208 C207 120.0
C209 C208 H208 120.0
C208 C209 H209 120.0
C210 C209 C208 120.0
C210 C209 H209 120.0
C205 C210 H210 120.0
C209 C210 C205 120.0
C209 C210 H210 120.0
C212 C211 P9 122.6(15)
C212 C211 C216 120.0
C216 C211 P9 117.4(15)
C211 C212 H212 120.0
C213 C212 C211 120.0
C213 C212 H212 120.0
C212 C213 H213 120.0
C214 C213 C212 120.0
C214 C213 H213 120.0
C213 C214 H214 120.0
C215 C214 C213 120.0
C215 C214 H214 120.0
C214 C215 H215 120.0
C214 C215 C216 120.0
C216 C215 H215 120.0
C211 C216 H216 120.0
C215 C216 C211 120.0
C215 C216 H216 120.0
C218 C217 P9 126.1(15)
C218 C217 C222 120.0
C222 C217 P9 113.9(15)
C217 C218 H218 120.0
C217 C218 C219 120.0
C219 C218 H218 120.0
C218 C219 H219 120.0
C218 C219 C220 120.0
C220 C219 H219 120.0
C219 C220 H220 120.0
C221 C220 C219 120.0
C221 C220 H220 120.0
C220 C221 H221 120.0
C220 C221 C222 120.0
C222 C221 H221 120.0
C217 C222 H222 120.0
C221 C222 C217 120.0
C221 C222 H222 120.0
C224 C223 P9 116.8(18)
C224 C223 C228 120.0
C228 C223 P9 123.0(18)
C223 C224 H224 120.0
C223 C224 C225 120.0
C225 C224 H224 120.0
C224 C225 H225 120.0
C224 C225 C226 120.0
C226 C225 H225 120.0
C225 C226 H226 120.0
C227 C226 C225 120.0
C227 C226 H226 120.0
C226 C227 H227 120.0
C226 C227 C228 120.0
C228 C227 H227 120.0
C223 C228 H228 120.0
C227 C228 C223 120.0
C227 C228 H228 120.0
C234 C229 P10 119(2)
C234 C229 C230 120.0
C230 C229 P10 121(2)
C229 C234 H234 120.0
C233 C234 C229 120.0
C233 C234 H234 120.0
C234 C233 H233 120.0
C234 C233 C232 120.0
C232 C233 H233 120.0
C233 C232 H232 120.0
C231 C232 C233 120.0
C231 C232 H232 120.0
C232 C231 H231 120.0
C230 C231 C232 120.0
C230 C231 H231 120.0
C229 C230 H230 120.0
C231 C230 C229 120.0
C231 C230 H230 120.0
C240 C235 P10 119.0(18)
C240 C235 C236 120.0
C236 C235 P10 121.0(18)
C235 C240 H240 120.0
C239 C240 C235 120.0
C239 C240 H240 120.0
C240 C239 H239 120.0
C238 C239 C240 120.0
C238 C239 H239 120.0
C239 C238 H238 120.0
C239 C238 C237 120.0
C237 C238 H238 120.0
C238 C237 H237 120.0
C236 C237 C238 120.0
C236 C237 H237 120.0
C235 C236 H236 120.0
C237 C236 C235 120.0
C237 C236 H236 120.0
C246 C241 P10 121.3(18)
C246 C241 C242 120.0
C242 C241 P10 118.3(18)
C241 C246 H246 120.0
C241 C246 C245 120.0
C245 C246 H246 120.0
C246 C245 H245 120.0
C244 C245 C246 120.0
C244 C245 H245 120.0
C245 C244 H244 120.0
C245 C244 C243 120.0
C243 C244 H244 120.0
C244 C243 H243 120.0
C244 C243 C242 120.0
C242 C243 H243 120.0
C241 C242 H242 120.0
C243 C242 C241 120.0
C243 C242 H242 120.0
C252 C247 P11 119.8(15)
C252 C247 C248 120.0
C248 C247 P11 119.7(15)
C247 C252 H252 120.0
C251 C252 C247 120.0
C251 C252 H252 120.0
C252 C251 H251 120.0
C250 C251 C252 120.0
C250 C251 H251 120.0
C251 C250 H250 120.0
C249 C250 C251 120.0
C249 C250 H250 120.0
C250 C249 H249 120.0
C250 C249 C248 120.0
C248 C249 H249 120.0
C247 C248 H248 120.0
C249 C248 C247 120.0
C249 C248 H248 120.0
C258 C253 P11 121(2)
C258 C253 C254 120.0
C254 C253 P11 119(2)
C253 C258 H258 120.0
C257 C258 C253 120.0
C257 C258 H258 120.0
C258 C257 H257 120.0
C256 C257 C258 120.0
C256 C257 H257 120.0
C257 C256 H256 120.0
C257 C256 C255 120.0
C255 C256 H256 120.0
C256 C255 H255 120.0
C256 C255 C254 120.0
C254 C255 H255 120.0
C253 C254 H254 120.0
C255 C254 C253 120.0
C255 C254 H254 120.0
C260 C259 P11 115(2)
C260 C259 C264 120.0
C264 C259 P11 124(2)
C259 C260 H260 120.0
C261 C260 C259 120.0
C261 C260 H260 120.0
C260 C261 H261 120.0
C260 C261 C262 120.0
C262 C261 H261 120.0
C261 C262 H262 120.0
C261 C262 C263 120.0
C263 C262 H262 120.0
C262 C263 H263 120.0
C262 C263 C264 120.0
C264 C263 H263 120.0
C259 C264 H264 120.0
C263 C264 C259 120.0
C263 C264 H264 120.0
C266 C265 P12 118(2)
C266 C265 C270 120.0
C270 C265 P12 122(2)
C265 C266 H266 120.0
C267 C266 C265 120.0
C267 C266 H266 120.0
C266 C267 H267 120.0
C266 C267 C268 120.0
C268 C267 H267 120.0
C267 C268 H268 120.0
C267 C268 C269 120.0
C269 C268 H268 120.0
C268 C269 H269 120.0
C270 C269 C268 120.0
C270 C269 H269 120.0
C265 C270 H270 120.0
C269 C270 C265 120.0
C269 C270 H270 120.0
C272 C271 P12 123(3)
C276 C271 P12 116(3)
C276 C271 C272 120(4)
C271 C272 H272 121.2
C273 C272 C271 118(4)
C273 C272 H272 121.2
C272 C273 H273 119.5
C272 C273 C274 121(4)
C274 C273 H273 119.5
C273 C274 H274 119.0
C275 C274 C273 122(4)
C275 C274 H274 119.0
C274 C275 H275 120.6
C274 C275 C276 119(4)
C276 C275 H275 120.6
C271 C276 C275 120(4)
C271 C276 H276 119.9
C275 C276 H276 119.9
C278 C277 P12 126(4)
C278 C277 C282 109(4)
C282 C277 P12 124(3)
C277 C278 H278 114.2
C277 C278 C279 132(5)
C279 C278 H278 114.2
C278 C279 H279 121.7
C280 C279 C278 117(5)
C280 C279 H279 121.7
C279 C280 H280 122.5
C279 C280 C281 115(5)
C281 C280 H280 122.5
C280 C281 H281 115.5
C282 C281 C280 129(5)
C282 C281 H281 115.5
C277 C282 H282 120.9
C281 C282 C277 118(5)
C281 C282 H282 120.9
C284 C283 P13 116.7(17)
C284 C283 C288 120.0
C288 C283 P13 123.0(17)
C283 C284 H284 120.0
C283 C284 C285 120.0
C285 C284 H284 120.0
C284 C285 H285 120.0
C286 C285 C284 120.0
C286 C285 H285 120.0
C285 C286 H286 120.0
C285 C286 C287 120.0
C287 C286 H286 120.0
C286 C287 H287 120.0
C288 C287 C286 120.0
C288 C287 H287 120.0
C283 C288 H288 120.0
C287 C288 C283 120.0
C287 C288 H288 120.0
C290 C289 P13 122.5(18)
C290 C289 C294 120.0
C294 C289 P13 117.5(18)
C289 C290 H290 120.0
C289 C290 C291 120.0
C291 C290 H290 120.0
C290 C291 H291 120.0
C292 C291 C290 120.0
C292 C291 H291 120.0
C291 C292 H292 120.0
C291 C292 C293 120.0
C293 C292 H292 120.0
C292 C293 H293 120.0
C294 C293 C292 120.0
C294 C293 H293 120.0
C289 C294 H294 120.0
C293 C294 C289 120.0
C293 C294 H294 120.0
C300 C295 P13 115.7(17)
C300 C295 C296 120.0
C296 C295 P13 124.2(17)
C295 C300 H300 120.0
C295 C300 C299 120.0
C299 C300 H300 120.0
C300 C299 H299 120.0
C300 C299 C298 120.0
C298 C299 H299 120.0
C299 C298 H298 120.0
C297 C298 C299 120.0
C297 C298 H298 120.0
C298 C297 H297 120.0
C296 C297 C298 120.0
C296 C297 H297 120.0
C295 C296 H296 120.0
C297 C296 C295 120.0
C297 C296 H296 120.0
F1 Sb1 F2 174.7(14)
F1 Sb1 F3 84.5(14)
F1 Sb1 F6 89.5(14)
F3 Sb1 F2 90.3(13)
F4 Sb1 F1 95.9(18)
F4 Sb1 F2 89.1(17)
F4 Sb1 F3 176.4(18)
F4 Sb1 F6 94.9(19)
F5 Sb1 F1 90.8(15)
F5 Sb1 F2 87.7(15)
F5 Sb1 F3 86.8(15)
F5 Sb1 F4 89.6(18)
F5 Sb1 F6 175.4(18)
F6 Sb1 F2 91.6(14)
F6 Sb1 F3 88.7(16)
F7 Sb2 F11 91.1(7)
F8 Sb2 F7 175.4(8)
F8 Sb2 F10 90.4(4)
F8 Sb2 F11 93.4(8)
F8 Sb2 F12 91.5(4)
F9 Sb2 F7 83.9(8)
F9 Sb2 F8 91.7(8)
F9 Sb2 F10 91.1(4)
F9 Sb2 F11 174.9(8)
F9 Sb2 F12 91.5(4)
F10 Sb2 F7 88.8(4)
F10 Sb2 F11 88.2(4)
F12 Sb2 F7 89.6(4)
F12 Sb2 F10 176.7(6)
F12 Sb2 F11 89.0(4)
F18 Sb3 F13 176.3(11)
F18 Sb3 F16 89.0(5)
F18 Sb3 F17 88.7(8)
F15 Sb3 F18 95.5(14)
F15 Sb3 F13 87.3(14)
F15 Sb3 F16 88.9(6)
F15 Sb3 F17 175.0(12)
F14 Sb3 F18 91.2(6)
F14 Sb3 F15 91.3(6)
F14 Sb3 F13 91.1(6)
F14 Sb3 F16 179.7(11)
F14 Sb3 F17 91.1(7)
F16 Sb3 F13 88.7(5)
F17 Sb3 F13 88.3(8)
F17 Sb3 F16 88.7(7)
F19 Sb4 F22 89.1(7)
F19 Sb4 F21 89.4(5)
F24 Sb4 F22 89.8(7)
F24 Sb4 F19 178.8(8)
F24 Sb4 F21 90.0(5)
F24 Sb4 F23 90.6(5)
F20 Sb4 F22 179.6(8)
F20 Sb4 F19 90.6(7)
F20 Sb4 F24 90.5(7)
F20 Sb4 F21 90.4(5)
F20 Sb4 F23 90.6(5)
F21 Sb4 F22 89.3(5)
F23 Sb4 F22 89.6(5)
F23 Sb4 F19 89.9(5)
F23 Sb4 F21 178.8(8)

loop_
_geom_bond_atom_site_label_1
_geom_bond_atom_site_label_2
_geom_bond_distance
Au1 Au7 2.7313(16)
Au1 Au8 2.7120(15)
Au1 Au9 2.6940(16)
Au1 Au10 2.7269(17)
Au1 Au11 2.7278(18)
Au1 Au12 2.7348(16)
Au1 Au13 2.7253(18)
Au1 Au27 2.7332(16)
Au1 Cu3 2.746(3)
Au1 Cu5 2.796(2)
Au2 Au3 2.7966(17)
Au2 Au4 2.7939(18)
Au2 Au11 2.799(2)
Au2 Au26 2.812(2)
Au2 Cu1 2.775(3)
Au2 Cu3 2.757(3)
Au2 Cu5 2.828(2)
Au2 Cu6 2.800(2)
Au3 Au4 2.7769(18)
Au3 Au13 2.812(2)
Au3 Au14 2.8029(18)
Au3 Cu2 2.753(3)
Au3 Cu3 2.783(3)
Au3 Cu4 2.825(2)
Au3 Cu5 2.793(2)
Au4 Au21 2.841(2)
Au4 Au29 2.788(2)
Au4 Cu1 2.798(3)
Au4 Cu2 2.756(3)
Au4 Cu4 2.814(2)
Au4 Cu6 2.835(2)
Au5 Au22 2.7326(18)
Au5 Au23 2.7247(17)
Au5 Au24 2.6919(17)
Au5 Au25 2.7243(16)
Au5 Au26 2.7372(19)
Au5 Au28 2.7026(17)
Au5 Au29 2.7265(18)
Au5 Au30 2.7444(19)
Au5 Cu1 2.724(3)
Au5 Cu6 2.802(2)
Au6 Au14 2.7269(18)
Au6 Au15 2.7209(16)
Au6 Au16 2.7207(16)
Au6 Au17 2.7045(16)
Au6 Au18 2.7365(18)
Au6 Au19 2.7249(18)
Au6 Au20 2.7265(18)
Au6 Au21 2.7095(19)
Au6 Cu2 2.746(3)
Au6 Cu4 2.785(2)
Au7 Au8 3.0355(17)
Au7 Au9 3.0093(18)
Au7 Au10 2.8924(18)
Au7 Au11 2.9136(19)
Au7 Cu3 2.832(3)
Au7 P4 2.317(9)
Au8 Au9 3.2300(17)
Au8 Au11 2.890(2)
Au8 Au12 2.9555(18)
Au8 Au27 3.1586(18)
Au8 P3 2.278(8)
Au9 Au10 2.8345(19)
Au9 Au13 2.9369(19)
Au9 Au27 3.0722(17)
Au9 P1 2.292(9)
Au10 Au13 2.896(2)
Au10 Au14 2.977(2)
Au10 Cu3 2.771(3)
Au10 S3 2.326(9)
Au11 Au12 2.978(2)
Au11 Au30 2.961(2)
Au11 Cu3 2.790(3)
Au11 S4 2.307(9)
Au12 Au26 3.079(2)
Au12 Au27 2.9154(18)
Au12 Cu5 2.759(2)
Au12 S0AA 2.338(8)
Au13 Au19 3.0560(19)
Au13 Au27 2.8445(18)
Au13 Cu5 2.799(2)
Au13 S1AA 2.298(8)
Au14 Au15 2.9194(19)
Au14 Au16 2.9387(19)
Au14 Au19 2.959(2)
Au14 Cu2 2.787(3)
Au14 S3 2.358(10)
Au15 Au16 3.0496(19)
Au15 Au17 3.002(2)
Au15 Au18 2.8979(19)
Au15 Cu2 2.841(3)
Au15 P8 2.299(9)
Au16 Au17 3.1753(19)
Au16 Au19 2.9414(17)
Au16 Au20 3.1609(19)
Au16 P6 2.288(8)
Au17 Au18 2.907(2)
Au17 Au20 3.0690(19)
Au17 Au21 2.965(2)
Au17 P7 2.304(8)
Au18 Au21 2.865(2)
Au18 Au29 3.052(2)
Au18 Cu2 2.764(3)
Au18 S6 2.323(9)
Au19 Au20 2.9091(19)
Au19 Cu4 2.782(2)
Au19 S1AA 2.318(9)
Au20 Au21 2.841(2)
Au20 Cu4 2.858(2)
Au20 P5 2.301(10)
Au21 Au22 3.091(2)
Au21 Cu4 2.789(3)
Au21 S5 2.299(9)
Au22 Au23 2.935(2)
Au22 Au24 2.9369(18)
Au22 Au29 2.954(2)
Au22 Cu6 2.784(2)
Au22 S5 2.339(9)
Au23 Au24 3.1609(19)
Au23 Au25 3.352(2)
Au23 Au28 3.0141(19)
Au23 Au29 2.895(2)
Au23 P9 2.294(10)
Au24 Au25 2.9931(19)
Au24 Au26 2.853(2)
Au24 Cu6 2.898(2)
Au24 P12 2.308(9)
Au25 Au26 2.911(2)
Au25 Au28 3.0118(19)
Au25 Au30 2.854(2)
Au25 P11 2.288(9)
Au26 Au30 2.882(2)
Au26 Cu6 2.775(2)
Au26 S0AA 2.291(8)
Au27 Cu5 2.896(2)
Au27 P2 2.338(8)
Au28 Au29 2.988(2)
Au28 Au30 2.885(2)
Au28 Cu1 2.857(3)
Au28 P10 2.310(9)
Au29 Cu1 2.734(3)
Au29 S6 2.309(9)
Au30 Cu1 2.788(3)
Au30 S4 2.334(9)
Au31 S1 2.306(9)
Au31 P13 2.280(10)
Cu1 Cu2 3.053(3)
Cu1 Cu3 2.914(3)
Cu1 S1 2.212(9)
Cu2 Cu3 2.960(3)
Cu2 S1 2.233(10)
Cu3 S1 2.236(9)
Cu4 Cu5 2.946(3)
Cu4 Cu6 2.949(3)
Cu4 S2 2.245(8)
Cu5 Cu6 2.985(3)
Cu5 S2 2.246(9)
Cu6 S2 2.252(9)
S0AA C1 1.84(4)
S1AA C12 1.87(5)
S3 C23 1.73(3)
S4 C34 1.77(5)
S5 C45 1.78(5)
S6 C56 1.84(4)
P1 C67 1.76(3)
P1 C73 1.809(18)
P1 C79 1.86(4)
P2 C85 1.82(4)
P2 C91 1.81(2)
P2 C97 1.812(19)
P3 C103 1.83(2)
P3 C109 1.85(2)
P3 C115 1.850(19)
P4 C121 1.805(18)
P4 C127 1.84(3)
P4 C133 1.844(19)
P5 C139 1.81(2)
P5 C145 1.85(2)
P5 C151 1.82(2)
P6 C157 1.84(2)
P6 C163 1.85(2)
P6 C169 1.84(2)
P7 C175 1.88(4)
P7 C181 1.90(2)
P7 C187 1.84(5)
P8 C193 1.80(2)
P8 C199 1.88(2)
P8 C205 1.81(2)
P9 C211 1.86(2)
P9 C217 1.858(19)
P9 C223 1.86(2)
P10 C229 1.83(3)
P10 C235 1.85(2)
P10 C241 1.83(2)
P11 C247 1.87(2)
P11 C253 1.80(2)
P11 C259 1.89(3)
P12 C265 1.89(3)
P12 C271 1.81(4)
P12 C277 1.85(4)
P13 C283 1.75(2)
P13 C289 1.80(2)
P13 C295 1.81(2)
C1 H1A 0.9900
C1 H1B 0.9900
C1 C2 1.59(4)
C2 C3 1.3900
C2 C7 1.3900
C3 H3 0.9500
C3 C4 1.3900
C4 H4 0.9500
C4 C5 1.3900
C5 C6 1.3900
C5 C8 1.511(18)
C6 H6 0.9500
C6 C7 1.3900
C7 H7 0.9500
C8 C9 1.486(19)
C8 C10 1.525(19)
C8 C11 1.495(19)
C9 H9A 0.9800
C9 H9B 0.9800
C9 H9C 0.9800
C10 H10A 0.9800
C10 H10B 0.9800
C10 H10C 0.9800
C11 H11A 0.9800
C11 H11B 0.9800
C11 H11C 0.9800
C12 H12A 0.9900
C12 H12B 0.9900
C12 C13 1.50(5)
C13 C18 1.3900
C13 C14 1.3900
C18 H18 0.9500
C18 C17 1.3900
C17 H17 0.9500
C17 C16 1.3900
C16 C15 1.3900
C16 C19 1.538(19)
C15 H15 0.9500
C15 C14 1.3900
C14 H14 0.9500
C19 C20 1.515(19)
C19 C21 1.537(19)
C19 C22 1.529(19)
C20 H20A 0.9800
C20 H20B 0.9800
C20 H20C 0.9800
C21 H21A 0.9800
C21 H21B 0.9800
C21 H21C 0.9800
C22 H22C 0.9800
C22 H22B 0.9800
C22 H22A 0.9800
C23 H23A 0.9900
C23 H23B 0.9900
C23 C24 1.46(4)
C24 C25 1.46(5)
C24 C29 1.34(5)
C25 H25 0.9500
C25 C26 1.37(5)
C26 H26 0.9500
C26 C27 1.31(5)
C27 C28 1.52(5)
C27 C30 1.528(19)
C28 H28 0.9500
C28 C29 1.27(5)
C29 H29 0.9500
C30 C31 1.518(19)
C30 C32 1.532(19)
C30 C33 1.510(19)
C31 H31A 0.9800
C31 H31B 0.9800
C31 H31C 0.9800
C32 H32A 0.9800
C32 H32B 0.9800
C32 H32C 0.9800
C33 H33A 0.9800
C33 H33B 0.9800
C33 H33C 0.9800
C34 H34A 0.9900
C34 H34B 0.9900
C34 C35 1.56(5)
C35 C40 1.3900
C35 C36 1.3900
C40 H40 0.9500
C40 C39 1.3900
C39 H39 0.9500
C39 C38 1.3900
C38 C37 1.3900
C38 C41 1.541(19)
C37 H37 0.9500
C37 C36 1.3900
C36 H36 0.9500
C41 C42 1.53(2)
C41 C43 1.55(2)
C41 C44 1.52(2)
C42 H42A 0.9800
C42 H42B 0.9800
C42 H42C 0.9800
C43 H43A 0.9800
C43 H43B 0.9800
C43 H43C 0.9800
C44 H44A 0.9800
C44 H44B 0.9800
C44 H44C 0.9800
C45 H45A 0.9900
C45 H45B 0.9900
C45 C46 1.519(19)
C46 C47 1.3900
C46 C51 1.3900
C47 H47 0.9500
C47 C48 1.3900
C48 H48 0.9500
C48 C49 1.3900
C49 C50 1.3900
C49 C52 1.70(6)
C50 H50 0.9500
C50 C51 1.3900
C51 H51 0.9500
C52 C53 1.52(2)
C52 C54 1.53(2)
C52 C55 1.53(2)
C53 H53A 0.9800
C53 H53B 0.9800
C53 H53C 0.9800
C54 H54A 0.9800
C54 H54B 0.9800
C54 H54C 0.9800
C55 H55A 0.9800
C55 H55B 0.9800
C55 H55C 0.9800
C56 H56A 0.9900
C56 H56B 0.9900
C56 C57 1.66(5)
C57 C58 1.3900
C57 C62 1.3900
C58 H58 0.9500
C58 C59 1.3900
C59 H59 0.9500
C59 C60 1.3900
C60 C61 1.3900
C60 C63 1.541(19)
C61 H61 0.9500
C61 C62 1.3900
C62 H62 0.9500
C63 C64 1.523(19)
C63 C65 1.55(2)
C63 C66 1.521(19)
C64 H64A 0.9800
C64 H64B 0.9800
C64 H64C 0.9800
C65 H65A 0.9800
C65 H65B 0.9800
C65 H65C 0.9800
C66 H66A 0.9800
C66 H66B 0.9800
C66 H66C 0.9800
C67 C68 1.50(4)
C67 C72 1.47(4)
C68 H68 0.9500
C68 C69 1.31(4)
C69 H69 0.9500
C69 C70 1.38(4)
C70 H70 0.9500
C70 C71 1.40(4)
C71 H71 0.9500
C71 C72 1.34(4)
C72 H72 0.9500
C73 C74 1.3900
C73 C78 1.3900
C74 H74 0.9500
C74 C75 1.3900
C75 H75 0.9500
C75 C76 1.3900
C76 H76 0.9500
C76 C77 1.3900
C77 H77 0.9500
C77 C78 1.3900
C78 H78 0.9500
C79 C80 1.31(5)
C79 C84 1.47(5)
C80 H80 0.9500
C80 C81 1.42(5)
C81 H81 0.9500
C81 C82 1.46(5)
C82 H82 0.9500
C82 C83 1.23(5)
C83 H83 0.9500
C83 C84 1.40(5)
C84 H84 0.9500
C85 C86 1.41(5)
C85 C90 1.36(5)
C86 H86 0.9500
C86 C87 1.39(5)
C87 H87 0.9500
C87 C88 1.32(5)
C88 H88 0.9500
C88 C89 1.43(5)
C89 H89 0.9500
C89 C90 1.41(5)
C90 H90 0.9500
C91 C92 1.3900
C91 C96 1.3900
C92 H92 0.9500
C92 C93 1.3900
C93 H93 0.9500
C93 C94 1.3900
C94 H94 0.9500
C94 C95 1.3900
C95 H95 0.9500
C95 C96 1.3900
C96 H96 0.9500
C97 C98 1.3900
C97 C102 1.3900
C98 H98 0.9500
C98 C99 1.3900
C99 H99 0.9500
C99 C100 1.3900
C100 H100 0.9500
C100 C101 1.3900
C101 H101 0.9500
C101 C102 1.3900
C102 H102 0.9500
C103 C104 1.3900
C103 C108 1.3900
C104 H104 0.9500
C104 C105 1.3900
C105 H105 0.9500
C105 C106 1.3900
C106 H106 0.9500
C106 C107 1.3900
C107 H107 0.9500
C107 C108 1.3900
C108 H108 0.9500
C109 C114 1.3900
C109 C110 1.3900
C114 H114 0.9500
C114 C113 1.3900
C113 H113 0.9500
C113 C112 1.3900
C112 H112 0.9500
C112 C111 1.3900
C111 H111 0.9500
C111 C110 1.3900
C110 H110 0.9500
C115 C120 1.3900
C115 C116 1.3900
C120 H120 0.9500
C120 C119 1.3900
C119 H119 0.9500
C119 C118 1.3900
C118 H118 0.9500
C118 C117 1.3900
C117 H117 0.9500
C117 C116 1.3900
C116 H116 0.9500
C121 C126 1.3900
C121 C122 1.3900
C126 H126 0.9500
C126 C125 1.3900
C125 H125 0.9500
C125 C124 1.3900
C124 H124 0.9500
C124 C123 1.3900
C123 H123 0.9500
C123 C122 1.3900
C122 H122 0.9500
C127 C128 1.40(4)
C127 C132 1.45(4)
C128 H128 0.9500
C128 C129 1.35(4)
C129 H129 0.9500
C129 C130 1.50(4)
C130 H130 0.9500
C130 C131 1.28(4)
C131 H131 0.9500
C131 C132 1.41(4)
C132 H132 0.9500
C133 C134 1.3900
C133 C138 1.3900
C134 H134 0.9500
C134 C135 1.3900
C135 H135 0.9500
C135 C136 1.3900
C136 H136 0.9500
C136 C137 1.3900
C137 H137 0.9500
C137 C138 1.3900
C138 H138 0.9500
C139 C144 1.3900
C139 C140 1.3900
C144 H144 0.9500
C144 C143 1.3900
C143 H143 0.9500
C143 C142 1.3900
C142 H142 0.9500
C142 C141 1.3900
C141 H141 0.9500
C141 C140 1.3900
C140 H140 0.9500
C145 C146 1.3900
C145 C150 1.3900
C146 H146 0.9500
C146 C147 1.3900
C147 H147 0.9500
C147 C148 1.3900
C148 H148 0.9500
C148 C149 1.3900
C149 H149 0.9500
C149 C150 1.3900
C150 H150 0.9500
C151 C152 1.3900
C151 C156 1.3900
C152 H152 0.9500
C152 C153 1.3900
C153 H153 0.9500
C153 C154 1.3900
C154 H154 0.9500
C154 C155 1.3900
C155 H155 0.9500
C155 C156 1.3900
C156 H156 0.9500
C157 C162 1.3900
C157 C158 1.3900
C162 H162 0.9500
C162 C161 1.3900
C161 H161 0.9500
C161 C160 1.3900
C160 H160 0.9500
C160 C159 1.3900
C159 H159 0.9500
C159 C158 1.3900
C158 H158 0.9500
C163 C164 1.3900
C163 C168 1.3900
C164 H164 0.9500
C164 C165 1.3900
C165 H165 0.9500
C165 C166 1.3900
C166 H166 0.9500
C166 C167 1.3900
C167 H167 0.9500
C167 C168 1.3900
C168 H168 0.9500
C169 C170 1.3900
C169 C174 1.3900
C170 H170 0.9500
C170 C171 1.3900
C171 H171 0.9500
C171 C172 1.3900
C172 H172 0.9500
C172 C173 1.3900
C173 H173 0.9500
C173 C174 1.3900
C174 H174 0.9500
C175 C176 1.40(5)
C175 C180 1.29(5)
C176 H176 0.9500
C176 C177 1.34(5)
C177 H177 0.9500
C177 C178 1.27(5)
C178 H178 0.9500
C178 C179 1.36(5)
C179 H179 0.9500
C179 C180 1.39(5)
C180 H180 0.9500
C181 C186 1.3900
C181 C182 1.3900
C186 H186 0.9500
C186 C185 1.3900
C185 H185 0.9500
C185 C184 1.3900
C184 H184 0.9500
C184 C183 1.3900
C183 H183 0.9500
C183 C182 1.3900
C182 H182 0.9500
C187 C188 1.34(5)
C187 C192 1.46(6)
C188 H188 0.9500
C188 C189 1.41(6)
C189 H189 0.9500
C189 C190 1.27(5)
C190 H190 0.9500
C190 C191 1.33(5)
C191 H191 0.9500
C191 C192 1.41(6)
C192 H192 0.9500
C193 C198 1.3900
C193 C194 1.3900
C198 H198 0.9500
C198 C197 1.3900
C197 H197 0.9500
C197 C196 1.3900
C196 H196 0.9500
C196 C195 1.3900
C195 H195 0.9500
C195 C194 1.3900
C194 H194 0.9500
C199 C204 1.3900
C199 C200 1.3900
C204 H204 0.9500
C204 C203 1.3900
C203 H203 0.9500
C203 C202 1.3900
C202 H202 0.9500
C202 C201 1.3900
C201 H201 0.9500
C201 C200 1.3900
C200 H200 0.9500
C205 C206 1.3900
C205 C210 1.3900
C206 H206 0.9500
C206 C207 1.3900
C207 H207 0.9500
C207 C208 1.3900
C208 H208 0.9500
C208 C209 1.3900
C209 H209 0.9500
C209 C210 1.3900
C210 H210 0.9500
C211 C212 1.3900
C211 C216 1.3900
C212 H212 0.9500
C212 C213 1.3900
C213 H213 0.9500
C213 C214 1.3900
C214 H214 0.9500
C214 C215 1.3900
C215 H215 0.9500
C215 C216 1.3900
C216 H216 0.9500
C217 C218 1.3900
C217 C222 1.3900
C218 H218 0.9500
C218 C219 1.3900
C219 H219 0.9500
C219 C220 1.3900
C220 H220 0.9500
C220 C221 1.3900
C221 H221 0.9500
C221 C222 1.3900
C222 H222 0.9500
C223 C224 1.3900
C223 C228 1.3900
C224 H224 0.9500
C224 C225 1.3900
C225 H225 0.9500
C225 C226 1.3900
C226 H226 0.9500
C226 C227 1.3900
C227 H227 0.9500
C227 C228 1.3900
C228 H228 0.9500
C229 C234 1.3900
C229 C230 1.3900
C234 H234 0.9500
C234 C233 1.3900
C233 H233 0.9500
C233 C232 1.3900
C232 H232 0.9500
C232 C231 1.3900
C231 H231 0.9500
C231 C230 1.3900
C230 H230 0.9500
C235 C240 1.3900
C235 C236 1.3900
C240 H240 0.9500
C240 C239 1.3900
C239 H239 0.9500
C239 C238 1.3900
C238 H238 0.9500
C238 C237 1.3900
C237 H237 0.9500
C237 C236 1.3900
C236 H236 0.9500
C241 C246 1.3900
C241 C242 1.3900
C246 H246 0.9500
C246 C245 1.3900
C245 H245 0.9500
C245 C244 1.3900
C244 H244 0.9500
C244 C243 1.3900
C243 H243 0.9500
C243 C242 1.3900
C242 H242 0.9500
C247 C252 1.3900
C247 C248 1.3900
C252 H252 0.9500
C252 C251 1.3900
C251 H251 0.9500
C251 C250 1.3900
C250 H250 0.9500
C250 C249 1.3900
C249 H249 0.9500
C249 C248 1.3900
C248 H248 0.9500
C253 C258 1.3900
C253 C254 1.3900
C258 H258 0.9500
C258 C257 1.3900
C257 H257 0.9500
C257 C256 1.3900
C256 H256 0.9500
C256 C255 1.3900
C255 H255 0.9500
C255 C254 1.3900
C254 H254 0.9500
C259 C260 1.3900
C259 C264 1.3900
C260 H260 0.9500
C260 C261 1.3900
C261 H261 0.9500
C261 C262 1.3900
C262 H262 0.9500
C262 C263 1.3900
C263 H263 0.9500
C263 C264 1.3900
C264 H264 0.9500
C265 C266 1.3900
C265 C270 1.3900
C266 H266 0.9500
C266 C267 1.3900
C267 H267 0.9500
C267 C268 1.3900
C268 H268 0.9500
C268 C269 1.3900
C269 H269 0.9500
C269 C270 1.3900
C270 H270 0.9500
C271 C272 1.42(5)
C271 C276 1.40(5)
C272 H272 0.9500
C272 C273 1.37(5)
C273 H273 0.9500
C273 C274 1.42(5)
C274 H274 0.9500
C274 C275 1.32(5)
C275 H275 0.9500
C275 C276 1.41(5)
C276 H276 0.9500
C277 C278 1.26(5)
C277 C282 1.50(5)
C278 H278 0.9500
C278 C279 1.36(5)
C279 H279 0.9500
C279 C280 1.30(5)
C280 H280 0.9500
C280 C281 1.37(5)
C281 H281 0.9500
C281 C282 1.19(5)
C282 H282 0.9500
C283 C284 1.3900
C283 C288 1.3900
C284 H284 0.9500
C284 C285 1.3900
C285 H285 0.9500
C285 C286 1.3900
C286 H286 0.9500
C286 C287 1.3900
C287 H287 0.9500
C287 C288 1.3900
C288 H288 0.9500
C289 C290 1.3900
C289 C294 1.3900
C290 H290 0.9500
C290 C291 1.3900
C291 H291 0.9500
C291 C292 1.3900
C292 H292 0.9500
C292 C293 1.3900
C293 H293 0.9500
C293 C294 1.3900
C294 H294 0.9500
C295 C300 1.3900
C295 C296 1.3900
C300 H300 0.9500
C300 C299 1.3900
C299 H299 0.9500
C299 C298 1.3900
C298 H298 0.9500
C298 C297 1.3900
C297 H297 0.9500
C297 C296 1.3900
C296 H296 0.9500
Sb1 F1 1.85(3)
Sb1 F2 1.92(3)
Sb1 F3 1.90(3)
Sb1 F4 1.75(5)
Sb1 F5 1.72(3)
Sb1 F6 1.90(3)
Sb2 F7 1.892(11)
Sb2 F8 1.847(11)
Sb2 F9 1.833(11)
Sb2 F10 1.860(12)
Sb2 F11 1.909(11)
Sb2 F12 1.839(12)
Sb3 F18 1.875(16)
Sb3 F15 1.875(15)
Sb3 F14 1.806(16)
Sb3 F13 1.882(16)
Sb3 F16 1.881(16)
Sb3 F17 1.877(15)
Sb4 F22 1.871(14)
Sb4 F19 1.859(14)
Sb4 F24 1.845(14)
Sb4 F20 1.840(14)
Sb4 F21 1.863(10)
Sb4 F23 1.851(10)

loop_
_geom_torsion_atom_site_label_1
_geom_torsion_atom_site_label_2
_geom_torsion_atom_site_label_3
_geom_torsion_atom_site_label_4
_geom_torsion
Au7 P4 C121 C126 114.1(12)
Au7 P4 C121 C122 -69.0(13)
Au7 P4 C127 C128 -21(3)
Au7 P4 C127 C132 158(2)
Au7 P4 C133 C134 -176.6(10)
Au7 P4 C133 C138 4.1(14)
Au8 P3 C103 C104 -61.5(15)
Au8 P3 C103 C108 118.9(13)
Au8 P3 C109 C114 154.3(11)
Au8 P3 C109 C110 -36.6(14)
Au8 P3 C115 C120 -14.3(15)
Au8 P3 C115 C116 166.6(11)
Au9 P1 C67 C68 -146(3)
Au9 P1 C67 C72 32(3)
Au9 P1 C73 C74 27.9(14)
Au9 P1 C73 C78 -145.1(10)
Au9 P1 C79 C80 57(3)
Au9 P1 C79 C84 -129(3)
Au10 S3 C23 C24 145(3)
Au11 S4 C34 C35 -150(3)
Au12 S0AA C1 C2 -103(2)
Au13 S1AA C12 C13 171(3)
Au14 S3 C23 C24 -133(3)
Au15 P8 C193 C198 176.2(11)
Au15 P8 C193 C194 -6.7(16)
Au15 P8 C199 C204 -70.0(15)
Au15 P8 C199 C200 110.6(13)
Au15 P8 C205 C206 148.0(12)
Au15 P8 C205 C210 -32.9(16)
Au16 P6 C157 C162 173.7(10)
Au16 P6 C157 C158 -10.7(15)
Au16 P6 C163 C164 13.3(16)
Au16 P6 C163 C168 -165.8(11)
Au16 P6 C169 C170 98.4(16)
Au16 P6 C169 C174 -79.7(17)
Au17 P7 C175 C176 33(4)
Au17 P7 C175 C180 -142(3)
Au17 P7 C181 C186 68.9(15)
Au17 P7 C181 C182 -114.3(15)
Au17 P7 C187 C188 -144(4)
Au17 P7 C187 C192 26(4)
Au18 S6 C56 C57 126(2)
Au19 S1AA C12 C13 -101(3)
Au20 P5 C139 C144 -30.5(18)
Au20 P5 C139 C140 154.7(12)
Au20 P5 C145 C146 -32.5(16)
Au20 P5 C145 C150 150.6(12)
Au20 P5 C151 C152 150.4(13)
Au20 P5 C151 C156 -31.1(17)
Au21 S5 C45 C46 167(3)
Au22 S5 C45 C46 -104(3)
Au23 P9 C211 C212 166.4(10)
Au23 P9 C211 C216 -14.9(15)
Au23 P9 C217 C218 126.4(13)
Au23 P9 C217 C222 -51.3(14)
Au23 P9 C223 C224 -30.1(16)
Au23 P9 C223 C228 155.4(12)
Au24 P12 C265 C266 -57.4(18)
Au24 P12 C265 C270 126.4(15)
Au24 P12 C271 C272 148(3)
Au24 P12 C271 C276 -34(4)
Au24 P12 C277 C278 -33(5)
Au24 P12 C277 C282 137(3)
Au25 P11 C247 C252 18.6(16)
Au25 P11 C247 C248 -153.0(11)
Au25 P11 C253 C258 -141.4(13)
Au25 P11 C253 C254 42.9(18)
Au25 P11 C259 C260 40.0(18)
Au25 P11 C259 C264 -152.4(14)
Au26 S0AA C1 C2 170(2)
Au27 P2 C85 C86 155(3)
Au27 P2 C85 C90 -27(4)
Au27 P2 C91 C92 149.1(11)
Au27 P2 C91 C96 -29.0(16)
Au27 P2 C97 C98 -31.8(15)
Au27 P2 C97 C102 149.9(11)
Au28 P10 C229 C234 105.9(15)
Au28 P10 C229 C230 -73.8(18)
Au28 P10 C235 C240 2.6(17)
Au28 P10 C235 C236 -175.7(11)
Au28 P10 C241 C246 161.3(12)
Au28 P10 C241 C242 -26.0(16)
Au29 S6 C56 C57 -150(2)
Au30 S4 C34 C35 128(3)
Au31 P13 C283 C284 37.8(16)
Au31 P13 C283 C288 -148.7(12)
Au31 P13 C289 C290 -143.3(13)
Au31 P13 C289 C294 36.7(16)
Au31 P13 C295 C300 46.6(15)
Au31 P13 C295 C296 -136.5(13)
S0AA C1 C2 C3 -86(3)
S0AA C1 C2 C7 88(3)
S1AA C12 C13 C18 95(3)
S1AA C12 C13 C14 -82(4)
S3 C23 C24 C25 -48(5)
S3 C23 C24 C29 132(4)
S4 C34 C35 C40 154(2)
S4 C34 C35 C36 -26(5)
S5 C45 C46 C47 -84(4)
S5 C45 C46 C51 90(4)
S6 C56 C57 C58 -50(4)
S6 C56 C57 C62 133(2)
P1 C67 C68 C69 180(3)
P1 C67 C72 C71 177(3)
P1 C73 C74 C75 -173.0(16)
P1 C73 C78 C77 172.8(16)
P1 C79 C80 C81 173(3)
P1 C79 C84 C83 -177(3)
P2 C85 C86 C87 176(3)
P2 C85 C90 C89 -174(3)
P2 C91 C92 C93 -178.1(18)
P2 C91 C96 C95 178.0(19)
P2 C97 C98 C99 -178.4(18)
P2 C97 C102 C101 178.3(19)
P3 C103 C104 C105 -179.5(18)
P3 C103 C108 C107 179.5(19)
P3 C109 C114 C113 168.7(18)
P3 C109 C110 C111 -169.4(17)
P3 C115 C120 C119 -179.0(18)
P3 C115 C116 C117 179.0(18)
P4 C121 C126 C125 176.8(17)
P4 C121 C122 C123 -177.0(16)
P4 C127 C128 C129 180(3)
P4 C127 C132 C131 -179(2)
P4 C133 C134 C135 -179.3(18)
P4 C133 C138 C137 179.3(17)
P5 C139 C144 C143 -175(2)
P5 C139 C140 C141 175(2)
P5 C145 C146 C147 -177.0(19)
P5 C145 C150 C149 177(2)
P5 C151 C152 C153 178(2)
P5 C151 C156 C155 -179(2)
P6 C157 C162 C161 175.5(18)
P6 C157 C158 C159 -175.6(18)
P6 C163 C164 C165 -179.1(19)
P6 C163 C168 C167 179.1(19)
P6 C169 C170 C171 -178(2)
P6 C169 C174 C173 178(2)
P7 C175 C176 C177 173(3)
P7 C175 C180 C179 -179(3)
P7 C181 C186 C185 177.0(19)
P7 C181 C182 C183 -177(2)
P7 C187 C188 C189 -178(3)
P7 C187 C192 C191 -178(3)
P8 C193 C198 C197 177.1(19)
P8 C193 C194 C195 -177.1(19)
P8 C199 C204 C203 -179.4(19)
P8 C199 C200 C201 179.4(19)
P8 C205 C206 C207 179(2)
P8 C205 C210 C209 -179.1(18)
P9 C211 C212 C213 178.6(18)
P9 C211 C216 C215 -178.7(17)
P9 C217 C218 C219 -177.6(19)
P9 C217 C222 C221 177.9(17)
P9 C223 C224 C225 -175(2)
P9 C223 C228 C227 174(2)
P10 C229 C234 C233 -180(2)
P10 C229 C230 C231 180(2)
P10 C235 C240 C239 -178.3(19)
P10 C235 C236 C237 178(2)
P10 C241 C246 C245 173(2)
P10 C241 C242 C243 -172.8(19)
P11 C247 C252 C251 -171.5(18)
P11 C247 C248 C249 171.5(18)
P11 C253 C258 C257 -176(2)
P11 C253 C254 C255 176(2)
P11 C259 C260 C261 168(2)
P11 C259 C264 C263 -167(2)
P12 C265 C266 C267 -176(2)
P12 C265 C270 C269 176(2)
P12 C271 C272 C273 174(3)
P12 C271 C276 C275 -177(3)
P12 C277 C278 C279 175(4)
P12 C277 C282 C281 -178(4)
P13 C283 C284 C285 173.7(19)
P13 C283 C288 C287 -173(2)
P13 C289 C290 C291 -180(2)
P13 C289 C294 C293 179.9(19)
P13 C295 C300 C299 177.0(19)
P13 C295 C296 C297 -177(2)
C1 C2 C3 C4 175(3)
C1 C2 C7 C6 -175(3)
C2 C3 C4 C5 0.0
C3 C2 C7 C6 0.0
C3 C4 C5 C6 0.0
C3 C4 C5 C8 172(3)
C4 C5 C6 C7 0.0
C4 C5 C8 C9 -32(4)
C4 C5 C8 C10 -161(3)
C4 C5 C8 C11 80(3)
C5 C6 C7 C2 0.0
C6 C5 C8 C9 141(2)
C6 C5 C8 C10 12(4)
C6 C5 C8 C11 -107(2)
C7 C2 C3 C4 0.0
C8 C5 C6 C7 -174(3)
C12 C13 C18 C17 -178(3)
C12 C13 C14 C15 178(4)
C13 C18 C17 C16 0.0
C18 C13 C14 C15 0.0
C18 C17 C16 C15 0.0
C18 C17 C16 C19 -178(3)
C17 C16 C15 C14 0.0
C17 C16 C19 C20 139(2)
C17 C16 C19 C21 25(4)
C17 C16 C19 C22 -107(3)
C16 C15 C14 C13 0.0
C15 C16 C19 C20 -40(4)
C15 C16 C19 C21 -153(3)
C15 C16 C19 C22 74(4)
C14 C13 C18 C17 0.0
C19 C16 C15 C14 178(4)
C23 C24 C25 C26 177(4)
C23 C24 C29 C28 -177(4)
C24 C25 C26 C27 0(6)
C25 C24 C29 C28 3(6)
C25 C26 C27 C28 2(6)
C25 C26 C27 C30 -174(4)
C26 C27 C28 C29 -2(6)
C26 C27 C30 C31 -43(6)
C26 C27 C30 C32 -154(4)
C26 C27 C30 C33 68(6)
C27 C28 C29 C24 0(6)
C28 C27 C30 C31 141(4)
C28 C27 C30 C32 29(5)
C28 C27 C30 C33 -108(4)
C29 C24 C25 C26 -3(6)
C30 C27 C28 C29 174(4)
C34 C35 C40 C39 -180(3)
C34 C35 C36 C37 180(4)
C35 C40 C39 C38 0.0
C40 C35 C36 C37 0.0
C40 C39 C38 C37 0.0
C40 C39 C38 C41 -165(4)
C39 C38 C37 C36 0.0
C39 C38 C41 C42 -114(3)
C39 C38 C41 C43 127(3)
C39 C38 C41 C44 2(4)
C38 C37 C36 C35 0.0
C37 C38 C41 C42 80(3)
C37 C38 C41 C43 -39(4)
C37 C38 C41 C44 -164(2)
C36 C35 C40 C39 0.0
C41 C38 C37 C36 167(3)
C45 C46 C47 C48 174(4)
C45 C46 C51 C50 -174(4)
C46 C47 C48 C49 0.0
C47 C46 C51 C50 0.0
C47 C48 C49 C50 0.0
C47 C48 C49 C52 178(3)
C48 C49 C50 C51 0.0
C48 C49 C52 C53 -173(2)
C48 C49 C52 C54 62(3)
C48 C49 C52 C55 -56(3)
C49 C50 C51 C46 0.0
C50 C49 C52 C53 5(4)
C50 C49 C52 C54 -120(3)
C50 C49 C52 C55 122(3)
C51 C46 C47 C48 0.0
C52 C49 C50 C51 -178(3)
C56 C57 C58 C59 -177(3)
C56 C57 C62 C61 177(3)
C57 C58 C59 C60 0.0
C58 C57 C62 C61 0.0
C58 C59 C60 C61 0.0
C58 C59 C60 C63 179(4)
C59 C60 C61 C62 0.0
C59 C60 C63 C64 4(4)
C59 C60 C63 C65 -110(3)
C59 C60 C63 C66 131(3)
C60 C61 C62 C57 0.0
C61 C60 C63 C64 -177(2)
C61 C60 C63 C65 69(3)
C61 C60 C63 C66 -50(3)
C62 C57 C58 C59 0.0
C63 C60 C61 C62 -179(3)
C67 P1 C73 C74 153.0(15)
C67 P1 C73 C78 -20.0(18)
C67 P1 C79 C80 -68(3)
C67 P1 C79 C84 106(3)
C67 C68 C69 C70 -1(6)
C68 C67 C72 C71 -5(5)
C68 C69 C70 C71 2(6)
C69 C70 C71 C72 -5(5)
C70 C71 C72 C67 6(5)
C72 C67 C68 C69 1(5)
C73 P1 C67 C68 91(3)
C73 P1 C67 C72 -91(3)
C73 P1 C79 C80 -179(3)
C73 P1 C79 C84 -5(3)
C73 C74 C75 C76 0.0
C74 C73 C78 C77 0.0
C74 C75 C76 C77 0.0
C75 C76 C77 C78 0.0
C76 C77 C78 C73 0.0
C78 C73 C74 C75 0.0
C79 P1 C67 C68 -21(3)
C79 P1 C67 C72 157(3)
C79 P1 C73 C74 -97.7(17)
C79 P1 C73 C78 89.4(17)
C79 C80 C81 C82 1(6)
C80 C79 C84 C83 -3(6)
C80 C81 C82 C83 5(6)
C81 C82 C83 C84 -10(6)
C82 C83 C84 C79 9(6)
C84 C79 C80 C81 -2(6)
C85 P2 C91 C92 -85.4(18)
C85 P2 C91 C96 96.6(18)
C85 P2 C97 C98 -162.2(17)
C85 P2 C97 C102 19(2)
C85 C86 C87 C88 -2(6)
C86 C85 C90 C89 4(6)
C86 C87 C88 C89 3(7)
C87 C88 C89 C90 -1(6)
C88 C89 C90 C85 -3(6)
C90 C85 C86 C87 -2(6)
C91 P2 C85 C86 33(4)
C91 P2 C85 C90 -148(3)
C91 P2 C97 C98 88.1(15)
C91 P2 C97 C102 -90.2(16)
C91 C92 C93 C94 0.0
C92 C91 C96 C95 0.0
C92 C93 C94 C95 0.0
C93 C94 C95 C96 0.0
C94 C95 C96 C91 0.0
C96 C91 C92 C93 0.0
C97 P2 C85 C86 -76(4)
C97 P2 C85 C90 102(3)
C97 P2 C91 C92 26.6(17)
C97 P2 C91 C96 -151.4(15)
C97 C98 C99 C100 0.0
C98 C97 C102 C101 0.0
C98 C99 C100 C101 0.0
C99 C100 C101 C102 0.0
C100 C101 C102 C97 0.0
C102 C97 C98 C99 0.0
C103 P3 C109 C114 28.2(17)
C103 P3 C109 C110 -162.7(14)
C103 P3 C115 C120 115.6(14)
C103 P3 C115 C116 -63.4(16)
C103 C104 C105 C106 0.0
C104 C103 C108 C107 0.0
C104 C105 C106 C107 0.0
C105 C106 C107 C108 0.0
C106 C107 C108 C103 0.0
C108 C103 C104 C105 0.0
C109 P3 C103 C104 63.2(15)
C109 P3 C103 C108 -116.3(15)
C109 P3 C115 C120 -138.4(14)
C109 P3 C115 C116 42.6(16)
C109 C114 C113 C112 0.0
C114 C109 C110 C111 0.0
C114 C113 C112 C111 0.0
C113 C112 C111 C110 0.0
C112 C111 C110 C109 0.0
C110 C109 C114 C113 0.0
C115 P3 C103 C104 170.0(14)
C115 P3 C103 C108 -9.5(18)
C115 P3 C109 C114 -82.0(16)
C115 P3 C109 C110 87.0(14)
C115 C120 C119 C118 0.0
C120 C115 C116 C117 0.0
C120 C119 C118 C117 0.0
C119 C118 C117 C116 0.0
C118 C117 C116 C115 0.0
C116 C115 C120 C119 0.0
C121 P4 C127 C128 -147(3)
C121 P4 C127 C132 32(3)
C121 P4 C133 C134 -49.7(16)
C121 P4 C133 C138 131.1(13)
C121 C126 C125 C124 0.0
C126 C121 C122 C123 0.0
C126 C125 C124 C123 0.0
C125 C124 C123 C122 0.0
C124 C123 C122 C121 0.0
C122 C121 C126 C125 0.0
C127 P4 C121 C126 -120.3(16)
C127 P4 C121 C122 56.6(17)
C127 P4 C133 C134 59.1(18)
C127 P4 C133 C138 -120.2(16)
C127 C128 C129 C130 3(5)
C128 C127 C132 C131 0(5)
C128 C129 C130 C131 -8(5)
C129 C130 C131 C132 10(6)
C130 C131 C132 C127 -6(6)
C132 C127 C128 C129 1(5)
C133 P4 C121 C126 -12.2(17)
C133 P4 C121 C122 164.7(13)
C133 P4 C127 C128 103(3)
C133 P4 C127 C132 -78(3)
C133 C134 C135 C136 0.0
C134 C133 C138 C137 0.0
C134 C135 C136 C137 0.0
C135 C136 C137 C138 0.0
C136 C137 C138 C133 0.0
C138 C133 C134 C135 0.0
C139 P5 C145 C146 -161.4(16)
C139 P5 C145 C150 22(2)
C139 P5 C151 C152 -83.3(18)
C139 P5 C151 C156 95.2(17)
C139 C144 C143 C142 0.0
C144 C139 C140 C141 0.0
C144 C143 C142 C141 0.0
C143 C142 C141 C140 0.0
C142 C141 C140 C139 0.0
C140 C139 C144 C143 0.0
C145 P5 C139 C144 97.6(18)
C145 P5 C139 C140 -77.3(18)
C145 P5 C151 C152 27.4(19)
C145 P5 C151 C156 -154.1(15)
C145 C146 C147 C148 0.0
C146 C145 C150 C149 0.0
C146 C147 C148 C149 0.0
C147 C148 C149 C150 0.0
C148 C149 C150 C145 0.0
C150 C145 C146 C147 0.0
C151 P5 C139 C144 -155.7(17)
C151 P5 C139 C140 29.5(19)
C151 P5 C145 C146 90.3(16)
C151 P5 C145 C150 -86.7(18)
C151 C152 C153 C154 0.0
C152 C151 C156 C155 0.0
C152 C153 C154 C155 0.0
C153 C154 C155 C156 0.0
C154 C155 C156 C151 0.0
C156 C151 C152 C153 0.0
C157 P6 C163 C164 -108.1(15)
C157 P6 C163 C168 72.8(16)
C157 P6 C169 C170 -135.5(16)
C157 P6 C169 C174 46.4(18)
C157 C162 C161 C160 0.0
C162 C157 C158 C159 0.0
C162 C161 C160 C159 0.0
C161 C160 C159 C158 0.0
C160 C159 C158 C157 0.0
C158 C157 C162 C161 0.0
C163 P6 C157 C162 -65.2(16)
C163 P6 C157 C158 110.4(15)
C163 P6 C169 C170 -29.7(19)
C163 P6 C169 C174 152.1(15)
C163 C164 C165 C166 0.0
C164 C163 C168 C167 0.0
C164 C165 C166 C167 0.0
C165 C166 C167 C168 0.0
C166 C167 C168 C163 0.0
C168 C163 C164 C165 0.0
C169 P6 C157 C162 43.8(17)
C169 P6 C157 C158 -140.6(15)
C169 P6 C163 C164 145.2(15)
C169 P6 C163 C168 -33.9(18)
C169 C170 C171 C172 0.0
C170 C169 C174 C173 0.0
C170 C171 C172 C173 0.0
C171 C172 C173 C174 0.0
C172 C173 C174 C169 0.0
C174 C169 C170 C171 0.0
C175 P7 C181 C186 -165.5(18)
C175 P7 C181 C182 11(2)
C175 P7 C187 C188 92(4)
C175 P7 C187 C192 -97(4)
C175 C176 C177 C178 15(6)
C176 C175 C180 C179 6(7)
C176 C177 C178 C179 -12(7)
C177 C178 C179 C180 5(7)
C178 C179 C180 C175 -2(6)
C180 C175 C176 C177 -12(6)
C181 P7 C175 C176 -94(3)
C181 P7 C175 C180 91(4)
C181 P7 C187 C188 -15(5)
C181 P7 C187 C192 155(3)
C181 C186 C185 C184 0.0
C186 C181 C182 C183 0.0
C186 C185 C184 C183 0.0
C185 C184 C183 C182 0.0
C184 C183 C182 C181 0.0
C182 C181 C186 C185 0.0
C187 P7 C175 C176 157(3)
C187 P7 C175 C180 -18(4)
C187 P7 C181 C186 -61(2)
C187 P7 C181 C182 116(2)
C187 C188 C189 C190 -13(7)
C188 C187 C192 C191 -8(7)
C188 C189 C190 C191 9(9)
C189 C190 C191 C192 -4(8)
C190 C191 C192 C187 3(7)
C192 C187 C188 C189 13(7)
C193 P8 C199 C204 166.6(15)
C193 P8 C199 C200 -12.8(17)
C193 P8 C205 C206 -88.2(17)
C193 P8 C205 C210 90.9(15)
C193 C198 C197 C196 0.0
C198 C193 C194 C195 0.0
C198 C197 C196 C195 0.0
C197 C196 C195 C194 0.0
C196 C195 C194 C193 0.0
C194 C193 C198 C197 0.0
C199 P8 C193 C198 -57.9(16)
C199 P8 C193 C194 119.2(15)
C199 P8 C205 C206 19.1(19)
C199 P8 C205 C210 -161.8(14)
C199 C204 C203 C202 0.0
C204 C199 C200 C201 0.0
C204 C203 C202 C201 0.0
C203 C202 C201 C200 0.0
C202 C201 C200 C199 0.0
C200 C199 C204 C203 0.0
C205 P8 C193 C198 51.6(17)
C205 P8 C193 C194 -131.3(15)
C205 P8 C199 C204 57.5(17)
C205 P8 C199 C200 -121.9(15)
C205 C206 C207 C208 0.0
C206 C205 C210 C209 0.0
C206 C207 C208 C209 0.0
C207 C208 C209 C210 0.0
C208 C209 C210 C205 0.0
C210 C205 C206 C207 0.0
C211 P9 C217 C218 -2.7(18)
C211 P9 C217 C222 179.5(13)
C211 P9 C223 C224 93.7(16)
C211 P9 C223 C228 -80.9(17)
C211 C212 C213 C214 0.0
C212 C211 C216 C215 0.0
C212 C213 C214 C215 0.0
C213 C214 C215 C216 0.0
C214 C215 C216 C211 0.0
C216 C211 C212 C213 0.0
C217 P9 C211 C212 -63.2(16)
C217 P9 C211 C216 115.5(14)
C217 P9 C223 C224 -158.6(14)
C217 P9 C223 C228 26.8(18)
C217 C218 C219 C220 0.0
C218 C217 C222 C221 0.0
C218 C219 C220 C221 0.0
C219 C220 C221 C222 0.0
C220 C221 C222 C217 0.0
C222 C217 C218 C219 0.0
C223 P9 C211 C212 43.5(17)
C223 P9 C211 C216 -137.8(15)
C223 P9 C217 C218 -107.2(16)
C223 P9 C217 C222 75.1(15)
C223 C224 C225 C226 0.0
C224 C223 C228 C227 0.0
C224 C225 C226 C227 0.0
C225 C226 C227 C228 0.0
C226 C227 C228 C223 0.0
C228 C223 C224 C225 0.0
C229 P10 C235 C240 130.5(16)
C229 P10 C235 C236 -47.8(19)
C229 P10 C241 C246 36.6(19)
C229 P10 C241 C242 -150.6(16)
C229 C234 C233 C232 0.0
C234 C229 C230 C231 0.0
C234 C233 C232 C231 0.0
C233 C232 C231 C230 0.0
C232 C231 C230 C229 0.0
C230 C229 C234 C233 0.0
C235 P10 C229 C234 -20(2)
C235 P10 C229 C230 160.3(17)
C235 P10 C241 C246 -74.5(18)
C235 P10 C241 C242 98.3(16)
C235 C240 C239 C238 0.0
C240 C235 C236 C237 0.0
C240 C239 C238 C237 0.0
C239 C238 C237 C236 0.0
C238 C237 C236 C235 0.0
C236 C235 C240 C239 0.0
C241 P10 C229 C234 -130.5(17)
C241 P10 C229 C230 50(2)
C241 P10 C235 C240 -122.7(16)
C241 P10 C235 C236 59.0(18)
C241 C246 C245 C244 0.0
C246 C241 C242 C243 0.0
C246 C245 C244 C243 0.0
C245 C244 C243 C242 0.0
C244 C243 C242 C241 0.0
C242 C241 C246 C245 0.0
C247 P11 C253 C258 -15(2)
C247 P11 C253 C254 169.5(15)
C247 P11 C259 C260 -88.3(18)
C247 P11 C259 C264 79(2)
C247 C252 C251 C250 0.0
C252 C247 C248 C249 0.0
C252 C251 C250 C249 0.0
C251 C250 C249 C248 0.0
C250 C249 C248 C247 0.0
C248 C247 C252 C251 0.0
C253 P11 C247 C252 -109.3(15)
C253 P11 C247 C248 79.1(16)
C253 P11 C259 C260 162.4(18)
C253 P11 C259 C264 -30(2)
C253 C258 C257 C256 0.0
C258 C253 C254 C255 0.0
C258 C257 C256 C255 0.0
C257 C256 C255 C254 0.0
C256 C255 C254 C253 0.0
C254 C253 C258 C257 0.0
C259 P11 C247 C252 148.0(17)
C259 P11 C247 C248 -24(2)
C259 P11 C253 C258 96.3(18)
C259 P11 C253 C254 -79.3(18)
C259 C260 C261 C262 0.0
C260 C259 C264 C263 0.0
C260 C261 C262 C263 0.0
C261 C262 C263 C264 0.0
C262 C263 C264 C259 0.0
C264 C259 C260 C261 0.0
C265 P12 C271 C272 18(4)
C265 P12 C271 C276 -165(3)
C265 P12 C277 C278 91(4)
C265 P12 C277 C282 -99(4)
C265 C266 C267 C268 0.0
C266 C265 C270 C269 0.0
C266 C267 C268 C269 0.0
C267 C268 C269 C270 0.0
C268 C269 C270 C265 0.0
C270 C265 C266 C267 0.0
C271 P12 C265 C266 71(2)
C271 P12 C265 C270 -105(2)
C271 P12 C277 C278 -156(4)
C271 P12 C277 C282 14(4)
C271 C272 C273 C274 3(6)
C272 C271 C276 C275 1(6)
C272 C273 C274 C275 1(7)
C273 C274 C275 C276 -3(6)
C274 C275 C276 C271 3(6)
C276 C271 C272 C273 -3(6)
C277 P12 C265 C266 -176.8(19)
C277 P12 C265 C270 7(2)
C277 P12 C271 C272 -91(4)
C277 P12 C271 C276 87(4)
C277 C278 C279 C280 0(8)
C278 C277 C282 C281 -7(6)
C278 C279 C280 C281 -2(6)
C279 C280 C281 C282 -2(8)
C280 C281 C282 C277 6(8)
C282 C277 C278 C279 4(7)
C283 P13 C289 C290 -16(2)
C283 P13 C289 C294 164.3(15)
C283 P13 C295 C300 -79.4(16)
C283 P13 C295 C296 97.4(17)
C283 C284 C285 C286 0.0
C284 C283 C288 C287 0.0
C284 C285 C286 C287 0.0
C285 C286 C287 C288 0.0
C286 C287 C288 C283 0.0
C288 C283 C284 C285 0.0
C289 P13 C283 C284 -87.9(16)
C289 P13 C283 C288 85.5(18)
C289 P13 C295 C300 168.3(15)
C289 P13 C295 C296 -15(2)
C289 C290 C291 C292 0.0
C290 C289 C294 C293 0.0
C290 C291 C292 C293 0.0
C291 C292 C293 C294 0.0
C292 C293 C294 C289 0.0
C294 C289 C290 C291 0.0
C295 P13 C283 C284 160.3(15)
C295 P13 C283 C288 -26.3(19)
C295 P13 C289 C290 96.9(17)
C295 P13 C289 C294 -83.1(16)
C295 C300 C299 C298 0.0
C300 C295 C296 C297 0.0
C300 C299 C298 C297 0.0
C299 C298 C297 C296 0.0
C298 C297 C296 C295 0.0
C296 C295 C300 C299 0.0

loop_
_smtbx_masks_void_nr
_smtbx_masks_void_average_x
_smtbx_masks_void_average_y
_smtbx_masks_void_average_z
_smtbx_masks_void_volume
_smtbx_masks_void_count_electrons
1 -0.094 -0.861 -0.594 7144.0 6282.7
2 0.200 0.469 0.174 18.4 5.1
3 0.198 0.962 0.430 22.5 6.4
4 0.300 0.969 0.326 18.4 6.2
5 0.302 0.462 0.070 22.5 5.8
6 0.700 0.031 0.674 18.4 5.2
7 0.698 0.538 0.930 22.5 6.5
8 0.800 0.531 0.826 18.4 6.3
9 0.802 0.038 0.570 22.5 5.9
